data_1561204
loop_
_publ_author_name
'Zhu, Yuanyuan'
'Xia, Tifeng'
'Zhang, Qi'
'Cui, Yuanjing'
'Yang, Yu'
'Qian, Guodong'

_publ_section_title
;
 A Eu/Tb mixed lanthanide coordination polymer with rare 2D thick layers:
 Synthesis, characterization and ratiometric temperature sensing
;
_journal_name_full 'Journal of Solid State Chemistry'
_journal_page_first 98
_journal_page_last 103
_journal_paper_doi 10.1016/j.jssc.2018.01.009
_journal_volume 259
_journal_year 2018
_chemical_formula_sum 'C252 H148 N42 O57 Tb7'
_chemical_formula_weight 5788.56
_space_group_crystal_system monoclinic
_space_group_IT_number 15
_space_group_name_Hall '-I 2ya'
_space_group_name_H-M_alt 'I 1 2/a 1'
_atom_sites_solution_hydrogens mixed
_cell_angle_alpha 90
_cell_angle_beta 103.147(3)
_cell_angle_gamma 90
_cell_formula_units_Z 8
_cell_length_a 25.6264(11)
_cell_length_b 39.0611(18)
_cell_length_c 48.407(2)
_cell_measurement_reflns_used 9784
_cell_measurement_temperature 293(2)
_cell_measurement_theta_max 25.6775
_cell_measurement_theta_min 2.503
_cell_volume 47185(4)
_computing_cell_refinement 'Bruker SMART'
_computing_data_collection 'Bruker SMART'
_computing_data_reduction 'Bruker SAINT'
_computing_molecular_graphics 'Bruker SHELXTL'
_computing_publication_material 'Bruker SHELXTL'
_computing_structure_refinement 'SHELXL-2013 (Sheldrick, 2013)'
_computing_structure_solution 'Bruker SHELXTL'
_diffrn_ambient_temperature 293(2)
_diffrn_measured_fraction_theta_full 0.996
_diffrn_measured_fraction_theta_max 0.988
_diffrn_measurement_device_type 'CCD area detector'
_diffrn_measurement_method 'phi and omega scans'
_diffrn_radiation_type MoK\a
_diffrn_radiation_wavelength 0.71073
_diffrn_reflns_av_R_equivalents 0.0789
_diffrn_reflns_av_unetI/netI 0.0693
_diffrn_reflns_Laue_measured_fraction_full 0.996
_diffrn_reflns_Laue_measured_fraction_max 0.988
_diffrn_reflns_limit_h_max 31
_diffrn_reflns_limit_h_min -31
_diffrn_reflns_limit_k_max 47
_diffrn_reflns_limit_k_min -45
_diffrn_reflns_limit_l_max 59
_diffrn_reflns_limit_l_min -59
_diffrn_reflns_number 254608
_diffrn_reflns_point_group_measured_fraction_full 0.996
_diffrn_reflns_point_group_measured_fraction_max 0.988
_diffrn_reflns_theta_full 25.242
_diffrn_reflns_theta_max 26.043
_diffrn_reflns_theta_min 0.968
_exptl_absorpt_coefficient_mu 2.161
_exptl_absorpt_correction_type none
_exptl_crystal_density_diffrn 1.630
_exptl_crystal_description needle
_exptl_crystal_F_000 22920
_refine_diff_density_max 5.020
_refine_diff_density_min -3.792
_refine_diff_density_rms 0.191
_refine_ls_extinction_coef .
_refine_ls_extinction_method none
_refine_ls_goodness_of_fit_ref 1.031
_refine_ls_hydrogen_treatment mixed
_refine_ls_matrix_type full
_refine_ls_number_parameters 3215
_refine_ls_number_reflns 46023
_refine_ls_number_restraints 73
_refine_ls_restrained_S_all 1.032
_refine_ls_R_factor_all 0.1696
_refine_ls_R_factor_gt 0.0823
_refine_ls_shift/su_max 0.010
_refine_ls_shift/su_mean 0.000
_refine_ls_structure_factor_coef Fsqd
_refine_ls_weighting_details
; 
 w=1/[\s^2^(Fo^2^)+(0.0974P)^2^+1384.3171P] 
 where P=(Fo^2^+2Fc^2^)/3 
;
_refine_ls_weighting_scheme calc
_refine_ls_wR_factor_gt 0.2033
_refine_ls_wR_factor_ref 0.2659
_reflns_Friedel_coverage 0.000
_reflns_Friedel_fraction_full .
_reflns_Friedel_fraction_max .
_reflns_number_gt 22854
_reflns_number_total 46023
_reflns_threshold_expression 'I > 2\s(I)'
_cod_data_source_file JSSC-2019-259-98.cif
_cod_data_source_block q_sq_sq_sq
_cod_original_sg_symbol_H-M 'I 2/a'
_cod_database_code 1561204
_shelx_space_group_comment
; 
The symmetry employed for this shelxl refinement is uniquely defined 
by the following loop, which should always be used as a source of 
symmetry information in preference to the above space-group names. 
They are only intended as comments. 
;

loop_
_space_group_symop_operation_xyz
'x, y, z'
'-x+1/2, y, -z'
'x+1/2, y+1/2, z+1/2'
'-x+1, y+1/2, -z+1/2'
'-x, -y, -z'
'x-1/2, -y, z'
'-x+1/2, -y+1/2, -z+1/2'
'x, -y+1/2, z+1/2'

loop_
_atom_site_label
_atom_site_type_symbol
_atom_site_fract_x
_atom_site_fract_y
_atom_site_fract_z
_atom_site_U_iso_or_equiv
_atom_site_adp_type
_atom_site_occupancy
_atom_site_site_symmetry_order
_atom_site_calc_flag
_atom_site_refinement_flags_posn
_atom_site_refinement_flags_adp
_atom_site_refinement_flags_occupancy
_atom_site_disorder_assembly
_atom_site_disorder_group
C36E C 0.0971(8) 0.4609(6) -0.0402(3) 0.137(6) Uani 1 1 d DG U . . .
C48 C 0.0761(7) 0.4906(5) -0.0543(4) 0.150(6) Uani 1 1 d G U . . .
H48 H 0.0613 0.5074 -0.0448 0.180 Uiso 1 1 calc R U . . .
C28 C 0.0774(7) 0.4953(4) -0.0826(4) 0.149(7) Uani 1 1 d G U . . .
H28 H 0.0634 0.5152 -0.0920 0.179 Uiso 1 1 calc R U . . .
C26K C 0.0996(8) 0.4703(5) -0.0969(3) 0.140(7) Uani 1 1 d G U . . .
C27H C 0.1205(8) 0.4405(4) -0.0828(5) 0.191(8) Uani 1 1 d G U . . .
H27H H 0.1353 0.4238 -0.0923 0.229 Uiso 1 1 calc R U . . .
C23X C 0.1192(7) 0.4359(4) -0.0545(5) 0.159(7) Uani 1 1 d G U . . .
H23X H 0.1332 0.4160 -0.0451 0.191 Uiso 1 1 calc R U . . .
Tb1 Tb 0.37933(3) 0.81997(2) 0.46383(2) 0.03181(15) Uani 1 1 d . . . . .
Tb2 Tb 0.38179(2) 0.67282(2) 0.46354(2) 0.02959(15) Uani 1 1 d . . . . .
Tb3 Tb 0.42459(2) 0.25713(2) -0.03826(2) 0.03548(15) Uani 1 1 d . . . . .
Tb4 Tb 0.08331(3) 0.38051(2) -0.46144(2) 0.04605(19) Uani 1 1 d . . . . .
Tb5 Tb 0.10812(3) 0.53470(2) 0.03506(2) 0.0502(2) Uani 1 1 d . . . . .
O5K O 0.0855(9) 0.4851(5) 0.0039(4) 0.157(8) Uani 1 1 d D . . . .
Tb6 Tb 0.08575(3) 0.39448(2) 0.03653(2) 0.0559(2) Uani 1 1 d . . . . .
Tb7 Tb 0.39633(4) 0.52597(2) 0.46333(2) 0.0661(3) Uani 1 1 d . . . . .
O1 O 0.4354(4) 0.7758(2) 0.45157(18) 0.043(2) Uani 1 1 d . . . . .
O2 O 0.4805(3) 0.3016(2) -0.04869(16) 0.037(2) Uani 1 1 d . . . . .
O3 O 0.4789(4) 0.1596(2) -0.04935(18) 0.040(2) Uani 1 1 d . . . . .
O4 O 0.3390(4) 0.8210(2) 0.41421(18) 0.040(2) Uani 1 1 d . . . . .
O5 O 0.4191(3) 0.7211(2) 0.44516(16) 0.039(2) Uani 1 1 d . . . . .
O7 O 0.3140(3) 0.7796(2) 0.43829(18) 0.039(2) Uani 1 1 d . . . . .
O8 O 0.3431(3) 0.6710(2) 0.41401(18) 0.036(2) Uani 1 1 d . . . . .
O9 O 0.4407(3) 0.6320(2) 0.45113(16) 0.0345(19) Uani 1 1 d . . . . .
O10 O 0.4442(4) 0.9195(2) 0.45194(17) 0.044(2) Uani 1 1 d . . . . .
O12 O 0.3868(4) 0.7277(2) -0.00181(18) 0.041(2) Uani 1 1 d . . . . .
O13 O 0.5122(3) 0.2540(2) -0.00423(17) 0.0359(19) Uani 1 1 d . . . . .
O14 O 0.4705(4) 0.2155(2) -0.05703(17) 0.041(2) Uani 1 1 d . . . . .
O16 O 0.4741(6) 0.5408(3) 0.4987(2) 0.093(5) Uani 1 1 d . . . . .
O19 O 0.0203(8) 0.5314(3) 0.0029(3) 0.145(8) Uani 1 1 d . . . . .
O20F O 0.1440(7) 0.5233(4) 0.4929(3) 0.113(5) Uani 1 1 d . . . . .
O20O O 0.4225(5) 0.3474(3) -0.0046(2) 0.078(4) Uani 1 1 d . . . . .
O20R O 0.4654(4) 0.3570(2) -0.05714(18) 0.048(2) Uani 1 1 d . . . . .
O21I O 0.0924(9) 0.4174(6) -0.4981(4) 0.188(9) Uani 1 1 d . U . . .
O23 O 0.4237(4) 0.8641(2) 0.44543(18) 0.042(2) Uani 1 1 d . . . . .
O27 O 0.3168(4) 0.6313(2) 0.43906(18) 0.042(2) Uani 1 1 d . . . . .
O30 O 0.3873(4) 0.2597(3) -0.08862(19) 0.053(3) Uani 1 1 d . . . . .
O31 O 0.0351(4) 0.4418(2) 0.04745(18) 0.054(3) Uani 1 1 d . . . . .
O27X O 0.0964(6) 0.4281(3) -0.0014(2) 0.085(4) Uani 1 1 d . . . . .
O33V O 0.1768(4) 0.5731(2) 0.06131(18) 0.053(3) Uani 1 1 d . . . . .
O41 O 0.4576(4) 0.8302(2) 0.4994(2) 0.054(3) Uani 1 1 d . . . . .
O44 O 0.1199(4) 0.3767(2) -0.41139(19) 0.053(3) Uani 1 1 d . . . . .
O54 O 0.3933(4) 0.8732(2) -0.00143(17) 0.048(2) Uani 1 1 d . . . . .
O56 O -0.0052(4) 0.3944(2) 0.00473(18) 0.050(2) Uani 1 1 d . . . . .
O64 O 0.3582(4) 0.2992(2) -0.0639(2) 0.050(2) Uani 1 1 d . . . . .
O65 O -0.0014(4) 0.3904(3) -0.4957(2) 0.058(3) Uani 1 1 d . . . . .
O74 O 0.3151(4) 0.8643(2) 0.4611(2) 0.059(3) Uani 1 1 d . . . . .
O76 O 0.4581(4) 0.6867(2) 0.49887(19) 0.045(2) Uani 1 1 d . . . . .
O80 O 0.1443(4) 0.3360(3) -0.4366(2) 0.064(3) Uani 1 1 d . . . . .
O90 O 0.0570(5) 0.4960(3) 0.05590(19) 0.080(4) Uani 1 1 d . . . . .
O91 O 0.3134(4) 0.7141(2) 0.46057(18) 0.046(2) Uani 1 1 d . . . . .
O101 O 0.0413(5) 0.4854(3) -0.4508(2) 0.073(4) Uani 1 1 d . . . . .
O118 O 0.0933(4) 0.4815(2) 0.50106(19) 0.047(2) Uani 1 1 d D U . . .
O122 O 0.1558(5) 0.4338(2) 0.0627(2) 0.065(3) Uani 1 1 d . . . . .
O126 O 0.3415(4) 0.8325(2) 0.00596(19) 0.049(3) Uani 1 1 d . . . . .
O139 O 0.3367(4) 0.6842(2) 0.0056(2) 0.052(3) Uani 1 1 d . . . . .
O146 O 0.4112(4) 0.1535(3) -0.0011(2) 0.064(3) Uani 1 1 d . . . . .
O151 O 0.4091(4) 0.2891(3) -0.0014(2) 0.054(3) Uani 1 1 d . . . . .
O152 O 0.1467(4) 0.5338(2) 0.08473(18) 0.053(3) Uani 1 1 d . . . . .
O162 O 0.1407(5) 0.5221(3) -0.4138(2) 0.069(3) Uani 1 1 d . . . . .
O166 O 0.3205(6) 0.5664(3) 0.4607(3) 0.087(4) Uani 1 1 d . . . . .
O167 O 0.3403(5) 0.5418(3) 0.0046(2) 0.068(3) Uani 1 1 d . . . . .
O175 O 0.1667(6) 0.3619(4) 0.0446(3) 0.097(4) Uani 1 1 d . . . . .
O182 O 0.4304(4) 0.5750(2) 0.44646(19) 0.049(2) Uani 1 1 d . . . . .
O210 O 0.1228(4) 0.3944(3) 0.0867(2) 0.064(3) Uani 1 1 d . . . . .
O222 O 0.1684(7) 0.4838(3) -0.4398(2) 0.116(6) Uani 1 1 d . . . . .
O224 O 0.1795(5) 0.4938(3) 0.0413(3) 0.090(4) Uani 1 1 d . . . . .
O234 O 0.3968(5) 0.5803(3) -0.0004(2) 0.079(4) Uani 1 1 d . . . . .
O245 O 0.0493(6) 0.4292(3) -0.4451(2) 0.080(4) Uani 1 1 d . . . . .
O261 O 0.3378(5) 0.2297(3) -0.0453(2) 0.075(3) Uani 1 1 d . . . . .
O265 O 0.4253(5) 0.2123(3) -0.0045(2) 0.072(3) Uani 1 1 d . . . . .
O278 O 0.1677(7) 0.4089(6) -0.4557(4) 0.151(8) Uani 1 1 d . . . . .
N15 N 0.4674(4) 0.1627(3) -0.1823(2) 0.036(2) Uani 1 1 d . . . . .
N15A N 0.4309(5) 0.2048(3) 0.1266(2) 0.055(3) Uani 1 1 d . . . . .
N16 N 0.4016(4) 0.7470(2) 0.2988(2) 0.035(2) Uani 1 1 d . . . . .
N16H N 0.4241(6) 0.3416(3) 0.1258(3) 0.058(3) Uani 1 1 d . . . . .
N17 N 0.2635(5) 0.2872(3) -0.3121(3) 0.053(3) Uani 1 1 d . . . . .
C21 C 0.0942(13) 0.4562(7) -0.0094(5) 0.158(7) Uani 1 1 d D U . . .
N18 N 0.2991(5) 0.2624(3) -0.3148(2) 0.052(3) Uani 1 1 d . . . . .
N19 N 0.2924(4) 0.5078(3) 0.1882(2) 0.044(3) Uani 1 1 d . . . . .
N22 N 0.0935(7) 0.4781(4) -0.1262(3) 0.090(6) Uani 1 1 d . . . . .
N24 N 0.4245(4) 0.7703(3) 0.3196(2) 0.035(2) Uani 1 1 d . . . . .
N26 N 0.4060(4) 0.8957(2) 0.2992(2) 0.036(2) Uani 1 1 d . . . . .
N29 N 0.4641(4) 0.3012(3) -0.1817(2) 0.042(3) Uani 1 1 d . . . . .
N32 N 0.2874(4) 0.8082(3) 0.1873(2) 0.036(2) Uani 1 1 d . . . . .
N35 N 0.2440(4) 0.5679(3) 0.3137(2) 0.043(3) Uani 1 1 d . . . . .
N42 N 0.3713(4) 0.7418(3) 0.14547(19) 0.034(2) Uani 1 1 d . . . . .
N46 N 0.3893(4) 0.9125(3) 0.1258(2) 0.037(2) Uani 1 1 d . U . . .
N47 N 0.2626(4) 0.4797(3) 0.1900(2) 0.044(3) Uani 1 1 d . . . . .
N53 N 0.2573(4) 0.7800(3) 0.1883(2) 0.036(2) Uani 1 1 d . . . . .
N57 N 0.3876(4) 0.6175(3) 0.1259(2) 0.039(3) Uani 1 1 d . . . . .
N59 N 0.4320(4) 0.9168(2) 0.32019(19) 0.034(2) Uani 1 1 d . . . . .
N61 N 0.2617(5) 0.4227(3) -0.3150(3) 0.056(3) Uani 1 1 d . . . . .
N63 N 0.4109(4) 0.5979(3) 0.2994(2) 0.040(3) Uani 1 1 d . . . . .
N66 N 0.3769(4) 0.8923(3) 0.1464(2) 0.035(2) Uani 1 1 d . . . . .
N71 N 0.3808(4) 0.7641(3) 0.1252(2) 0.035(2) Uani 1 1 d . . . . .
N72 N 0.2098(4) 0.5413(3) 0.3150(2) 0.041(3) Uani 1 1 d . . . . .
N75 N 0.4394(5) 0.1836(3) -0.2027(2) 0.043(3) Uani 1 1 d . . . . .
N81 N 0.2904(4) 0.6556(3) 0.1879(2) 0.043(3) Uani 1 1 d . . . . .
N87 N 0.0780(5) 0.4623(3) 0.2009(2) 0.053(3) Uani 1 1 d . . . . .
N89 N 0.2604(4) 0.6268(3) 0.1892(2) 0.037(2) Uani 1 1 d . . . . .
N104 N 0.4332(5) 0.6220(3) 0.3195(2) 0.042(3) Uani 1 1 d . . . . .
N108 N 0.4375(5) 0.3221(3) -0.2027(2) 0.042(3) Uani 1 1 d . . . . .
N110 N 0.0510(5) 0.4416(3) 0.1797(2) 0.050(3) Uani 1 1 d . . . . .
N112 N 0.2977(5) 0.3986(3) -0.3167(3) 0.055(3) Uani 1 1 d . . . . .
N113 N 0.0470(5) 0.4773(3) -0.3189(2) 0.050(3) Uani 1 1 d . . . . .
N124 N 0.2025(5) 0.3694(3) -0.1869(2) 0.047(3) Uani 1 1 d . . . . .
N195 N 0.3778(4) 0.5945(3) 0.1457(2) 0.039(3) Uani 1 1 d . . . . .
N202 N 0.0722(5) 0.4549(3) -0.2987(2) 0.051(3) Uani 1 1 d . . . . .
N214 N 0.0887(7) 0.4419(4) 0.3731(3) 0.072(4) Uani 1 1 d . . . . .
N221 N 0.4126(6) 0.1818(3) 0.1439(3) 0.067(4) Uani 1 1 d . . . . .
N223 N 0.4087(6) 0.3185(3) 0.1436(2) 0.060(4) Uani 1 1 d . . . . .
N263 N 0.2359(5) 0.3439(3) -0.1896(3) 0.051(3) Uani 1 1 d . . . . .
N264 N 0.1044(7) 0.4545(3) -0.1445(3) 0.078(5) Uani 1 1 d . . . . .
N271 N 0.1073(7) 0.4624(3) 0.3541(3) 0.080(5) Uani 1 1 d . . . . .
C2F C 0.1390(10) 0.4809(5) 0.4106(4) 0.099(8) Uani 1 1 d . . . . .
H2F H 0.1603 0.4878 0.3984 0.119 Uiso 1 1 calc R U . . .
C6 C 0.2282(6) 0.6066(3) 0.1127(3) 0.040(3) Uani 1 1 d . . . . .
H6 H 0.2335 0.6161 0.0959 0.048 Uiso 1 1 calc R U . . .
C10W C 0.3205(6) 0.2520(4) -0.2888(3) 0.052(4) Uani 1 1 d . . . . .
C11 C 0.4266(4) 0.7498(3) 0.4362(2) 0.027(2) Uani 1 1 d . . . . .
C13X C 0.1787(6) 0.4215(4) 0.1394(3) 0.057(4) Uani 1 1 d . . . . .
H13X H 0.1561 0.4029 0.1396 0.068 Uiso 1 1 calc R U . . .
C16D C 0.2329(5) 0.3041(4) -0.3367(3) 0.043(3) Uani 1 1 d . . . . .
C16R C 0.4191(7) 0.1855(4) 0.0079(4) 0.062(4) Uani 1 1 d . . . . .
C17 C 0.4263(7) 0.1886(4) 0.0409(4) 0.061(4) Uani 1 1 d . . . . .
C17C C 0.3244(5) 0.2996(3) -0.1143(3) 0.043(3) Uani 1 1 d . . . . .
C17F C 0.4425(7) 0.9407(4) 0.2814(3) 0.059(4) Uani 1 1 d . . . . .
H17F H 0.4523 0.9556 0.2685 0.071 Uiso 1 1 calc R U . . .
C17J C 0.1739(7) 0.3462(4) -0.3599(3) 0.060(4) Uani 1 1 d . . . . .
H17J H 0.1526 0.3652 -0.3586 0.072 Uiso 1 1 calc R U . . .
C17L C 0.2996(5) 0.7884(3) 0.3619(2) 0.032(3) Uani 1 1 d . . . . .
H17L H 0.3155 0.8098 0.3618 0.038 Uiso 1 1 calc R U . . .
C17O C 0.4062(4) 0.7289(3) 0.3852(2) 0.029(3) Uani 1 1 d . . . . .
H17O H 0.3932 0.7085 0.3910 0.035 Uiso 1 1 calc R U . . .
C17V C 0.4479(6) 0.2282(4) 0.1680(3) 0.059(4) Uani 1 1 d . . . . .
H17V H 0.4599 0.2431 0.1831 0.071 Uiso 1 1 calc R U . . .
C17X C 0.3608(6) 0.2250(4) -0.2848(3) 0.048(3) Uani 1 1 d . . . . .
C18I C 0.2835(5) 0.7709(3) 0.3367(3) 0.036(3) Uani 1 1 d . . . . .
H18I H 0.2882 0.7803 0.3197 0.043 Uiso 1 1 calc R U . . .
C18O C 0.2484(5) 0.6228(4) 0.1382(3) 0.045(3) Uani 1 1 d . . . . .
H18O H 0.2675 0.6431 0.1385 0.054 Uiso 1 1 calc R U . . .
C18S C 0.2625(6) 0.4726(4) 0.2176(3) 0.057(4) Uani 1 1 d . . . . .
H18S H 0.2438 0.4551 0.2241 0.069 Uiso 1 1 calc R U . . .
C18Z C 0.0465(8) 0.4591(4) -0.4351(3) 0.066(5) Uani 1 1 d . . . . .
C19 C 0.2910(7) 0.4034(4) -0.2718(4) 0.067(5) Uani 1 1 d . . . . .
H19 H 0.2965 0.3996 -0.2524 0.081 Uiso 1 1 calc R U . . .
C19F C 0.2795(6) 0.7991(4) 0.2323(3) 0.048(4) Uani 1 1 d . . . . .
H19F H 0.2829 0.8017 0.2517 0.058 Uiso 1 1 calc R U . . .
C19H C 0.2206(7) 0.4616(4) 0.1140(3) 0.073(5) Uani 1 1 d . . . . .
H19H H 0.2266 0.4703 0.0971 0.088 Uiso 1 1 calc R U . . .
C19M C 0.3725(6) 0.2101(4) -0.3086(3) 0.047(3) Uani 1 1 d . . . . .
H19M H 0.3560 0.2182 -0.3265 0.056 Uiso 1 1 calc R U . . .
C19P C 0.2527(5) 0.7250(3) 0.3622(3) 0.039(3) Uani 1 1 d . . . . .
H19P H 0.2363 0.7038 0.3622 0.047 Uiso 1 1 calc R U . . .
C19T C 0.1853(6) 0.4335(3) 0.1135(3) 0.048(3) Uani 1 1 d . . . . .
C20 C 0.4764(8) 0.2786(5) -0.2208(3) 0.083(7) Uani 1 1 d . . . . .
H20 H 0.4866 0.2643 -0.2340 0.100 Uiso 1 1 calc R U . . .
C20A C 0.4009(7) 0.6237(4) 0.0784(3) 0.055(4) Uani 1 1 d . . . . .
H20A H 0.4212 0.6432 0.0841 0.065 Uiso 1 1 calc R U . . .
C20B C 0.2211(6) 0.5483(4) 0.2706(3) 0.051(4) Uani 1 1 d . . . . .
H20B H 0.2177 0.5449 0.2512 0.062 Uiso 1 1 calc R U . . .
C20C C 0.2926(5) 0.7748(3) 0.3876(3) 0.032(3) Uani 1 1 d . . . . .
C20E C 0.4531(6) 0.9438(4) 0.3093(3) 0.054(4) Uani 1 1 d . . . . .
H20E H 0.4719 0.9617 0.3197 0.065 Uiso 1 1 calc R U . . .
C20F C 0.3698(5) 0.8750(3) 0.0428(2) 0.036(3) Uani 1 1 d . . . . .
C20L C 0.2701(5) 0.7428(4) 0.3870(3) 0.045(3) Uani 1 1 d . . . . .
H20L H 0.2665 0.7330 0.4039 0.055 Uiso 1 1 calc R U . . .
C20M C 0.2550(5) 0.5743(4) 0.3647(3) 0.047(3) Uani 1 1 d . . . . .
H20M H 0.2389 0.5531 0.3653 0.057 Uiso 1 1 calc R U . . .
C20T C 0.2584(6) 0.6203(3) 0.2162(3) 0.045(3) Uani 1 1 d . . . . .
H20T H 0.2412 0.6018 0.2224 0.055 Uiso 1 1 calc R U . . .
C21E C 0.3609(5) 0.7123(3) 0.0139(3) 0.036(3) Uani 1 1 d . . . . .
C21F C 0.0471(7) 0.4668(4) 0.0637(3) 0.058(4) Uani 1 1 d . . . . .
C21S C 0.4423(8) 0.2194(5) 0.0531(4) 0.090(6) Uani 1 1 d . . . . .
H21S H 0.4509 0.2374 0.0424 0.108 Uiso 1 1 calc R U . . .
C21V C 0.4892(7) 0.2755(5) -0.1924(3) 0.079(6) Uani 1 1 d . . . . .
H21V H 0.5112 0.2589 -0.1819 0.095 Uiso 1 1 calc R U . . .
C22D C 0.4516(6) 0.2326(5) 0.1413(3) 0.064(4) Uani 1 1 d . . . . .
H22D H 0.4659 0.2516 0.1341 0.077 Uiso 1 1 calc R U . . .
C22F C 0.2609(7) 0.2920(4) -0.2846(3) 0.068(5) Uani 1 1 d . . . . .
H22F H 0.2384 0.3070 -0.2780 0.082 Uiso 1 1 calc R U . . .
C22K C 0.0405(8) 0.4185(5) 0.2194(3) 0.079(6) Uani 1 1 d . . . . .
H22K H 0.0309 0.4038 0.2326 0.094 Uiso 1 1 calc R U . . .
C22S C 0.4455(5) 0.7849(3) 0.3964(2) 0.032(3) Uani 1 1 d . . . . .
H22S H 0.4592 0.8018 0.4097 0.038 Uiso 1 1 calc R U . . .
C22U C 0.4453(9) 0.2229(7) 0.0810(4) 0.118(9) Uani 1 1 d . . . . .
H22U H 0.4589 0.2434 0.0894 0.141 Uiso 1 1 calc R U . . .
C23 C 0.0655(7) 0.4139(5) 0.3611(3) 0.066(5) Uani 1 1 d . . . . .
H23 H 0.0514 0.3965 0.3703 0.080 Uiso 1 1 calc R U . . .
C23E C 0.2369(7) 0.3375(5) -0.2166(3) 0.067(5) Uani 1 1 d . . . . .
H23E H 0.2568 0.3208 -0.2234 0.080 Uiso 1 1 calc R U . . .
C23F C 0.3015(7) 0.3022(5) -0.1654(4) 0.078(6) Uani 1 1 d . . . . .
H23F H 0.3066 0.2942 -0.1827 0.094 Uiso 1 1 calc R U . . .
C23Q C 0.4301(8) 0.1992(5) 0.0977(4) 0.069(5) Uani 1 1 d . . . . .
C24H C 0.4366(10) 0.3551(5) 0.0522(4) 0.098(7) Uani 1 1 d . . . . .
H24H H 0.4455 0.3723 0.0407 0.118 Uiso 1 1 calc R U . . .
C24M C 0.3979(6) 0.9039(3) 0.0508(3) 0.054(4) Uani 1 1 d . . . . .
H24M H 0.4120 0.9159 0.0376 0.065 Uiso 1 1 calc R U . . .
C24P C 0.0949(9) 0.4537(5) 0.4015(3) 0.079(6) Uani 1 1 d . . . . .
C24R C 0.0233(7) 0.5023(4) -0.3068(3) 0.071(5) Uani 1 1 d . . . . .
H24R H 0.0037 0.5205 -0.3163 0.085 Uiso 1 1 calc R U . . .
C24X C 0.2559(7) 0.4261(4) -0.2880(4) 0.071(5) Uani 1 1 d . . . . .
H24X H 0.2326 0.4409 -0.2816 0.086 Uiso 1 1 calc R U . . .
C25E C 0.0783(7) 0.4541(6) 0.4487(4) 0.087(6) Uani 1 1 d . . . . .
H25E H 0.0618 0.4450 0.4623 0.105 Uiso 1 1 calc DR U . . .
C25G C 0.3843(5) 0.7603(3) 0.1697(2) 0.032(3) Uani 1 1 d . . . . .
C25P C 0.4402(9) 0.3612(5) 0.0809(4) 0.092(6) Uani 1 1 d . . . . .
H25P H 0.4546 0.3815 0.0894 0.110 Uiso 1 1 calc R U . . .
C25R C 0.2440(9) 0.4303(5) -0.3657(4) 0.095(7) Uani 1 1 d . . . . .
H25R H 0.2645 0.4109 -0.3667 0.114 Uiso 1 1 calc R U . . .
C25S C 0.0455(7) 0.4630(3) -0.4047(3) 0.056(4) Uani 1 1 d . . . . .
C26 C 0.0293(7) 0.4988(4) -0.3671(3) 0.063(5) Uani 1 1 d . . . . .
H26 H 0.0170 0.5193 -0.3610 0.076 Uiso 1 1 calc R U . . .
C26D C 0.0265(7) 0.4155(4) 0.1903(3) 0.068(5) Uani 1 1 d . . . . .
H26D H 0.0046 0.3988 0.1799 0.082 Uiso 1 1 calc R U . . .
C26H C 0.4205(8) 0.3347(4) 0.0973(3) 0.063(5) Uani 1 1 d . . . . .
C26U C 0.3430(7) 0.5643(4) 0.0618(3) 0.065(5) Uani 1 1 d . . . . .
H26U H 0.3237 0.5443 0.0563 0.077 Uiso 1 1 calc R U . . .
C27 C 0.4119(8) 0.1700(5) 0.0874(4) 0.083(6) Uani 1 1 d . . . . .
H27 H 0.3998 0.1536 0.0983 0.099 Uiso 1 1 calc R U . . .
C27E C 0.0701(9) 0.4375(9) 0.4188(4) 0.139(12) Uani 1 1 d . . . . .
H27E H 0.0496 0.4179 0.4136 0.166 Uiso 1 1 calc R U . . .
C27M C 0.4455(7) 0.3645(4) 0.1671(3) 0.061(4) Uani 1 1 d . . . . .
H27M H 0.4603 0.3788 0.1822 0.073 Uiso 1 1 calc R U . . .
C27Y C 0.2519(6) 0.7743(4) 0.2152(3) 0.050(4) Uani 1 1 d . . . . .
H27Y H 0.2328 0.7565 0.2209 0.059 Uiso 1 1 calc R U . . .
C28F C 0.4163(8) 0.3192(5) 0.0088(4) 0.078(6) Uani 1 1 d . . . . .
C28X C 0.3155(5) 0.7927(3) 0.4147(3) 0.034(3) Uani 1 1 d . . . . .
C29 C 0.1170(10) 0.4948(5) 0.4852(4) 0.087(6) Uani 1 1 d . . . . .
C29D C 0.3305(7) 0.2878(5) -0.1399(3) 0.075(6) Uani 1 1 d . . . . .
H29D H 0.3542 0.2700 -0.1405 0.090 Uiso 1 1 calc R U . . .
C29K C 0.2211(9) 0.4474(5) -0.3903(4) 0.107(8) Uani 1 1 d . . . . .
H29K H 0.2262 0.4395 -0.4076 0.128 Uiso 1 1 calc R U . . .
C29U C 0.2662(6) 0.3278(4) -0.1646(3) 0.049(4) Uani 1 1 d . . . . .
C30 C 0.4038(10) 0.3066(6) 0.0847(5) 0.113(8) Uani 1 1 d . U . . .
H30 H 0.3927 0.2894 0.0953 0.135 Uiso 1 1 calc R U . . .
C30F C 0.4009(12) 0.2999(5) 0.0532(5) 0.126(11) Uani 1 1 d . . . . .
H30F H 0.3865 0.2800 0.0438 0.151 Uiso 1 1 calc R U . . .
C30M C 0.1462(11) 0.4950(5) 0.4381(4) 0.108(8) Uani 1 1 d . . . . .
H30M H 0.1721 0.5114 0.4451 0.130 Uiso 1 1 calc R U . . .
C30S C 0.0202(7) 0.4274(4) 0.1300(3) 0.062(5) Uani 1 1 d . . . . .
H30S H 0.0011 0.4089 0.1347 0.075 Uiso 1 1 calc R U . . .
C30Y C 0.2029(7) 0.3312(4) -0.3353(3) 0.065(5) Uani 1 1 d . . . . .
H30Y H 0.2013 0.3401 -0.3177 0.078 Uiso 1 1 calc R U . . .
C32T C 0.0750(9) 0.5073(5) -0.1397(4) 0.086(6) Uani 1 1 d . . . . .
H32T H 0.0654 0.5270 -0.1313 0.103 Uiso 1 1 calc R U . . .
C34D C 0.2374(11) 0.2920(6) -0.3628(4) 0.143(13) Uani 1 1 d . . . . .
H34D H 0.2604 0.2739 -0.3639 0.171 Uiso 1 1 calc R U . . .
C35 C 0.2076(11) 0.3069(7) -0.3875(4) 0.141(12) Uani 1 1 d . . . . .
H35 H 0.2098 0.2983 -0.4051 0.169 Uiso 1 1 calc R U . . .
C36P C 0.4742(5) 0.1799(3) -0.0959(3) 0.034(3) Uani 1 1 d . . . . .
C37 C 0.4257(4) 0.7541(3) 0.4054(2) 0.028(2) Uani 1 1 d . . . . .
C37O C 0.0728(7) 0.5032(4) -0.1678(3) 0.067(5) Uani 1 1 d . . . . .
H37O H 0.0606 0.5187 -0.1824 0.080 Uiso 1 1 calc R U . . .
C37R C 0.2040(6) 0.4358(4) 0.1645(3) 0.052(4) Uani 1 1 d . . . . .
H37R H 0.1987 0.4272 0.1816 0.063 Uiso 1 1 calc R U . . .
C38F C 0.3117(5) 0.5174(3) 0.2147(3) 0.037(3) Uani 1 1 d . . . . .
C39 C 0.4516(5) 0.2040(3) -0.1164(2) 0.034(3) Uani 1 1 d . . . . .
H39 H 0.4381 0.2244 -0.1109 0.041 Uiso 1 1 calc R U . . .
C40 C 0.4967(5) 0.2919(3) -0.1038(2) 0.035(3) Uani 1 1 d . . . . .
H40 H 0.5144 0.2767 -0.0900 0.042 Uiso 1 1 calc R U . . .
H40I H 0.082(5) 0.4583(13) 0.5029(6) 0.07(5) Uiso 1 1 d D . . . .
C40W C 0.4062(7) 0.9163(3) 0.0787(3) 0.057(4) Uani 1 1 d . . . . .
H40W H 0.4284 0.9351 0.0843 0.069 Uiso 1 1 calc R U . . .
C42G C 0.4112(8) 0.1636(4) 0.0548(4) 0.078(6) Uani 1 1 d . . . . .
H42G H 0.4003 0.1428 0.0461 0.093 Uiso 1 1 calc R U . . .
C43 C 0.4087(5) 0.8811(3) 0.3566(3) 0.032(3) Uani 1 1 d . . . . .
H43 H 0.3923 0.8656 0.3428 0.038 Uiso 1 1 calc R U . . .
C44T C 0.2874(8) 0.3248(5) -0.1146(4) 0.076(5) Uani 1 1 d . . . . .
H44T H 0.2823 0.3328 -0.0973 0.091 Uiso 1 1 calc R U . . .
C48X C 0.3973(5) 0.7591(3) 0.2228(2) 0.036(3) Uani 1 1 d . . . . .
H48X H 0.4170 0.7792 0.2243 0.043 Uiso 1 1 calc R U . . .
C49 C 0.3192(5) 0.6433(3) 0.4153(3) 0.032(3) Uani 1 1 d . . . . .
C50K C 0.4444(5) 0.7900(3) 0.3685(3) 0.038(3) Uani 1 1 d . . . . .
H50K H 0.4573 0.8104 0.3627 0.046 Uiso 1 1 calc R U . . .
C51 C 0.3905(5) 0.8937(3) 0.2474(3) 0.033(3) Uani 1 1 d . . . . .
C52 C 0.4685(5) 0.3082(3) -0.1527(3) 0.038(3) Uani 1 1 d . . . . .
C55 C 0.4088(5) 0.8745(3) 0.3845(3) 0.032(3) Uani 1 1 d . . . . .
H55 H 0.3926 0.8548 0.3895 0.039 Uiso 1 1 calc R U . . .
C55D C 0.4204(7) 0.3246(4) 0.0412(4) 0.064(5) Uani 1 1 d . . . . .
C58 C 0.4319(5) 0.9097(3) 0.3488(2) 0.027(2) Uani 1 1 d . . . . .
C59T C 0.0656(7) 0.4146(4) 0.3325(3) 0.060(4) Uani 1 1 d . . . . .
H59T H 0.0516 0.3986 0.3186 0.072 Uiso 1 1 calc R U . . .
C60 C 0.4174(5) 0.5821(3) 0.3860(3) 0.037(3) Uani 1 1 d . . . . .
H60 H 0.4057 0.5615 0.3921 0.044 Uiso 1 1 calc R U . . .
C61D C 0.2977(7) 0.2706(5) -0.2689(3) 0.069(5) Uani 1 1 d . . . . .
H61D H 0.3063 0.2684 -0.2493 0.083 Uiso 1 1 calc R U . . .
C62 C 0.0484(6) 0.4487(3) 0.1511(3) 0.043(3) Uani 1 1 d . . . . .
C67 C 0.3468(5) 0.5483(3) 0.2190(3) 0.035(3) Uani 1 1 d . . . . .
C68 C 0.2971(5) 0.6242(3) 0.3886(2) 0.034(3) Uani 1 1 d . . . . .
C69 C 0.4241(5) 0.7647(3) 0.3484(2) 0.032(3) Uani 1 1 d . . . . .
C73 C 0.3894(5) 0.9100(3) 0.1702(2) 0.032(3) Uani 1 1 d . . . . .
C73F C 0.0294(7) 0.4943(4) -0.3953(3) 0.065(5) Uani 1 1 d . . . . .
H73F H 0.0186 0.5120 -0.4082 0.078 Uiso 1 1 calc R U . . .
C75E C 0.1099(9) 0.4819(4) 0.4545(4) 0.082(6) Uani 1 1 d . . . . .
C77 C 0.3915(5) 0.6117(3) 0.1702(3) 0.039(3) Uani 1 1 d . . . . .
C78 C 0.2629(5) 0.5878(3) 0.3388(2) 0.032(3) Uani 1 1 d . . . . .
C78D C 0.2020(7) 0.3611(5) -0.2324(4) 0.075(5) Uani 1 1 d . . . . .
H78D H 0.1938 0.3634 -0.2521 0.090 Uiso 1 1 calc R U . . .
C79 C 0.4010(5) 0.9088(3) 0.2229(2) 0.031(3) Uani 1 1 d . . . . .
H79 H 0.4225 0.9283 0.2245 0.037 Uiso 1 1 calc R U . . .
C82 C 0.3713(4) 0.7516(3) 0.0968(2) 0.030(3) Uani 1 1 d . . . . .
C83 C 0.4092(5) 0.7606(3) 0.2750(2) 0.036(3) Uani 1 1 d . . . . .
C84 C 0.4726(5) 0.3268(3) -0.0652(3) 0.035(3) Uani 1 1 d . . . . .
C85 C 0.4124(5) 0.9093(3) 0.2752(2) 0.034(3) Uani 1 1 d . . . . .
C86 C 0.3364(5) 0.8506(3) 0.2183(2) 0.033(3) Uani 1 1 d . . . . .
C91A C 0.4456(7) 0.3701(5) 0.1401(4) 0.070(5) Uani 1 1 d . . . . .
H91A H 0.4579 0.3895 0.1324 0.084 Uiso 1 1 calc R U . . .
C92 C 0.3869(5) 0.7579(3) 0.0504(3) 0.039(3) Uani 1 1 d . . . . .
H92 H 0.4002 0.7701 0.0370 0.046 Uiso 1 1 calc R U . . .
C93 C 0.4340(5) 0.8982(3) 0.4056(2) 0.031(3) Uani 1 1 d . . . . .
C94 C 0.4442(5) 0.3081(3) -0.2263(3) 0.040(3) Uani 1 1 d . . . . .
C95 C 0.0718(6) 0.4478(4) 0.2250(3) 0.050(4) Uani 1 1 d . . . . .
C96 C 0.4719(5) 0.3209(3) -0.0958(2) 0.036(3) Uani 1 1 d . . . . .
C97 C 0.0934(6) 0.4700(4) -0.1697(3) 0.057(4) Uani 1 1 d . . . . .
C97E C 0.2574(8) 0.3389(5) -0.1388(4) 0.081(6) Uani 1 1 d . . . . .
H97E H 0.2318 0.3556 -0.1381 0.097 Uiso 1 1 calc R U . . .
C98 C 0.3687(5) 0.8596(3) 0.0148(3) 0.037(3) Uani 1 1 d . . . . .
C99 C 0.1962(6) 0.5292(3) 0.2884(3) 0.047(3) Uani 1 1 d . . . . .
C99L C 0.2862(6) 0.6457(4) 0.2331(3) 0.049(4) Uani 1 1 d . . . . .
H99L H 0.2910 0.6483 0.2526 0.059 Uiso 1 1 calc R U . . .
C102 C 0.1545(7) 0.4199(4) 0.0859(3) 0.058(4) Uani 1 1 d . . . . .
C103 C 0.3999(5) 0.7943(3) 0.1369(3) 0.041(3) Uani 1 1 d . . . . .
H103 H 0.4099 0.8128 0.1272 0.050 Uiso 1 1 calc R U . . .
C106 C 0.1905(7) 0.4764(4) -0.3894(3) 0.064(5) Uani 1 1 d . . . . .
C107 C 0.3811(5) 0.3483(3) -0.2579(3) 0.041(3) Uani 1 1 d . . . . .
H107 H 0.3716 0.3577 -0.2421 0.050 Uiso 1 1 calc R U . . .
C109 C 0.3939(5) 0.7710(3) 0.0775(3) 0.038(3) Uani 1 1 d . . . . .
H109 H 0.4124 0.7913 0.0828 0.045 Uiso 1 1 calc R U . . .
C111 C 0.4489(5) 0.1980(3) -0.1448(3) 0.039(3) Uani 1 1 d . . . . .
H111 H 0.4335 0.2143 -0.1582 0.047 Uiso 1 1 calc R U . . .
C114 C 0.3398(5) 0.7096(3) 0.0619(3) 0.045(3) Uani 1 1 d . . . . .
H114 H 0.3218 0.6891 0.0566 0.054 Uiso 1 1 calc R U . . .
C115 C 0.3038(5) 0.6369(3) 0.3629(3) 0.041(3) Uani 1 1 d . . . . .
H115 H 0.3200 0.6582 0.3625 0.049 Uiso 1 1 calc R U . . .
C116 C 0.3603(5) 0.7125(3) 0.2456(3) 0.038(3) Uani 1 1 d . . . . .
H116 H 0.3566 0.7015 0.2620 0.045 Uiso 1 1 calc R U . . .
C117 C 0.2719(5) 0.5936(3) 0.3891(3) 0.039(3) Uani 1 1 d . . . . .
H117 H 0.2659 0.5854 0.4062 0.047 Uiso 1 1 calc R U . . .
C119 C 0.4057(4) 0.7337(3) 0.3574(2) 0.027(2) Uani 1 1 d . . . . .
H119 H 0.3933 0.7165 0.3443 0.033 Uiso 1 1 calc R U . . .
C120 C 0.4687(5) 0.1686(3) -0.1532(3) 0.033(3) Uani 1 1 d . . . . .
C123 C 0.3550(5) 0.5651(3) 0.1949(3) 0.042(3) Uani 1 1 d . . . . .
H123 H 0.3401 0.5559 0.1772 0.050 Uiso 1 1 calc R U . . .
C125 C 0.3687(5) 0.5630(3) 0.2455(3) 0.039(3) Uani 1 1 d . . . . .
H125 H 0.3643 0.5521 0.2619 0.046 Uiso 1 1 calc R U . . .
C127 C 0.0822(6) 0.4474(3) 0.2771(3) 0.049(4) Uani 1 1 d . . . . .
H127 H 0.0571 0.4298 0.2752 0.059 Uiso 1 1 calc R U . . .
C128 C 0.4520(5) 0.6390(3) 0.3961(3) 0.038(3) Uani 1 1 d . . . . .
H128 H 0.4636 0.6566 0.4090 0.046 Uiso 1 1 calc R U . . .
C130 C 0.2375(6) 0.4409(4) -0.3396(3) 0.052(4) Uani 1 1 d . . . . .
C131 C 0.0861(5) 0.4502(3) -0.2463(3) 0.041(3) Uani 1 1 d . . . . .
C132 C 0.3783(5) 0.6065(3) 0.0976(2) 0.040(3) Uani 1 1 d . . . . .
C133 C 0.3055(5) 0.6666(3) 0.2144(3) 0.036(3) Uani 1 1 d . . . . .
C134 C 0.4745(5) 0.1857(3) -0.0653(3) 0.034(3) Uani 1 1 d . . . . .
C135 C 0.4224(6) 0.1967(4) 0.1690(3) 0.046(3) Uani 1 1 d . . . . .
C136 C 0.4340(5) 0.8930(3) 0.4366(3) 0.035(3) Uani 1 1 d . . . . .
C137 C 0.4949(5) 0.2857(3) -0.1322(2) 0.036(3) Uani 1 1 d . . . . .
H137 H 0.5115 0.2664 -0.1375 0.043 Uiso 1 1 calc R U . . .
C138 C 0.4358(5) 0.6038(3) 0.4363(2) 0.033(3) Uani 1 1 d . . . . .
C140 C 0.4353(6) 0.7923(4) 0.2798(3) 0.061(5) Uani 1 1 d . . . . .
H140 H 0.4444 0.8066 0.2664 0.074 Uiso 1 1 calc R U . . .
C141 C 0.3612(5) 0.7275(3) 0.0427(3) 0.036(3) Uani 1 1 d . . . . .
C142 C 0.3016(5) 0.8201(3) 0.2140(3) 0.031(3) Uani 1 1 d . . . . .
C143 C 0.4215(5) 0.1863(4) -0.2547(3) 0.046(3) Uani 1 1 d . . . . .
C144 C 0.1464(5) 0.3496(4) -0.4122(3) 0.047(3) Uani 1 1 d . . . . .
C145 C 0.4329(6) 0.3089(3) -0.2785(3) 0.044(3) Uani 1 1 d . . . . .
H145 H 0.4588 0.2918 -0.2760 0.052 Uiso 1 1 calc R U . . .
C147 C 0.2404(5) 0.6092(3) 0.1635(3) 0.038(3) Uani 1 1 d . . . . .
C148 C 0.1815(5) 0.3806(3) -0.2133(3) 0.044(3) Uani 1 1 d . . . . .
C149 C 0.4572(5) 0.9272(3) 0.3978(3) 0.038(3) Uani 1 1 d . . . . .
H149 H 0.4730 0.9430 0.4115 0.046 Uiso 1 1 calc R U . . .
C150 C 0.3564(5) 0.3598(3) -0.2854(3) 0.043(3) Uani 1 1 d . . . . .
C154 C 0.4930(6) 0.1503(3) -0.1050(3) 0.044(3) Uani 1 1 d . . . . .
H154 H 0.5068 0.1335 -0.0918 0.052 Uiso 1 1 calc R U . . .
C156 C 0.3576(5) 0.8650(3) 0.2444(2) 0.031(3) Uani 1 1 d . . . . .
H156 H 0.3498 0.8552 0.2605 0.037 Uiso 1 1 calc R U . . .
C157 C 0.4427(6) 0.3373(3) -0.1449(3) 0.045(3) Uani 1 1 d . . . . .
H157 H 0.4242 0.3522 -0.1587 0.054 Uiso 1 1 calc R U . . .
C158 C 0.3380(5) 0.6980(3) 0.2189(3) 0.038(3) Uani 1 1 d . . . . .
C160 C 0.3478(5) 0.7142(3) 0.1943(2) 0.037(3) Uani 1 1 d . . . . .
H160 H 0.3344 0.7045 0.1766 0.045 Uiso 1 1 calc R U . . .
C163 C 0.4332(5) 0.6175(3) 0.3483(2) 0.032(3) Uani 1 1 d . . . . .
C164 C 0.4467(6) 0.1714(4) -0.2274(3) 0.044(3) Uani 1 1 d . . . . .
C165 C 0.3969(5) 0.5935(3) 0.2475(2) 0.037(3) Uani 1 1 d . . . . .
C169 C 0.4021(5) 0.7932(4) 0.1652(3) 0.044(3) Uani 1 1 d . . . . .
H169 H 0.4130 0.8104 0.1786 0.053 Uiso 1 1 calc R U . . .
C170 C 0.0966(6) 0.4621(4) 0.2532(3) 0.050(4) Uani 1 1 d . . . . .
C171 C 0.3878(5) 0.7431(4) 0.2473(3) 0.040(3) Uani 1 1 d . . . . .
C173 C 0.3812(6) 0.9005(3) 0.0978(2) 0.038(3) Uani 1 1 d . . . . .
C176 C 0.0917(7) 0.4450(4) 0.3298(3) 0.053(4) Uani 1 1 d . . . . .
C177 C 0.1743(6) 0.5598(3) 0.0847(3) 0.040(3) Uani 1 1 d . . . . .
C179 C 0.3467(5) 0.8665(3) 0.1940(3) 0.034(3) Uani 1 1 d . . . . .
H179 H 0.3312 0.8577 0.1762 0.040 Uiso 1 1 calc R U . . .
C180 C 0.2872(5) 0.6188(3) 0.3378(3) 0.043(3) Uani 1 1 d . . . . .
H180 H 0.2924 0.6275 0.3208 0.051 Uiso 1 1 calc R U . . .
C181 C 0.4066(6) 0.6474(4) 0.1377(3) 0.050(4) Uani 1 1 d . . . . .
H181 H 0.4163 0.6664 0.1283 0.060 Uiso 1 1 calc R U . . .
C183 C 0.2948(6) 0.4959(3) 0.2337(3) 0.051(4) Uani 1 1 d . . . . .
H183 H 0.3037 0.4973 0.2534 0.061 Uiso 1 1 calc R U . . .
C184 C 0.0204(7) 0.4335(3) 0.1024(3) 0.057(4) Uani 1 1 d . . . . .
H184 H 0.0021 0.4185 0.0886 0.068 Uiso 1 1 calc R U . . .
C185 C 0.0480(6) 0.4722(3) -0.3475(3) 0.047(4) Uani 1 1 d . . . . .
C186 C 0.1189(5) 0.4214(4) -0.2441(3) 0.046(3) Uani 1 1 d . . . . .
H186 H 0.1243 0.4108 -0.2604 0.055 Uiso 1 1 calc R U . . .
C187 C 0.1437(6) 0.4864(3) 0.3068(3) 0.053(4) Uani 1 1 d . . . . .
H187 H 0.1595 0.4946 0.3248 0.064 Uiso 1 1 calc R U . . .
C188 C 0.4199(5) 0.3228(3) -0.2547(3) 0.040(3) Uani 1 1 d . . . . .
C189 C 0.3687(6) 0.5672(4) 0.0143(3) 0.051(4) Uani 1 1 d . . . . .
C190 C 0.3798(5) 0.8951(3) 0.1962(2) 0.033(3) Uani 1 1 d . . . . .
C191 C 0.4331(5) 0.1713(4) -0.2789(3) 0.044(3) Uani 1 1 d . . . . .
H191 H 0.4573 0.1533 -0.2769 0.053 Uiso 1 1 calc R U . . .
C192 C 0.4453(6) 0.3434(3) -0.1167(3) 0.049(4) Uani 1 1 d . . . . .
H192 H 0.4291 0.3628 -0.1114 0.059 Uiso 1 1 calc R U . . .
C194 C 0.3161(6) 0.3876(4) -0.2902(3) 0.049(4) Uani 1 1 d . . . . .
C196 C 0.3856(5) 0.2132(4) -0.2578(3) 0.043(3) Uani 1 1 d . . . . .
H196 H 0.3779 0.2235 -0.2418 0.051 Uiso 1 1 calc R U . . .
C197 C 0.3943(6) 0.6125(3) 0.0508(3) 0.048(4) Uani 1 1 d . . . . .
H197 H 0.4081 0.6252 0.0378 0.057 Uiso 1 1 calc R U . . .
C198 C 0.1850(6) 0.4884(4) -0.3632(3) 0.056(4) Uani 1 1 d . . . . .
H198 H 0.1659 0.5084 -0.3622 0.067 Uiso 1 1 calc R U . . .
C199 C 0.3705(6) 0.3454(3) -0.3094(3) 0.047(3) Uani 1 1 d . . . . .
H199 H 0.3544 0.3533 -0.3275 0.057 Uiso 1 1 calc R U . . .
C203 C 0.4105(7) 0.9425(3) 0.1368(3) 0.062(5) Uani 1 1 d . . . . .
H203 H 0.4219 0.9603 0.1269 0.075 Uiso 1 1 calc R U . . .
C204 C 0.1575(6) 0.5008(3) 0.2831(3) 0.043(3) Uani 1 1 d . . . . .
C205 C 0.1005(6) 0.4530(4) -0.1955(3) 0.049(3) Uani 1 1 d . . . . .
C206 C 0.4446(6) 0.7976(4) 0.3084(3) 0.058(4) Uani 1 1 d . . . . .
H206 H 0.4616 0.8164 0.3183 0.069 Uiso 1 1 calc R U . . .
C207 C 0.4572(5) 0.9329(3) 0.3694(3) 0.041(3) Uani 1 1 d . . . . .
H207 H 0.4740 0.9522 0.3642 0.049 Uiso 1 1 calc R U . . .
C208 C 0.3577(5) 0.2857(4) -0.0874(3) 0.042(3) Uani 1 1 d . . . . .
C209 C 0.1940(6) 0.5619(3) 0.1374(3) 0.045(3) Uani 1 1 d . . . . .
H209 H 0.1764 0.5411 0.1373 0.054 Uiso 1 1 calc R U . . .
C212 C 0.2457(7) 0.4758(4) 0.1390(3) 0.064(5) Uani 1 1 d . . . . .
H212 H 0.2686 0.4943 0.1391 0.077 Uiso 1 1 calc R U . . .
C213 C 0.4064(5) 0.6087(3) 0.2230(3) 0.041(3) Uani 1 1 d . . . . .
H213 H 0.4274 0.6283 0.2244 0.050 Uiso 1 1 calc R U . . .
C215 C 0.4930(7) 0.1377(4) -0.1928(3) 0.071(5) Uani 1 1 d . . . . .
H215 H 0.5143 0.1205 -0.1828 0.085 Uiso 1 1 calc R U . . .
C216 C 0.4198(6) 0.3340(3) 0.1690(3) 0.041(3) Uani 1 1 d . . . . .
C219 C 0.3442(6) 0.8587(4) 0.0624(3) 0.049(4) Uani 1 1 d . . . . .
H219 H 0.3236 0.8392 0.0570 0.059 Uiso 1 1 calc R U . . .
C220 C 0.1760(6) 0.3337(4) -0.3859(3) 0.052(4) Uani 1 1 d . . . . .
C225 C 0.3770(5) 0.7443(3) 0.1963(3) 0.038(3) Uani 1 1 d . . . . .
C226 C 0.1667(8) 0.4954(4) -0.4159(3) 0.079(6) Uani 1 1 d . . . . .
C227 C 0.3453(6) 0.7223(4) 0.0896(3) 0.049(4) Uani 1 1 d . . . . .
H227 H 0.3310 0.7103 0.1027 0.059 Uiso 1 1 calc R U . . .
C228 C 0.1335(6) 0.4247(4) -0.1933(3) 0.049(4) Uani 1 1 d . . . . .
H228 H 0.1492 0.4162 -0.1754 0.059 Uiso 1 1 calc R U . . .
C229 C 0.0640(6) 0.4664(4) -0.2743(3) 0.052(4) Uani 1 1 d . . . . .
C230 C 0.4122(7) 0.9419(3) 0.1657(3) 0.056(4) Uani 1 1 d . . . . .
H230 H 0.4253 0.9587 0.1791 0.067 Uiso 1 1 calc R U . . .
C231 C 0.1331(6) 0.4889(3) 0.2561(3) 0.048(3) Uani 1 1 d . . . . .
H231 H 0.1411 0.4989 0.2401 0.058 Uiso 1 1 calc R U . . .
C232 C 0.3669(5) 0.5822(3) 0.0424(3) 0.040(3) Uani 1 1 d . . . . .
C236 C 0.1999(5) 0.5761(3) 0.1120(3) 0.037(3) Uani 1 1 d . . . . .
C237 C 0.2601(5) 0.7389(3) 0.3371(3) 0.036(3) Uani 1 1 d . . . . .
C238 C 0.4089(6) 0.1807(3) 0.1942(3) 0.046(3) Uani 1 1 d . . . . .
C239 C 0.4462(8) 0.6420(4) 0.2800(3) 0.073(6) Uani 1 1 d . . . . .
H239 H 0.4567 0.6558 0.2666 0.088 Uiso 1 1 calc R U . . .
C240 C 0.4186(6) 0.6103(3) 0.2747(3) 0.041(3) Uani 1 1 d . . . . .
C241 C 0.2084(6) 0.4701(4) -0.3379(3) 0.054(4) Uani 1 1 d . . . . .
H241 H 0.2040 0.4779 -0.3205 0.065 Uiso 1 1 calc R U . . .
C242 C 0.1073(6) 0.4604(3) 0.3040(3) 0.051(4) Uani 1 1 d . . . . .
C243 C 0.2377(5) 0.4633(4) 0.1640(3) 0.043(3) Uani 1 1 d . . . . .
C244 C 0.3497(5) 0.8716(4) 0.0892(3) 0.045(3) Uani 1 1 d . . . . .
H244 H 0.3324 0.8609 0.1018 0.053 Uiso 1 1 calc R U . . .
C246 C 0.2140(5) 0.5785(3) 0.1628(3) 0.043(3) Uani 1 1 d . . . . .
H246 H 0.2094 0.5688 0.1796 0.052 Uiso 1 1 calc R U . . .
C247 C 0.0760(6) 0.4769(3) 0.1435(3) 0.046(3) Uani 1 1 d . U . . .
H247 H 0.0956 0.4911 0.1575 0.055 Uiso 1 1 calc R U . . .
C249 C 0.0639(6) 0.4417(3) -0.3562(3) 0.050(4) Uani 1 1 d . . . . .
H249 H 0.0748 0.4242 -0.3432 0.060 Uiso 1 1 calc R U . . .
C250 C 0.4090(6) 0.6447(4) 0.1661(3) 0.051(4) Uani 1 1 d . . . . .
H250 H 0.4200 0.6614 0.1798 0.062 Uiso 1 1 calc R U . . .
C251 C 0.1440(6) 0.4083(4) -0.2172(3) 0.051(4) Uani 1 1 d . . . . .
C254 C 0.4515(5) 0.6438(3) 0.3675(2) 0.037(3) Uani 1 1 d . . . . .
H254 H 0.4633 0.6644 0.3614 0.044 Uiso 1 1 calc R U . . .
C255 C 0.0782(6) 0.4653(4) -0.2216(3) 0.049(3) Uani 1 1 d . . . . .
H255 H 0.0567 0.4847 -0.2231 0.058 Uiso 1 1 calc R U . . .
C257 C 0.4924(6) 0.1442(3) -0.1332(3) 0.049(4) Uani 1 1 d . . . . .
H257 H 0.5073 0.1244 -0.1387 0.059 Uiso 1 1 calc R U . . .
C258 C 0.4543(7) 0.6484(4) 0.3074(3) 0.067(5) Uani 1 1 d . . . . .
H258 H 0.4714 0.6675 0.3167 0.080 Uiso 1 1 calc R U . . .
C259 C 0.3844(5) 0.5947(3) 0.1964(2) 0.037(3) Uani 1 1 d . . . . .
C260 C 0.4356(5) 0.6083(3) 0.4055(3) 0.038(3) Uani 1 1 d . . . . .
C262 C 0.0739(7) 0.4833(3) 0.1151(3) 0.058(4) Uani 1 1 d . . . . .
H262 H 0.0908 0.5026 0.1100 0.069 Uiso 1 1 calc R U . . .
C266 C 0.0328(8) 0.4965(4) -0.2788(3) 0.080(6) Uani 1 1 d . . . . .
H266 H 0.0213 0.5095 -0.2653 0.096 Uiso 1 1 calc R U . . .
C267 C 0.4809(8) 0.1430(5) -0.2220(3) 0.081(6) Uani 1 1 d . . . . .
H267 H 0.4932 0.1301 -0.2354 0.097 Uiso 1 1 calc R U . . .
C272 C 0.3490(7) 0.5770(4) 0.0893(3) 0.061(4) Uani 1 1 d . . . . .
H272 H 0.3331 0.5656 0.1021 0.074 Uiso 1 1 calc R U . . .
C274 C 0.4166(6) 0.5866(3) 0.3579(3) 0.043(3) Uani 1 1 d . . . . .
H274 H 0.4050 0.5689 0.3451 0.052 Uiso 1 1 calc R U . . .
C275 C 0.2512(6) 0.5726(4) 0.2869(3) 0.052(4) Uani 1 1 d . . . . .
H275 H 0.2724 0.5891 0.2810 0.063 Uiso 1 1 calc R U . . .
C276 C 0.0469(7) 0.4612(3) 0.0941(3) 0.060(4) Uani 1 1 d . . . . .
C279 C 0.4085(6) 0.1833(3) -0.3061(3) 0.046(3) Uani 1 1 d . . . . .
C280 C 0.0641(7) 0.4367(3) -0.3850(3) 0.054(4) Uani 1 1 d . . . . .
H280 H 0.0763 0.4162 -0.3910 0.064 Uiso 1 1 calc R U . . .

loop_
_atom_site_aniso_label
_atom_site_aniso_U_11
_atom_site_aniso_U_22
_atom_site_aniso_U_33
_atom_site_aniso_U_23
_atom_site_aniso_U_13
_atom_site_aniso_U_12
C36E 0.142(19) 0.114(11) 0.159(10) -0.008(7) 0.044(13) -0.078(9)
C48 0.159(12) 0.171(9) 0.124(8) -0.006(7) 0.044(8) -0.007(8)
C28 0.12(2) 0.202(17) 0.135(11) 0.002(11) 0.053(16) -0.042(14)
C26K 0.21(2) 0.111(12) 0.100(11) -0.040(7) 0.039(11) -0.122(11)
C27H 0.222(13) 0.201(11) 0.156(8) -0.001(8) 0.054(9) -0.016(9)
C23X 0.174(12) 0.149(10) 0.154(8) 0.011(7) 0.038(9) -0.018(8)
Tb1 0.0509(4) 0.0288(3) 0.0144(3) -0.0002(2) 0.0048(3) -0.0046(2)
Tb2 0.0453(4) 0.0321(3) 0.0120(3) -0.0034(2) 0.0076(2) -0.0098(2)
Tb3 0.0409(3) 0.0427(3) 0.0221(3) 0.0003(3) 0.0056(2) 0.0079(3)
Tb4 0.0715(5) 0.0444(4) 0.0189(3) -0.0019(3) 0.0032(3) -0.0052(3)
Tb5 0.0951(6) 0.0402(4) 0.0149(3) 0.0010(3) 0.0119(3) 0.0017(3)
O5K 0.26(2) 0.108(14) 0.112(15) -0.029(11) 0.064(15) -0.054(15)
Tb6 0.0889(6) 0.0492(4) 0.0216(4) 0.0061(3) -0.0040(4) -0.0234(4)
Tb7 0.1217(7) 0.0495(4) 0.0173(4) 0.0034(3) -0.0046(4) -0.0402(4)
O1 0.058(6) 0.039(5) 0.029(5) -0.006(4) 0.005(4) -0.016(4)
O2 0.055(5) 0.038(5) 0.013(4) 0.003(3) 0.000(4) 0.013(4)
O3 0.057(6) 0.039(5) 0.023(5) 0.009(4) 0.006(4) 0.012(4)
O4 0.059(6) 0.030(5) 0.028(5) 0.000(4) 0.003(4) -0.014(4)
O5 0.048(5) 0.052(6) 0.014(4) -0.001(4) 0.004(4) -0.021(4)
O7 0.049(5) 0.037(5) 0.027(5) 0.009(4) 0.002(4) -0.012(4)
O8 0.051(5) 0.034(5) 0.024(5) -0.006(3) 0.009(4) -0.017(4)
O9 0.053(5) 0.040(5) 0.012(4) -0.005(3) 0.010(4) -0.007(4)
O10 0.080(7) 0.040(5) 0.011(4) -0.007(4) 0.012(4) -0.022(4)
O12 0.057(6) 0.047(5) 0.024(5) 0.001(4) 0.017(4) 0.005(4)
O13 0.048(5) 0.036(5) 0.024(5) 0.009(4) 0.009(4) 0.003(4)
O14 0.060(6) 0.043(5) 0.015(5) 0.007(4) 0.002(4) 0.016(4)
O16 0.147(12) 0.071(8) 0.038(7) 0.020(6) -0.027(7) -0.058(8)
O19 0.258(19) 0.065(9) 0.059(9) 0.032(7) -0.073(10) -0.086(11)
O20F 0.169(15) 0.101(11) 0.060(9) -0.012(8) 0.005(9) -0.050(10)
O20O 0.100(9) 0.094(9) 0.044(7) 0.038(6) 0.023(6) 0.013(7)
O20R 0.086(7) 0.035(5) 0.019(5) 0.004(4) 0.000(5) 0.012(4)
O21I 0.225(16) 0.197(16) 0.136(14) 0.049(12) 0.029(12) -0.083(13)
O23 0.066(6) 0.035(5) 0.023(5) -0.008(4) 0.006(4) -0.018(4)
O27 0.057(6) 0.042(5) 0.023(5) -0.007(4) 0.005(4) -0.019(4)
O30 0.054(6) 0.075(7) 0.033(5) 0.006(5) 0.014(4) 0.036(5)
O31 0.105(8) 0.032(5) 0.020(5) -0.006(4) 0.003(5) -0.024(5)
O27X 0.154(12) 0.052(7) 0.039(7) 0.020(5) 0.002(7) -0.030(7)
O33V 0.095(8) 0.044(6) 0.020(5) -0.002(4) 0.012(5) -0.011(5)
O41 0.070(7) 0.040(6) 0.040(6) 0.003(4) -0.009(5) -0.016(4)
O44 0.073(7) 0.056(6) 0.027(5) -0.005(4) 0.005(5) 0.022(5)
O54 0.086(7) 0.051(6) 0.008(4) -0.004(4) 0.013(4) -0.005(5)
O56 0.075(7) 0.049(6) 0.020(5) -0.010(4) -0.003(5) -0.016(5)
O64 0.058(6) 0.054(6) 0.035(6) 0.000(4) 0.004(5) 0.024(5)
O65 0.082(7) 0.059(6) 0.025(5) 0.005(4) -0.003(5) 0.024(5)
O74 0.085(8) 0.045(6) 0.057(7) 0.018(5) 0.037(6) 0.008(5)
O76 0.057(6) 0.048(6) 0.025(5) -0.002(4) -0.004(4) -0.019(4)
O80 0.075(7) 0.083(8) 0.026(6) -0.008(5) -0.003(5) 0.027(6)
O90 0.158(12) 0.055(7) 0.012(5) 0.010(4) -0.012(6) -0.046(7)
O91 0.063(6) 0.049(5) 0.029(5) -0.001(4) 0.020(5) -0.005(4)
O101 0.146(11) 0.048(6) 0.020(5) 0.009(4) 0.006(6) 0.029(6)
O118 0.075(6) 0.042(5) 0.028(5) 0.006(4) 0.021(4) 0.001(4)
O122 0.115(9) 0.045(6) 0.026(5) 0.011(4) -0.006(5) -0.037(6)
O126 0.070(7) 0.055(6) 0.029(6) -0.013(4) 0.026(5) -0.019(5)
O139 0.065(7) 0.059(6) 0.034(6) -0.015(5) 0.014(5) -0.020(5)
O146 0.085(8) 0.076(8) 0.027(6) -0.014(5) 0.000(5) 0.031(6)
O151 0.079(7) 0.060(7) 0.028(6) 0.001(5) 0.019(5) 0.014(5)
O152 0.101(8) 0.038(5) 0.019(5) -0.002(4) 0.010(5) -0.018(5)
O162 0.102(8) 0.065(7) 0.030(6) -0.004(5) -0.009(5) 0.057(6)
O166 0.124(11) 0.072(8) 0.068(9) 0.015(7) 0.029(8) -0.010(7)
O167 0.103(9) 0.075(8) 0.033(6) -0.014(5) 0.028(6) -0.016(7)
O175 0.103(10) 0.117(12) 0.066(9) -0.008(8) 0.012(8) -0.025(8)
O182 0.088(7) 0.033(5) 0.027(5) -0.008(4) 0.013(5) -0.017(5)
O210 0.085(8) 0.065(7) 0.037(6) 0.004(5) 0.002(5) -0.040(6)
O222 0.204(16) 0.088(9) 0.035(7) -0.018(6) -0.018(8) 0.095(10)
O224 0.116(10) 0.078(9) 0.093(10) 0.047(7) 0.055(9) 0.024(7)
O234 0.106(10) 0.109(10) 0.032(6) -0.032(6) 0.034(7) -0.030(8)
O245 0.158(12) 0.049(6) 0.022(6) 0.002(5) -0.003(6) 0.036(7)
O261 0.074(8) 0.081(8) 0.068(8) -0.004(6) 0.014(6) -0.012(6)
O265 0.085(8) 0.082(8) 0.048(7) 0.034(6) 0.013(6) -0.015(6)
O278 0.112(13) 0.23(2) 0.116(15) -0.030(14) 0.031(11) -0.075(13)
N15 0.042(6) 0.045(6) 0.023(6) 0.002(5) 0.009(5) 0.011(5)
N15A 0.081(9) 0.069(9) 0.018(6) 0.010(6) 0.014(6) 0.023(7)
N16 0.055(6) 0.033(5) 0.017(5) -0.006(4) 0.010(5) -0.010(4)
N16H 0.095(10) 0.059(8) 0.025(7) 0.003(6) 0.022(7) 0.011(7)
N17 0.058(8) 0.053(7) 0.039(7) -0.002(6) -0.008(6) 0.017(6)
C21 0.164(12) 0.157(12) 0.146(8) 0.007(7) 0.025(9) -0.016(9)
N18 0.054(7) 0.062(8) 0.033(7) -0.003(6) -0.007(5) 0.015(6)
N19 0.053(7) 0.045(7) 0.026(6) -0.006(5) -0.006(5) -0.013(5)
N22 0.161(16) 0.086(11) 0.017(7) -0.006(7) 0.010(8) -0.056(11)
N24 0.043(6) 0.046(6) 0.013(5) -0.005(4) 0.002(4) -0.012(5)
N26 0.062(7) 0.030(5) 0.018(6) -0.010(4) 0.014(5) -0.016(5)
N29 0.063(7) 0.039(6) 0.022(6) 0.009(5) 0.008(5) 0.020(5)
N32 0.046(6) 0.038(6) 0.023(6) -0.004(4) 0.008(5) -0.011(5)
N35 0.050(7) 0.039(6) 0.036(7) -0.010(5) 0.000(5) -0.010(5)
N42 0.054(6) 0.040(6) 0.010(5) -0.003(4) 0.008(4) -0.006(5)
N46 0.066(6) 0.035(5) 0.012(5) 0.000(4) 0.010(4) 0.003(4)
N47 0.054(7) 0.049(7) 0.025(6) 0.002(5) 0.001(5) -0.011(5)
N53 0.048(6) 0.039(6) 0.020(5) -0.003(4) 0.005(5) -0.013(5)
N57 0.061(7) 0.043(6) 0.015(6) 0.001(4) 0.013(5) 0.011(5)
N59 0.055(7) 0.036(6) 0.011(5) -0.002(4) 0.010(5) -0.011(4)
N61 0.065(8) 0.054(8) 0.041(8) 0.013(6) -0.002(6) 0.010(6)
N63 0.054(7) 0.044(6) 0.022(6) -0.005(5) 0.007(5) -0.014(5)
N66 0.051(6) 0.038(6) 0.019(6) -0.003(4) 0.013(5) 0.001(5)
N71 0.048(6) 0.041(6) 0.018(5) -0.005(4) 0.010(5) -0.002(4)
N72 0.057(7) 0.033(6) 0.025(6) -0.005(5) -0.007(5) -0.004(5)
N75 0.056(7) 0.046(7) 0.026(7) 0.000(5) 0.007(5) 0.006(5)
N81 0.055(7) 0.039(6) 0.032(7) 0.000(5) 0.004(5) -0.011(5)
N87 0.102(10) 0.037(6) 0.012(6) 0.000(5) -0.005(6) -0.018(6)
N89 0.045(6) 0.041(6) 0.022(6) 0.000(4) 0.005(5) -0.001(5)
N104 0.062(7) 0.046(7) 0.019(6) -0.001(5) 0.010(5) -0.014(5)
N108 0.066(8) 0.041(6) 0.018(6) 0.008(4) 0.006(5) 0.022(5)
N110 0.092(9) 0.038(6) 0.016(6) -0.005(4) 0.005(6) -0.016(6)
N112 0.065(8) 0.047(7) 0.044(8) 0.008(6) -0.006(6) 0.016(6)
N113 0.073(8) 0.048(7) 0.020(6) 0.011(5) -0.007(5) 0.006(6)
N124 0.052(7) 0.047(7) 0.035(7) 0.008(5) -0.002(5) 0.000(5)
N195 0.055(7) 0.043(6) 0.020(6) 0.005(5) 0.009(5) -0.001(5)
N202 0.078(9) 0.043(7) 0.025(6) 0.009(5) -0.001(6) 0.018(6)
N214 0.131(13) 0.064(9) 0.015(6) -0.005(6) 0.006(7) 0.020(8)
N221 0.100(11) 0.058(9) 0.038(9) -0.007(6) 0.006(8) 0.005(7)
N223 0.118(11) 0.041(7) 0.018(7) 0.000(5) 0.009(7) 0.005(7)
N263 0.057(8) 0.055(8) 0.036(7) 0.016(6) 0.001(6) 0.005(6)
N264 0.158(15) 0.046(8) 0.024(7) -0.004(6) 0.008(8) -0.015(8)
N271 0.164(15) 0.050(8) 0.017(7) 0.003(6) 0.004(8) 0.006(9)
C2F 0.21(2) 0.058(11) 0.036(10) -0.004(8) 0.033(13) -0.038(13)
C6 0.076(10) 0.027(6) 0.016(7) 0.003(5) 0.005(6) -0.001(6)
C10W 0.049(8) 0.075(11) 0.028(8) 0.001(7) 0.004(6) 0.012(7)
C11 0.030(6) 0.033(7) 0.016(6) -0.002(5) 0.004(4) -0.009(5)
C13X 0.074(11) 0.062(10) 0.030(8) 0.007(7) 0.001(7) -0.030(8)
C16D 0.035(7) 0.053(8) 0.032(8) -0.006(6) -0.012(6) 0.014(6)
C16R 0.080(12) 0.058(10) 0.052(10) 0.014(8) 0.026(9) -0.001(8)
C17 0.070(11) 0.039(8) 0.083(13) -0.016(8) 0.037(10) -0.009(7)
C17C 0.051(8) 0.044(8) 0.031(8) 0.005(6) 0.003(6) 0.014(6)
C17F 0.100(12) 0.052(9) 0.026(8) 0.002(6) 0.016(8) -0.033(8)
C17J 0.085(12) 0.066(10) 0.026(8) 0.006(7) 0.007(8) 0.027(8)
C17L 0.039(7) 0.031(6) 0.023(6) 0.006(5) 0.001(5) -0.008(5)
C17O 0.035(6) 0.039(6) 0.015(6) 0.000(5) 0.009(5) -0.010(5)
C17V 0.066(10) 0.079(11) 0.028(8) 0.006(7) 0.001(7) -0.022(8)
C17X 0.056(9) 0.057(9) 0.026(8) 0.002(6) -0.003(6) 0.002(7)
C18I 0.038(7) 0.046(7) 0.021(7) -0.001(5) 0.003(5) -0.006(5)
C18O 0.052(8) 0.053(9) 0.031(8) -0.003(6) 0.013(7) -0.005(6)
C18S 0.078(11) 0.060(10) 0.036(9) 0.003(7) 0.016(8) -0.017(8)
C18Z 0.129(15) 0.038(8) 0.021(8) -0.007(6) -0.008(8) 0.025(8)
C19 0.089(12) 0.061(10) 0.050(11) 0.024(8) 0.011(9) 0.042(9)
C19F 0.067(10) 0.057(9) 0.023(7) -0.005(6) 0.016(7) -0.016(7)
C19H 0.108(14) 0.074(12) 0.033(9) -0.019(8) 0.007(9) -0.035(10)
C19M 0.061(9) 0.057(9) 0.018(7) -0.005(6) 0.001(6) 0.005(7)
C19P 0.053(8) 0.037(7) 0.028(7) -0.012(5) 0.011(6) -0.019(6)
C19T 0.059(9) 0.041(8) 0.039(8) -0.004(6) 0.004(7) -0.013(6)
C20 0.125(16) 0.101(14) 0.022(8) 0.003(8) 0.013(9) 0.073(12)
C20A 0.094(12) 0.038(8) 0.037(8) 0.002(6) 0.026(8) 0.001(7)
C20B 0.082(11) 0.054(9) 0.019(7) -0.005(6) 0.012(7) -0.014(7)
C20C 0.034(6) 0.034(7) 0.028(7) -0.004(5) 0.004(5) 0.000(5)
C20E 0.095(12) 0.050(8) 0.017(7) -0.003(6) 0.011(7) -0.040(8)
C20F 0.046(7) 0.053(8) 0.008(6) 0.011(5) 0.007(5) 0.007(6)
C20L 0.042(7) 0.059(8) 0.038(8) 0.007(7) 0.013(6) -0.026(6)
C20M 0.057(9) 0.049(8) 0.029(8) 0.002(6) -0.005(6) -0.015(6)
C20T 0.071(10) 0.043(8) 0.025(7) -0.002(6) 0.017(7) -0.016(6)
C21E 0.042(7) 0.038(7) 0.027(7) -0.002(5) 0.008(6) 0.003(5)
C21F 0.104(12) 0.039(8) 0.019(7) 0.000(6) -0.009(7) -0.030(8)
C21S 0.136(18) 0.101(15) 0.035(10) -0.002(9) 0.025(11) -0.042(13)
C21V 0.104(14) 0.106(14) 0.024(8) -0.002(8) 0.006(9) 0.064(11)
C22D 0.059(10) 0.092(13) 0.043(10) -0.006(9) 0.016(8) -0.023(9)
C22F 0.085(12) 0.073(12) 0.044(10) 0.012(8) 0.010(9) 0.029(9)
C22K 0.126(16) 0.084(13) 0.020(8) -0.003(8) 0.005(9) -0.056(11)
C22S 0.045(7) 0.038(7) 0.013(6) -0.010(5) 0.009(5) -0.015(5)
C22U 0.115(18) 0.20(3) 0.047(12) 0.015(14) 0.043(12) -0.047(17)
C23 0.087(13) 0.078(12) 0.040(10) -0.002(8) 0.027(9) -0.004(9)
C23E 0.084(12) 0.076(12) 0.039(10) 0.011(8) 0.011(9) 0.018(9)
C23F 0.073(12) 0.123(17) 0.038(10) 0.019(10) 0.012(9) 0.039(11)
C23Q 0.095(13) 0.067(11) 0.041(10) 0.002(8) 0.004(9) 0.025(10)
C24H 0.18(2) 0.082(14) 0.040(11) 0.005(10) 0.032(13) -0.009(14)
C24M 0.098(12) 0.038(7) 0.040(9) -0.009(6) 0.045(9) -0.009(7)
C24P 0.136(17) 0.080(12) 0.011(8) -0.013(7) -0.003(9) 0.024(11)
C24R 0.110(14) 0.059(10) 0.031(9) -0.004(7) -0.010(9) 0.035(9)
C24X 0.096(14) 0.070(11) 0.051(11) 0.004(9) 0.022(10) 0.021(9)
C25E 0.082(13) 0.111(17) 0.069(13) -0.048(12) 0.019(11) -0.007(11)
C25G 0.042(7) 0.047(7) 0.010(6) -0.005(5) 0.008(5) -0.005(5)
C25P 0.138(19) 0.099(15) 0.037(10) -0.002(10) 0.017(11) -0.018(13)
C25R 0.154(19) 0.080(13) 0.047(12) 0.017(10) 0.012(12) 0.072(13)
C25S 0.112(13) 0.033(7) 0.014(7) 0.008(5) -0.006(7) 0.012(7)
C26 0.118(14) 0.041(8) 0.031(8) 0.003(6) 0.015(9) 0.015(8)
C26D 0.109(14) 0.065(10) 0.032(9) -0.024(7) 0.017(9) -0.053(10)
C26H 0.123(15) 0.053(9) 0.011(7) 0.002(6) 0.012(8) 0.027(9)
C26U 0.130(15) 0.050(9) 0.018(7) -0.010(6) 0.026(9) -0.002(9)
C27 0.127(17) 0.067(12) 0.042(10) 0.038(9) -0.005(10) -0.023(11)
C27E 0.091(16) 0.30(4) 0.030(11) -0.002(16) 0.015(11) 0.054(19)
C27M 0.083(12) 0.055(9) 0.041(9) 0.000(7) 0.006(8) -0.026(8)
C27Y 0.070(10) 0.051(8) 0.035(8) -0.004(6) 0.027(7) -0.023(7)
C28F 0.122(16) 0.073(12) 0.054(11) 0.027(9) 0.048(11) 0.049(11)
C28X 0.041(7) 0.025(6) 0.032(7) -0.006(5) 0.003(6) -0.005(5)
C29 0.16(2) 0.060(11) 0.028(9) -0.017(8) 0.000(11) 0.004(12)
C29D 0.072(11) 0.118(15) 0.033(9) 0.024(9) 0.011(8) 0.063(11)
C29K 0.16(2) 0.105(16) 0.037(11) -0.006(10) -0.012(12) 0.075(15)
C29U 0.049(9) 0.056(9) 0.034(9) 0.016(7) -0.006(7) 0.000(6)
C30 0.135(11) 0.106(11) 0.098(11) -0.008(8) 0.029(9) -0.008(9)
C30F 0.25(3) 0.054(12) 0.12(2) 0.021(12) 0.13(2) 0.022(15)
C30M 0.21(3) 0.064(12) 0.045(12) -0.005(9) 0.026(14) -0.023(14)
C30S 0.115(13) 0.039(8) 0.025(8) -0.009(6) 0.001(8) -0.038(8)
C30Y 0.083(12) 0.082(12) 0.024(8) 0.000(7) 0.002(8) 0.023(9)
C32T 0.16(2) 0.061(11) 0.042(11) -0.015(9) 0.038(12) -0.021(12)
C34D 0.20(3) 0.16(2) 0.036(11) -0.047(13) -0.054(13) 0.11(2)
C35 0.19(3) 0.16(2) 0.041(12) -0.030(13) -0.036(14) 0.12(2)
C36P 0.046(8) 0.027(6) 0.028(7) 0.004(5) 0.006(6) 0.009(5)
C37 0.035(6) 0.030(6) 0.021(6) -0.005(5) 0.008(5) -0.010(5)
C37O 0.117(15) 0.058(10) 0.029(9) 0.009(7) 0.024(9) 0.000(9)
C37R 0.074(10) 0.059(9) 0.019(7) 0.006(6) 0.000(7) -0.024(7)
C38F 0.047(8) 0.040(7) 0.021(7) 0.004(5) 0.002(6) 0.000(5)
C39 0.057(8) 0.030(6) 0.011(6) 0.006(5) -0.002(5) 0.012(5)
C40 0.054(8) 0.035(7) 0.011(6) 0.004(5) -0.002(5) 0.006(5)
C40W 0.116(13) 0.040(8) 0.022(7) 0.000(6) 0.027(8) -0.016(8)
C42G 0.110(15) 0.049(10) 0.082(14) 0.014(9) 0.038(12) 0.034(10)
C43 0.038(7) 0.030(6) 0.028(7) -0.008(5) 0.008(5) -0.014(5)
C44T 0.111(15) 0.076(12) 0.035(10) -0.007(8) 0.009(10) 0.025(10)
C48X 0.048(7) 0.048(7) 0.011(6) -0.004(5) 0.005(5) -0.010(6)
C49 0.034(7) 0.038(7) 0.024(7) 0.002(5) 0.009(5) -0.006(5)
C50K 0.050(8) 0.041(7) 0.027(7) 0.000(5) 0.017(6) -0.004(6)
C51 0.050(8) 0.028(6) 0.022(7) -0.005(5) 0.005(6) 0.003(5)
C52 0.062(9) 0.030(6) 0.022(7) 0.005(5) 0.010(6) 0.007(6)
C55 0.052(8) 0.016(5) 0.028(7) -0.001(5) 0.009(6) -0.011(5)
C55D 0.085(12) 0.046(9) 0.060(11) -0.019(8) 0.015(9) -0.001(8)
C58 0.049(7) 0.022(5) 0.010(6) -0.006(4) 0.006(5) -0.005(5)
C59T 0.095(12) 0.054(9) 0.031(8) -0.011(7) 0.015(8) -0.011(8)
C60 0.060(8) 0.029(6) 0.022(7) -0.001(5) 0.010(6) -0.008(5)
C61D 0.075(11) 0.093(13) 0.036(9) 0.000(9) 0.006(8) 0.032(10)
C62 0.067(9) 0.032(7) 0.026(7) 0.001(5) -0.001(6) -0.017(6)
C67 0.052(8) 0.033(6) 0.020(7) -0.004(5) 0.006(6) -0.002(5)
C68 0.047(7) 0.042(7) 0.010(6) -0.004(5) 0.002(5) -0.008(5)
C69 0.035(6) 0.048(8) 0.014(6) 0.006(5) 0.008(5) -0.003(5)
C73 0.046(7) 0.034(6) 0.020(6) -0.001(5) 0.013(5) 0.002(5)
C73F 0.117(14) 0.052(9) 0.022(8) 0.015(6) 0.007(8) 0.016(9)
C75E 0.137(18) 0.051(10) 0.076(14) -0.010(9) 0.061(13) 0.004(11)
C77 0.057(8) 0.042(7) 0.017(7) 0.004(5) 0.009(6) 0.011(6)
C78 0.036(7) 0.038(7) 0.019(6) -0.004(5) -0.001(5) -0.002(5)
C78D 0.084(13) 0.103(15) 0.034(10) 0.022(9) 0.001(9) 0.024(10)
C79 0.050(7) 0.030(6) 0.019(6) -0.007(5) 0.019(5) -0.015(5)
C82 0.032(6) 0.041(7) 0.018(6) -0.005(5) 0.009(5) 0.003(5)
C83 0.045(7) 0.049(8) 0.015(6) -0.003(5) 0.010(5) -0.003(5)
C84 0.054(8) 0.029(6) 0.022(7) -0.001(5) 0.007(6) 0.009(5)
C85 0.052(8) 0.036(7) 0.013(6) -0.003(5) 0.007(5) -0.016(5)
C86 0.039(7) 0.041(7) 0.017(6) -0.003(5) 0.004(5) -0.001(5)
C91A 0.097(14) 0.065(11) 0.048(11) 0.013(9) 0.017(10) -0.006(9)
C92 0.046(7) 0.046(7) 0.029(7) 0.010(6) 0.019(6) 0.000(6)
C93 0.050(7) 0.030(6) 0.012(6) -0.003(4) 0.005(5) -0.003(5)
C94 0.056(8) 0.051(8) 0.014(7) 0.006(5) 0.009(6) 0.022(6)
C95 0.067(10) 0.043(8) 0.034(8) -0.009(6) -0.001(7) -0.008(7)
C96 0.062(9) 0.031(6) 0.013(6) 0.009(5) 0.006(6) 0.005(5)
C97 0.076(11) 0.066(10) 0.026(8) 0.009(7) 0.004(7) -0.014(8)
C97E 0.117(16) 0.078(12) 0.035(10) 0.002(8) -0.010(10) 0.050(11)
C98 0.051(8) 0.034(7) 0.027(7) 0.002(5) 0.011(6) 0.003(5)
C99 0.067(9) 0.033(7) 0.030(8) 0.000(6) -0.008(7) 0.005(6)
C99L 0.058(9) 0.068(10) 0.021(7) -0.004(6) 0.010(6) -0.015(7)
C102 0.091(12) 0.043(8) 0.034(9) 0.006(6) 0.001(8) -0.021(8)
C103 0.058(8) 0.037(7) 0.033(8) 0.001(6) 0.018(6) -0.011(6)
C106 0.093(12) 0.055(10) 0.036(9) 0.004(7) 0.000(8) 0.035(8)
C107 0.050(8) 0.048(8) 0.024(7) 0.000(6) 0.003(6) 0.010(6)
C109 0.053(8) 0.036(7) 0.029(7) -0.008(5) 0.017(6) -0.005(5)
C111 0.049(8) 0.038(7) 0.029(7) 0.010(5) 0.008(6) 0.019(6)
C114 0.058(9) 0.050(8) 0.029(8) -0.005(6) 0.014(7) -0.018(6)
C115 0.046(8) 0.050(8) 0.025(7) -0.006(6) 0.004(6) -0.021(6)
C116 0.051(8) 0.043(7) 0.021(7) 0.003(5) 0.010(6) -0.007(6)
C117 0.052(8) 0.039(7) 0.025(7) -0.009(5) 0.005(6) -0.004(6)
C119 0.037(6) 0.027(6) 0.017(6) -0.008(4) 0.003(5) -0.010(4)
C120 0.041(7) 0.042(7) 0.017(7) -0.003(5) 0.009(5) 0.000(5)
C123 0.057(9) 0.046(8) 0.021(7) -0.007(6) 0.009(6) -0.011(6)
C125 0.054(8) 0.044(7) 0.019(7) -0.003(5) 0.010(6) -0.007(6)
C127 0.073(10) 0.034(7) 0.031(8) -0.010(6) -0.007(7) -0.005(6)
C128 0.057(8) 0.034(7) 0.026(7) -0.019(5) 0.013(6) -0.020(6)
C130 0.057(9) 0.043(8) 0.045(10) 0.009(7) -0.009(7) 0.012(6)
C131 0.050(8) 0.045(8) 0.022(7) 0.005(5) -0.006(6) -0.008(6)
C132 0.056(8) 0.053(8) 0.011(6) 0.005(5) 0.009(6) 0.016(6)
C133 0.051(8) 0.029(6) 0.029(7) -0.013(5) 0.009(6) -0.001(5)
C134 0.048(8) 0.032(7) 0.017(6) 0.007(5) -0.004(5) 0.010(5)
C135 0.055(9) 0.063(9) 0.023(8) -0.003(6) 0.017(6) 0.001(7)
C136 0.043(7) 0.034(7) 0.029(7) -0.002(5) 0.008(6) -0.007(5)
C137 0.059(8) 0.031(6) 0.016(6) -0.002(5) 0.006(6) 0.009(5)
C138 0.041(7) 0.040(7) 0.015(6) -0.004(5) -0.001(5) -0.008(5)
C140 0.093(12) 0.069(10) 0.021(8) -0.002(7) 0.010(7) -0.048(9)
C141 0.045(7) 0.039(7) 0.025(7) -0.008(5) 0.008(6) -0.002(5)
C142 0.037(7) 0.037(7) 0.019(6) -0.011(5) 0.005(5) -0.005(5)
C143 0.046(8) 0.066(10) 0.026(8) 0.003(6) 0.006(6) 0.006(6)
C144 0.045(8) 0.060(9) 0.031(8) -0.009(6) -0.001(6) 0.009(6)
C145 0.064(9) 0.045(8) 0.021(7) 0.001(6) 0.007(6) 0.013(6)
C147 0.049(8) 0.031(7) 0.031(8) -0.007(5) 0.006(6) -0.007(5)
C148 0.047(8) 0.047(8) 0.032(8) 0.013(6) -0.003(6) -0.003(6)
C149 0.063(9) 0.029(6) 0.026(7) -0.008(5) 0.014(6) -0.015(6)
C150 0.051(8) 0.045(8) 0.030(8) 0.005(6) 0.003(6) 0.003(6)
C154 0.075(10) 0.031(7) 0.026(7) 0.011(5) 0.014(7) 0.019(6)
C156 0.052(8) 0.033(6) 0.011(6) 0.003(4) 0.015(5) -0.007(5)
C157 0.084(10) 0.038(7) 0.011(6) 0.009(5) 0.008(6) 0.017(7)
C158 0.048(8) 0.047(8) 0.016(6) -0.001(5) 0.003(5) -0.002(6)
C160 0.054(8) 0.043(7) 0.012(6) -0.009(5) 0.000(5) -0.006(6)
C163 0.051(8) 0.035(6) 0.007(6) -0.005(4) 0.000(5) -0.011(5)
C164 0.055(9) 0.061(9) 0.016(7) 0.005(6) 0.010(6) 0.002(6)
C165 0.045(7) 0.053(8) 0.012(6) -0.002(5) 0.008(5) -0.010(6)
C169 0.062(9) 0.056(9) 0.017(7) -0.010(6) 0.014(6) -0.011(7)
C170 0.082(11) 0.048(8) 0.011(7) -0.003(6) -0.005(6) -0.012(7)
C171 0.043(7) 0.054(8) 0.023(7) -0.003(6) 0.006(6) -0.004(6)
C173 0.071(9) 0.029(6) 0.014(6) -0.002(5) 0.012(6) 0.000(6)
C176 0.090(11) 0.052(9) 0.010(7) 0.000(6) -0.004(7) 0.002(7)
C177 0.063(9) 0.029(7) 0.029(7) -0.004(5) 0.011(6) 0.000(6)
C179 0.040(7) 0.040(7) 0.020(6) -0.004(5) 0.006(5) 0.002(5)
C180 0.053(8) 0.053(8) 0.020(7) -0.010(6) 0.003(6) -0.013(6)
C181 0.076(10) 0.045(8) 0.033(8) -0.005(6) 0.020(7) -0.011(7)
C183 0.083(11) 0.042(8) 0.025(8) -0.008(6) 0.006(7) -0.016(7)
C184 0.106(13) 0.032(7) 0.023(7) -0.001(6) -0.004(8) -0.027(7)
C185 0.084(11) 0.037(7) 0.014(7) 0.006(5) -0.003(6) -0.002(7)
C186 0.056(9) 0.050(8) 0.028(8) -0.002(6) 0.000(6) 0.001(6)
C187 0.094(11) 0.032(7) 0.024(7) -0.011(6) -0.008(7) -0.001(7)
C188 0.051(8) 0.048(8) 0.017(7) 0.002(5) -0.002(6) 0.008(6)
C189 0.064(10) 0.065(10) 0.023(8) -0.007(7) 0.010(7) 0.010(7)
C190 0.043(7) 0.038(7) 0.017(6) -0.003(5) 0.006(5) 0.003(5)
C191 0.047(8) 0.058(9) 0.026(8) 0.004(6) 0.005(6) 0.012(6)
C192 0.081(11) 0.037(8) 0.032(8) 0.002(6) 0.017(8) 0.007(7)
C194 0.051(9) 0.050(9) 0.040(9) 0.014(7) 0.001(7) 0.005(6)
C196 0.042(8) 0.058(9) 0.027(7) 0.002(6) 0.005(6) 0.010(6)
C197 0.082(11) 0.038(7) 0.028(8) 0.003(6) 0.022(7) 0.000(7)
C198 0.061(10) 0.050(9) 0.048(10) 0.005(7) -0.003(8) 0.021(7)
C199 0.067(10) 0.041(8) 0.030(8) 0.012(6) 0.004(7) 0.001(6)
C203 0.138(15) 0.037(8) 0.022(7) 0.006(6) 0.040(9) -0.016(8)
C204 0.069(9) 0.030(7) 0.023(7) 0.000(5) -0.006(6) 0.000(6)
C205 0.061(9) 0.052(9) 0.030(8) -0.005(6) 0.002(7) -0.004(7)
C206 0.083(11) 0.067(10) 0.026(8) -0.012(7) 0.017(8) -0.041(8)
C207 0.068(9) 0.034(7) 0.021(7) 0.001(5) 0.012(6) -0.025(6)
C208 0.040(7) 0.061(9) 0.025(7) 0.012(6) 0.009(6) 0.018(6)
C209 0.066(9) 0.028(7) 0.036(8) -0.008(5) 0.004(7) -0.003(6)
C212 0.101(13) 0.044(9) 0.045(10) -0.014(7) 0.014(9) -0.033(8)
C213 0.059(9) 0.043(7) 0.021(7) -0.005(5) 0.007(6) -0.010(6)
C215 0.090(13) 0.087(12) 0.038(10) 0.013(8) 0.019(9) 0.055(10)
C216 0.060(9) 0.046(8) 0.017(7) 0.000(5) 0.004(6) 0.002(6)
C219 0.053(9) 0.064(9) 0.034(8) -0.014(7) 0.018(7) 0.008(7)
C220 0.057(9) 0.067(10) 0.021(7) -0.006(6) -0.014(6) 0.017(7)
C225 0.042(7) 0.049(8) 0.021(6) 0.004(5) 0.006(5) -0.004(6)
C226 0.129(16) 0.061(11) 0.028(9) 0.001(7) -0.025(9) 0.047(10)
C227 0.059(9) 0.053(9) 0.040(9) 0.007(7) 0.019(7) -0.016(7)
C228 0.062(9) 0.061(9) 0.018(7) 0.013(6) -0.005(6) -0.014(7)
C229 0.070(10) 0.057(9) 0.022(8) 0.002(6) 0.000(7) 0.011(7)
C230 0.107(13) 0.029(7) 0.038(9) -0.004(6) 0.031(9) -0.006(7)
C231 0.058(9) 0.042(8) 0.033(8) -0.004(6) -0.010(7) -0.013(6)
C232 0.062(9) 0.035(7) 0.025(7) 0.008(5) 0.013(6) 0.009(6)
C236 0.053(8) 0.033(7) 0.021(7) -0.003(5) 0.002(6) 0.001(5)
C237 0.037(7) 0.048(8) 0.019(6) -0.005(5) -0.002(5) -0.012(5)
C238 0.071(10) 0.041(8) 0.022(8) -0.004(5) 0.002(7) 0.000(6)
C239 0.136(16) 0.066(11) 0.020(8) -0.009(7) 0.021(9) -0.053(10)
C240 0.063(9) 0.049(8) 0.012(6) -0.006(5) 0.011(6) -0.017(6)
C241 0.068(10) 0.051(9) 0.043(9) 0.009(7) 0.010(8) 0.016(7)
C242 0.084(11) 0.034(7) 0.028(8) -0.002(6) -0.002(7) -0.007(7)
C243 0.048(8) 0.050(8) 0.029(8) -0.006(6) 0.002(6) -0.006(6)
C244 0.058(9) 0.060(9) 0.023(7) 0.011(6) 0.024(6) 0.004(7)
C246 0.055(9) 0.045(8) 0.030(8) -0.003(6) 0.009(6) -0.004(6)
C247 0.068(7) 0.035(6) 0.027(6) -0.013(5) -0.005(5) -0.004(5)
C249 0.096(11) 0.028(7) 0.016(7) 0.008(5) -0.006(7) 0.011(7)
C250 0.079(11) 0.043(8) 0.034(8) -0.018(6) 0.017(7) -0.012(7)
C251 0.060(9) 0.047(8) 0.040(9) 0.011(7) -0.002(7) -0.009(7)
C254 0.059(8) 0.033(7) 0.021(7) -0.007(5) 0.016(6) -0.018(6)
C255 0.070(10) 0.050(8) 0.024(8) 0.011(6) 0.006(7) 0.010(7)
C257 0.077(10) 0.037(7) 0.039(9) 0.001(6) 0.024(8) 0.019(7)
C258 0.122(14) 0.058(10) 0.023(8) -0.011(7) 0.024(9) -0.048(9)
C259 0.052(8) 0.047(8) 0.013(6) -0.008(5) 0.006(6) -0.002(6)
C260 0.045(8) 0.043(7) 0.024(7) 0.000(5) 0.006(6) -0.004(6)
C262 0.125(14) 0.020(6) 0.016(7) -0.005(5) -0.009(7) -0.023(7)
C266 0.154(18) 0.061(10) 0.021(8) 0.009(7) 0.015(10) 0.045(11)
C267 0.111(15) 0.100(14) 0.033(9) -0.004(9) 0.019(9) 0.066(12)
C272 0.119(14) 0.051(9) 0.015(7) -0.011(6) 0.019(8) -0.017(8)
C274 0.074(10) 0.033(7) 0.019(7) -0.005(5) 0.006(6) -0.013(6)
C275 0.057(9) 0.071(10) 0.030(8) -0.019(7) 0.012(7) -0.017(7)
C276 0.113(13) 0.024(7) 0.030(8) 0.004(6) -0.010(8) -0.020(7)
C279 0.068(10) 0.047(8) 0.022(8) 0.004(6) 0.007(7) 0.007(7)
C280 0.102(12) 0.035(7) 0.019(7) 0.000(5) 0.003(7) 0.007(7)

loop_
_atom_type_symbol
_atom_type_description
_atom_type_scat_dispersion_real
_atom_type_scat_dispersion_imag
_atom_type_scat_source
C C 0.0033 0.0016 'International Tables Vol C Tables 4.2.6.8 and 6.1.1.4'
H H 0.0000 0.0000 'International Tables Vol C Tables 4.2.6.8 and 6.1.1.4'
N N 0.0061 0.0033 'International Tables Vol C Tables 4.2.6.8 and 6.1.1.4'
O O 0.0106 0.0060 'International Tables Vol C Tables 4.2.6.8 and 6.1.1.4'
Tb Tb -0.1723 4.1537 'International Tables Vol C Tables 4.2.6.8 and 6.1.1.4'

loop_
_geom_angle_atom_site_label_1
_geom_angle_atom_site_label_2
_geom_angle_atom_site_label_3
_geom_angle
_geom_angle_site_symmetry_1
_geom_angle_site_symmetry_3
C48 C36E C23X 120.0 . .
C48 C36E C21 119(2) . .
C23X C36E C21 121(2) . .
C28 C48 C36E 120.0 . .
C28 C48 H48 120.0 . .
C36E C48 H48 120.0 . .
C26K C28 C48 120.0 . .
C26K C28 H28 120.0 . .
C48 C28 H28 120.0 . .
C28 C26K C27H 120.0 . .
C28 C26K N22 112.2(18) . .
C27H C26K N22 127.6(18) . .
C23X C27H C26K 120.0 . .
C23X C27H H27H 120.0 . .
C26K C27H H27H 120.0 . .
C27H C23X C36E 120.0 . .
C27H C23X H23X 120.0 . .
C36E C23X H23X 120.0 . .
O23 Tb1 O41 75.4(3) . .
O23 Tb1 O74 80.3(3) . .
O41 Tb1 O74 112.4(4) . .
O23 Tb1 O4 75.1(3) . .
O41 Tb1 O4 146.2(3) . .
O74 Tb1 O4 78.1(3) . .
O23 Tb1 O1 93.7(3) . .
O41 Tb1 O1 81.1(3) . .
O74 Tb1 O1 162.9(3) . .
O4 Tb1 O1 84.9(3) . .
O23 Tb1 O7 128.5(3) . .
O41 Tb1 O7 148.8(3) . .
O74 Tb1 O7 93.3(3) . .
O4 Tb1 O7 53.7(3) . .
O1 Tb1 O7 77.8(3) . .
O23 Tb1 O12 146.8(3) . 8_565
O41 Tb1 O12 73.4(3) . 8_565
O74 Tb1 O12 122.3(3) . 8_565
O4 Tb1 O12 129.7(3) . 8_565
O1 Tb1 O12 70.5(3) . 8_565
O7 Tb1 O12 78.0(3) . 8_565
O23 Tb1 O139 133.6(3) . 8_565
O41 Tb1 O139 82.9(4) . 8_565
O74 Tb1 O139 70.7(3) . 8_565
O4 Tb1 O139 129.9(3) . 8_565
O1 Tb1 O139 123.1(3) . 8_565
O7 Tb1 O139 89.6(3) . 8_565
O12 Tb1 O139 52.6(3) 8_565 8_565
O23 Tb1 C28X 101.4(3) . .
O41 Tb1 C28X 158.1(4) . .
O74 Tb1 C28X 88.0(4) . .
O4 Tb1 C28X 27.0(3) . .
O1 Tb1 C28X 77.4(3) . .
O7 Tb1 C28X 27.0(3) . .
O12 Tb1 C28X 103.2(3) 8_565 .
O139 Tb1 C28X 112.7(4) 8_565 .
O23 Tb1 C21E 146.2(3) . 8_565
O41 Tb1 C21E 74.6(3) . 8_565
O74 Tb1 C21E 97.1(3) . 8_565
O4 Tb1 C21E 137.8(3) . 8_565
O1 Tb1 C21E 96.7(3) . 8_565
O7 Tb1 C21E 85.3(3) . 8_565
O12 Tb1 C21E 26.2(3) 8_565 8_565
O139 Tb1 C21E 26.5(3) 8_565 8_565
C28X Tb1 C21E 112.2(4) . 8_565
O76 Tb2 O91 111.7(3) . .
O76 Tb2 O9 82.4(3) . .
O91 Tb2 O9 162.3(3) . .
O76 Tb2 O5 75.5(3) . .
O91 Tb2 O5 78.0(3) . .
O9 Tb2 O5 96.1(3) . .
O76 Tb2 O8 145.9(3) . .
O91 Tb2 O8 80.0(3) . .
O9 Tb2 O8 82.4(3) . .
O5 Tb2 O8 76.0(3) . .
O76 Tb2 O27 150.8(3) . .
O91 Tb2 O27 90.5(3) . .
O9 Tb2 O27 80.4(3) . .
O5 Tb2 O27 129.5(3) . .
O8 Tb2 O27 53.6(3) . .
O76 Tb2 O54 73.5(3) . 8_565
O91 Tb2 O54 121.0(3) . 8_565
O9 Tb2 O54 72.4(3) . 8_565
O5 Tb2 O54 148.1(3) . 8_565
O8 Tb2 O54 129.4(3) . 8_565
O27 Tb2 O54 79.0(3) . 8_565
O76 Tb2 O126 81.5(3) . 8_565
O91 Tb2 O126 70.6(3) . 8_565
O9 Tb2 O126 123.9(3) . 8_565
O5 Tb2 O126 130.4(3) . 8_565
O8 Tb2 O126 131.9(3) . 8_565
O27 Tb2 O126 88.8(3) . 8_565
O54 Tb2 O126 51.5(3) 8_565 8_565
O76 Tb2 C49 159.6(3) . .
O91 Tb2 C49 87.3(3) . .
O9 Tb2 C49 77.6(3) . .
O5 Tb2 C49 102.8(3) . .
O8 Tb2 C49 26.9(3) . .
O27 Tb2 C49 27.0(3) . .
O54 Tb2 C49 103.5(3) 8_565 .
O126 Tb2 C49 112.8(3) 8_565 .
O76 Tb2 C98 73.4(3) . 8_565
O91 Tb2 C98 97.1(3) . 8_565
O9 Tb2 C98 97.4(3) . 8_565
O5 Tb2 C98 144.0(3) . 8_565
O8 Tb2 C98 138.9(3) . 8_565
O27 Tb2 C98 85.7(3) . 8_565
O54 Tb2 C98 25.2(3) 8_565 8_565
O126 Tb2 C98 26.6(3) 8_565 8_565
C49 Tb2 C98 112.7(3) . 8_565
O151 Tb3 O14 152.4(3) . .
O151 Tb3 O2 89.2(3) . .
O14 Tb3 O2 92.6(3) . .
O151 Tb3 O265 81.0(4) . .
O14 Tb3 O265 80.1(4) . .
O2 Tb3 O265 140.2(3) . .
O151 Tb3 O30 131.8(3) . .
O14 Tb3 O30 75.7(3) . .
O2 Tb3 O30 82.8(3) . .
O265 Tb3 O30 131.4(4) . .
O151 Tb3 O261 92.0(4) . .
O14 Tb3 O261 99.6(4) . .
O2 Tb3 O261 150.7(3) . .
O265 Tb3 O261 68.6(4) . .
O30 Tb3 O261 74.7(4) . .
O151 Tb3 O13 78.4(3) . .
O14 Tb3 O13 76.2(3) . .
O2 Tb3 O13 71.2(3) . .
O265 Tb3 O13 69.1(3) . .
O30 Tb3 O13 140.3(3) . .
O261 Tb3 O13 137.6(3) . .
O151 Tb3 O64 78.9(3) . .
O14 Tb3 O64 128.4(3) . .
O2 Tb3 O64 77.7(3) . .
O265 Tb3 O64 136.4(4) . .
O30 Tb3 O64 53.0(3) . .
O261 Tb3 O64 73.8(4) . .
O13 Tb3 O64 141.4(3) . .
O151 Tb3 C208 105.1(4) . .
O14 Tb3 C208 102.3(3) . .
O2 Tb3 C208 79.2(3) . .
O265 Tb3 C208 140.6(4) . .
O30 Tb3 C208 26.8(3) . .
O261 Tb3 C208 72.2(4) . .
O13 Tb3 C208 150.1(3) . .
O64 Tb3 C208 26.2(3) . .
O146 Tb4 O245 148.3(4) 7_554 .
O146 Tb4 O21I 73.7(7) 7_554 .
O245 Tb4 O21I 82.2(7) . .
O146 Tb4 O3 87.5(4) 7_554 7_554
O245 Tb4 O3 98.3(4) . 7_554
O21I Tb4 O3 139.5(6) . 7_554
O146 Tb4 O278 98.4(5) 7_554 .
O245 Tb4 O278 88.8(6) . .
O21I Tb4 O278 63.9(7) . .
O3 Tb4 O278 156.2(5) 7_554 .
O146 Tb4 O44 133.5(3) 7_554 .
O245 Tb4 O44 78.2(3) . .
O21I Tb4 O44 136.2(6) . .
O3 Tb4 O44 82.2(3) 7_554 .
O278 Tb4 O44 77.0(5) . .
O146 Tb4 O65 76.0(3) 7_554 .
O245 Tb4 O65 75.8(4) . .
O21I Tb4 O65 67.3(6) . .
O3 Tb4 O65 73.5(3) 7_554 .
O278 Tb4 O65 130.3(6) . .
O44 Tb4 O65 141.1(3) . .
O146 Tb4 O80 80.3(3) 7_554 .
O245 Tb4 O80 131.4(3) . .
O21I Tb4 O80 130.2(7) . .
O3 Tb4 O80 79.0(3) 7_554 .
O278 Tb4 O80 79.3(6) . .
O44 Tb4 O80 53.3(3) . .
O65 Tb4 O80 144.2(4) . .
O146 Tb4 C144 107.2(4) 7_554 .
O245 Tb4 C144 104.5(4) . .
O21I Tb4 C144 140.0(6) . .
O3 Tb4 C144 79.5(4) 7_554 .
O278 Tb4 C144 76.7(6) . .
O44 Tb4 C144 26.4(3) . .
O65 Tb4 C144 152.7(4) . .
O80 Tb4 C144 26.9(3) . .
O90 Tb5 O152 72.7(3) . .
O90 Tb5 O224 90.1(4) . .
O152 Tb5 O224 74.5(4) . .
O90 Tb5 O10 88.2(4) . 7_565
O152 Tb5 O10 82.8(3) . 7_565
O224 Tb5 O10 156.8(4) . 7_565
O90 Tb5 O234 144.5(4) . 2
O152 Tb5 O234 130.7(4) . 2
O224 Tb5 O234 119.5(4) . 2
O10 Tb5 O234 72.0(3) 7_565 2
O90 Tb5 O19 73.6(4) . .
O152 Tb5 O19 139.2(5) . .
O224 Tb5 O19 127.9(5) . .
O10 Tb5 O19 73.6(5) 7_565 .
O234 Tb5 O19 72.7(4) 2 .
O90 Tb5 O33V 125.0(3) . .
O152 Tb5 O33V 53.1(3) . .
O224 Tb5 O33V 84.6(4) . .
O10 Tb5 O33V 77.6(3) 7_565 .
O234 Tb5 O33V 80.0(4) 2 .
O19 Tb5 O33V 145.0(4) . .
O90 Tb5 O5K 71.4(5) . .
O152 Tb5 O5K 126.6(5) . .
O224 Tb5 O5K 67.4(7) . .
O10 Tb5 O5K 133.1(6) 7_565 .
O234 Tb5 O5K 100.8(5) 2 .
O19 Tb5 O5K 60.5(7) . .
O33V Tb5 O5K 148.4(6) . .
O90 Tb5 O167 144.2(4) . 2
O152 Tb5 O167 125.9(4) . 2
O224 Tb5 O167 70.1(4) . 2
O10 Tb5 O167 121.7(3) 7_565 2
O234 Tb5 O167 50.4(4) 2 2
O19 Tb5 O167 94.9(5) . 2
O33V Tb5 O167 83.7(3) . 2
O5K Tb5 O167 73.5(5) . 2
O90 Tb5 C177 98.2(3) . .
O152 Tb5 C177 26.2(3) . .
O224 Tb5 C177 80.1(4) . .
O10 Tb5 C177 77.2(3) 7_565 .
O234 Tb5 C177 105.3(4) 2 .
O19 Tb5 C177 149.8(5) . .
O33V Tb5 C177 27.0(3) . .
O5K Tb5 C177 145.5(6) . .
O167 Tb5 C177 106.9(4) 2 .
O90 Tb5 C189 150.6(4) . 2
O152 Tb5 C189 136.5(4) . 2
O224 Tb5 C189 95.9(4) . 2
O10 Tb5 C189 97.0(4) 7_565 2
O234 Tb5 C189 24.9(4) 2 2
O19 Tb5 C189 80.1(5) . 2
O33V Tb5 C189 84.3(4) . 2
O5K Tb5 C189 84.5(5) . 2
O167 Tb5 C189 25.9(4) 2 2
C177 Tb5 C189 111.1(4) . 2
C21 O5K Tb5 157(2) . .
O27X Tb6 O20R 150.5(4) . 2
O27X Tb6 O20O 86.1(4) . 2
O20R Tb6 O20O 79.5(4) 2 2
O27X Tb6 O31 84.5(4) . .
O20R Tb6 O31 90.3(3) 2 .
O20O Tb6 O31 140.3(4) 2 .
O27X Tb6 O175 100.2(5) . .
O20R Tb6 O175 98.4(4) 2 .
O20O Tb6 O175 68.9(4) 2 .
O31 Tb6 O175 150.8(4) . .
O27X Tb6 O210 135.2(4) . .
O20R Tb6 O210 72.5(3) 2 .
O20O Tb6 O210 127.8(4) 2 .
O31 Tb6 O210 83.5(4) . .
O175 Tb6 O210 72.8(4) . .
O27X Tb6 O122 81.5(4) . .
O20R Tb6 O122 125.5(3) 2 .
O20O Tb6 O122 139.2(4) 2 .
O31 Tb6 O122 77.0(4) . .
O175 Tb6 O122 75.3(4) . .
O210 Tb6 O122 53.7(3) . .
O27X Tb6 O56 76.9(4) . .
O20R Tb6 O56 74.1(3) 2 .
O20O Tb6 O56 70.4(4) 2 .
O31 Tb6 O56 69.9(3) . .
O175 Tb6 O56 139.3(4) . .
O210 Tb6 O56 136.7(3) . .
O122 Tb6 O56 141.8(3) . .
O27X Tb6 C102 108.0(4) . .
O20R Tb6 C102 99.3(4) 2 .
O20O Tb6 C102 140.5(5) 2 .
O31 Tb6 C102 78.7(4) . .
O175 Tb6 C102 72.3(5) . .
O210 Tb6 C102 27.2(3) . .
O122 Tb6 C102 26.5(3) . .
O56 Tb6 C102 147.8(4) . .
O182 Tb7 O162 78.1(3) . 2
O182 Tb7 O16 74.5(3) . .
O162 Tb7 O16 144.8(4) 2 .
O182 Tb7 O118 148.4(3) . 2_556
O162 Tb7 O118 128.9(3) 2 2_556
O16 Tb7 O118 74.0(3) . 2_556
O182 Tb7 O101 97.4(3) . 2
O162 Tb7 O101 80.8(4) 2 2
O16 Tb7 O101 81.2(4) . 2
O118 Tb7 O101 74.8(3) 2_556 2
O182 Tb7 O222 131.6(3) . 2
O162 Tb7 O222 53.9(3) 2 2
O16 Tb7 O222 150.6(4) . 2
O118 Tb7 O222 78.4(4) 2_556 2
O101 Tb7 O222 81.9(5) 2 2
O182 Tb7 O166 79.1(4) . .
O162 Tb7 O166 82.0(4) 2 .
O16 Tb7 O166 113.5(5) . .
O118 Tb7 O166 116.8(3) 2_556 .
O101 Tb7 O166 162.8(4) 2 .
O222 Tb7 O166 88.0(5) 2 .
O182 Tb7 O20F 125.3(4) . 2_556
O162 Tb7 O20F 133.5(5) 2 2_556
O16 Tb7 O20F 81.1(5) . 2_556
O118 Tb7 O20F 51.8(4) 2_556 2_556
O101 Tb7 O20F 126.5(4) 2 2_556
O222 Tb7 O20F 89.9(5) 2 2_556
O166 Tb7 O20F 67.0(4) . 2_556
O182 Tb7 C226 105.0(4) . 2
O162 Tb7 C226 26.9(4) 2 2
O16 Tb7 C226 159.6(6) . 2
O118 Tb7 C226 103.4(4) 2_556 2
O101 Tb7 C226 78.7(5) 2 2
O222 Tb7 C226 27.0(4) 2 2
O166 Tb7 C226 86.0(6) . 2
O20F Tb7 C226 113.6(6) 2_556 2
O182 Tb7 C29 141.6(4) . 2_556
O162 Tb7 C29 138.8(5) 2 2_556
O16 Tb7 C29 74.0(5) . 2_556
O118 Tb7 C29 24.5(5) 2_556 2_556
O101 Tb7 C29 99.0(5) 2 2_556
O222 Tb7 C29 85.1(5) 2 2_556
O166 Tb7 C29 93.9(5) . 2_556
O20F Tb7 C29 27.4(5) 2_556 2_556
C226 Tb7 C29 112.2(5) 2 2_556
C11 O1 Tb1 133.9(8) . .
C84 O2 Tb3 133.7(8) . .
C134 O3 Tb4 133.9(8) . 7_554
C28X O4 Tb1 93.7(7) . .
C11 O5 Tb2 164.0(8) . .
C28X O7 Tb1 92.0(7) . .
C49 O8 Tb2 94.1(7) . .
C138 O9 Tb2 136.2(8) . .
C136 O10 Tb5 135.2(9) . 7_565
C21E O12 Tb1 94.2(7) . 8_564
C134 O14 Tb3 150.8(9) . .
C29 O20F Tb7 89.0(12) . 2_556
C28F O20O Tb6 166.1(14) . 2
C84 O20R Tb6 148.3(9) . 2
C136 O23 Tb1 161.0(9) . .
C49 O27 Tb2 91.5(7) . .
C208 O30 Tb3 95.1(8) . .
C21F O31 Tb6 132.7(11) . .
C21 O27X Tb6 142.5(14) . .
C177 O33V Tb5 92.0(8) . .
C144 O44 Tb4 96.2(8) . .
C98 O54 Tb2 97.4(8) . 8_564
C208 O64 Tb3 92.2(7) . .
C144 O80 Tb4 92.6(8) . .
C21F O90 Tb5 152.1(13) . .
C18Z O101 Tb7 134.0(12) . 2
C29 O118 Tb7 98.9(10) . 2_556
C29 O118 H40I 132(6) . .
Tb7 O118 H40I 127(3) 2_556 .
C102 O122 Tb6 91.6(8) . .
C98 O126 Tb2 92.8(7) . 8_564
C21E O139 Tb1 92.3(7) . 8_564
C16R O146 Tb4 141.2(10) . 7_554
C28F O151 Tb3 140.6(10) . .
C177 O152 Tb5 95.4(8) . .
C226 O162 Tb7 94.0(9) . 2
C189 O167 Tb5 90.7(8) . 2
C138 O182 Tb7 164.5(9) . .
C102 O210 Tb6 94.5(9) . .
C226 O222 Tb7 91.3(9) . 2
C189 O234 Tb5 98.6(10) . 2
C18Z O245 Tb4 161.1(14) . .
C16R O265 Tb3 166.2(12) . .
C215 N15 N75 112.8(11) . .
C215 N15 C120 126.4(11) . .
N75 N15 C120 120.8(10) . .
C22D N15A N221 110.8(12) . .
C22D N15A C23Q 124.5(14) . .
N221 N15A C23Q 124.6(14) . .
C83 N16 N24 104.3(9) . .
C91A N16H N223 111.3(12) . .
C91A N16H C26H 126.4(14) . .
N223 N16H C26H 122.2(14) . .
N18 N17 C22F 112.1(12) . .
N18 N17 C16D 120.3(12) . .
C22F N17 C16D 127.6(12) . .
O27X C21 O5K 129(2) . .
O27X C21 C36E 116(2) . .
O5K C21 C36E 115(2) . .
C10W N18 N17 105.6(12) . .
C38F N19 N47 105.0(11) . .
C32T N22 N264 111.3(13) . .
C32T N22 C26K 127.7(18) . .
N264 N22 C26K 121.0(17) . .
C206 N24 N16 111.3(10) . .
C206 N24 C69 127.5(11) . .
N16 N24 C69 121.2(9) . .
C85 N26 N59 106.0(9) . .
C21V N29 N108 111.1(11) . .
C21V N29 C52 125.9(11) . .
N108 N29 C52 122.8(10) . .
C142 N32 N53 106.2(9) . .
C275 N35 N72 111.7(11) . .
C275 N35 C78 129.9(11) . .
N72 N35 C78 118.2(10) . .
C25G N42 N71 103.4(9) . .
C203 N46 N66 110.7(9) . .
C203 N46 C173 129.1(10) . .
N66 N46 C173 120.2(10) . .
N19 N47 C18S 110.8(11) . .
N19 N47 C243 117.0(10) . .
C18S N47 C243 132.2(12) . .
N32 N53 C27Y 110.6(10) . .
N32 N53 C237 117.6(10) . 7_565
C27Y N53 C237 131.8(11) . 7_565
C181 N57 N195 112.2(10) . .
C181 N57 C132 130.3(11) . .
N195 N57 C132 117.5(11) . .
C20E N59 N26 110.9(9) . .
C20E N59 C58 128.9(10) . .
N26 N59 C58 120.2(9) . .
N112 N61 C24X 111.0(13) . .
N112 N61 C130 119.0(13) . .
C24X N61 C130 130.0(14) . .
C240 N63 N104 105.1(10) . .
C73 N66 N46 106.3(10) . .
C103 N71 N42 111.1(10) . .
C103 N71 C82 132.1(11) . .
N42 N71 C82 116.8(9) . .
C99 N72 N35 104.9(11) . .
C164 N75 N15 106.0(11) . .
C133 N81 N89 105.3(10) . .
C95 N87 N110 105.3(11) . .
C20T N89 N81 110.3(10) . .
C20T N89 C147 132.6(11) . .
N81 N89 C147 117.0(10) . .
C258 N104 N63 110.7(10) . .
C258 N104 C163 127.9(11) . .
N63 N104 C163 121.4(10) . .
C94 N108 N29 105.0(10) . .
C26D N110 N87 111.1(10) . .
C26D N110 C62 127.0(11) . .
N87 N110 C62 121.8(10) . .
N61 N112 C194 105.5(12) . .
C24R N113 N202 109.8(11) . .
C24R N113 C185 129.8(12) . .
N202 N113 C185 120.4(12) . .
C148 N124 N263 106.0(12) . .
C77 N195 N57 103.6(10) . .
C229 N202 N113 106.1(11) . .
C23 N214 N271 112.3(12) . .
C23 N214 C24P 129.4(16) . .
N271 N214 C24P 118.2(15) . .
C135 N221 N15A 104.4(12) . .
C216 N223 N16H 104.3(12) . .
C23E N263 N124 112.8(12) . .
C23E N263 C29U 128.3(14) . .
N124 N263 C29U 118.8(12) . .
C97 N264 N22 104.9(14) . .
C176 N271 N214 102.0(13) . .
C30M C2F C24P 118.0(18) . .
C30M C2F H2F 121.0 . .
C24P C2F H2F 121.0 . .
C18O C6 C236 120.2(12) . .
C18O C6 H6 119.9 . .
C236 C6 H6 119.9 . .
N18 C10W C61D 110.1(13) . .
N18 C10W C17X 118.4(13) . .
C61D C10W C17X 131.6(14) . .
O5 C11 O1 123.6(10) . .
O5 C11 C37 118.8(10) . .
O1 C11 C37 117.6(10) . .
C37R C13X C19T 122.6(13) . .
C37R C13X H13X 118.7 . .
C19T C13X H13X 118.7 . .
C30Y C16D C34D 119.5(15) . .
C30Y C16D N17 123.0(13) . .
C34D C16D N17 117.4(13) . .
O265 C16R O146 131.8(16) . .
O265 C16R C17 115.6(15) . .
O146 C16R C17 112.5(12) . .
C42G C17 C21S 122.7(18) . .
C42G C17 C16R 119.3(15) . .
C21S C17 C16R 117.5(15) . .
C29D C17C C44T 117.3(14) . .
C29D C17C C208 120.8(12) . .
C44T C17C C208 121.9(13) . .
C20E C17F C85 105.5(11) . .
C20E C17F H17F 127.3 . .
C85 C17F H17F 127.3 . .
C220 C17J C30Y 120.9(14) . .
C220 C17J H17J 119.5 . .
C30Y C17J H17J 119.5 . .
C18I C17L C20C 121.7(11) . .
C18I C17L H17L 119.2 . .
C20C C17L H17L 119.2 . .
C119 C17O C37 121.2(10) . .
C119 C17O H17O 119.4 . .
C37 C17O H17O 119.4 . .
C22D C17V C135 106.4(14) . .
C22D C17V H17V 126.8 . .
C135 C17V H17V 126.8 . .
C19M C17X C196 120.3(13) . .
C19M C17X C10W 118.4(13) . .
C196 C17X C10W 121.2(13) . .
C17L C18I C237 118.4(11) . .
C17L C18I H18I 120.8 . .
C237 C18I H18I 120.8 . .
C6 C18O C147 120.8(13) . .
C6 C18O H18O 119.6 . .
C147 C18O H18O 119.6 . .
C183 C18S N47 106.8(12) . .
C183 C18S H18S 126.6 . .
N47 C18S H18S 126.6 . .
O101 C18Z O245 121.6(13) . .
O101 C18Z C25S 119.2(12) . .
O245 C18Z C25S 119.0(13) . .
C194 C19 C24X 105.5(15) . .
C194 C19 H19 127.2 . .
C24X C19 H19 127.3 . .
C27Y C19F C142 104.9(11) . .
C27Y C19F H19F 127.5 . .
C142 C19F H19F 127.5 . .
C212 C19H C19T 120.1(15) . .
C212 C19H H19H 120.0 . .
C19T C19H H19H 120.0 . .
C279 C19M C17X 120.8(13) . .
C279 C19M H19M 119.6 . .
C17X C19M H19M 119.6 . .
C20L C19P C237 119.1(11) . .
C20L C19P H19P 120.4 . .
C237 C19P H19P 120.4 . .
C13X C19T C19H 117.2(13) . .
C13X C19T C102 122.9(12) . .
C19H C19T C102 119.8(13) . .
C21V C20 C94 105.1(13) . .
C21V C20 H20 127.5 . .
C94 C20 H20 127.5 . .
C197 C20A C132 121.6(14) . .
C197 C20A H20A 119.2 . .
C132 C20A H20A 119.2 . .
C275 C20B C99 107.0(12) . .
C275 C20B H20B 126.5 . .
C99 C20B H20B 126.5 . .
C20L C20C C17L 117.7(12) . .
C20L C20C C28X 121.7(12) . .
C17L C20C C28X 120.1(11) . .
C17F C20E N59 108.6(12) . .
C17F C20E H20E 125.7 . .
N59 C20E H20E 125.7 . .
C24M C20F C219 118.7(12) . .
C24M C20F C98 120.2(11) . .
C219 C20F C98 121.0(12) . .
C19P C20L C20C 122.0(12) . .
C19P C20L H20L 119.0 . .
C20C C20L H20L 119.0 . .
C117 C20M C78 118.3(12) . .
C117 C20M H20M 120.9 . .
C78 C20M H20M 120.9 . .
N89 C20T C99L 108.2(11) . .
N89 C20T H20T 125.9 . .
C99L C20T H20T 125.9 . .
O12 C21E O139 120.1(11) . .
O12 C21E C141 118.1(11) . .
O139 C21E C141 121.7(11) . .
O12 C21E Tb1 59.5(6) . 8_564
O139 C21E Tb1 61.2(6) . 8_564
C141 C21E Tb1 170.0(9) . 8_564
O90 C21F O31 124.3(13) . .
O90 C21F C276 118.7(12) . .
O31 C21F C276 117.0(11) . .
C22U C21S C17 117.9(19) . .
C22U C21S H21S 121.1 . .
C17 C21S H21S 121.1 . .
C20 C21V N29 107.4(13) . .
C20 C21V H21V 126.3 . .
N29 C21V H21V 126.3 . .
C17V C22D N15A 107.7(15) . .
C17V C22D H22D 126.1 . .
N15A C22D H22D 126.1 . .
C61D C22F N17 106.3(14) . .
C61D C22F H22F 126.8 . .
N17 C22F H22F 126.8 . .
C26D C22K C95 106.0(13) . .
C26D C22K H22K 127.0 . .
C95 C22K H22K 127.0 . .
C50K C22S C37 120.1(11) . .
C50K C22S H22S 119.9 . .
C37 C22S H22S 119.9 . .
C21S C22U C23Q 125(2) . .
C21S C22U H22U 117.4 . .
C23Q C22U H22U 117.4 . .
N214 C23 C59T 108.7(15) . .
N214 C23 H23 125.7 . .
C59T C23 H23 125.7 . .
N263 C23E C78D 105.2(15) . .
N263 C23E H23E 127.4 . .
C78D C23E H23E 127.4 . .
C29U C23F C29D 119.6(16) . .
C29U C23F H23F 120.2 . .
C29D C23F H23F 120.2 . .
C27 C23Q C22U 120.3(19) . .
C27 C23Q N15A 116.4(17) . .
C22U C23Q N15A 123.3(19) . .
C55D C24H C25P 119.8(19) . .
C55D C24H H24H 120.1 . .
C25P C24H H24H 120.1 . .
C20F C24M C40W 121.4(12) . .
C20F C24M H24M 119.3 . .
C40W C24M H24M 119.3 . .
C27E C24P N214 119(2) . .
C27E C24P C2F 125.1(17) . .
N214 C24P C2F 114.5(17) . .
C266 C24R N113 108.7(13) . .
C266 C24R H24R 125.6 . .
N113 C24R H24R 125.6 . .
N61 C24X C19 106.4(15) . .
N61 C24X H24X 126.8 . .
C19 C24X H24X 126.8 . .
C75E C25E C27E 119(2) . .
C75E C25E H25E 120.7 . .
C27E C25E H25E 120.7 . .
N42 C25G C169 112.5(10) . .
N42 C25G C225 118.3(11) . .
C169 C25G C225 129.2(11) . .
C24H C25P C26H 117.7(18) . .
C24H C25P H25P 121.1 . .
C26H C25P H25P 121.1 . .
C29K C25R C130 122.2(16) . .
C29K C25R H25R 118.9 . .
C130 C25R H25R 118.9 . .
C73F C25S C280 119.8(12) . .
C73F C25S C18Z 118.8(12) . .
C280 C25S C18Z 121.2(12) . .
C73F C26 C185 119.5(14) . .
C73F C26 H26 120.3 . .
C185 C26 H26 120.3 . .
N110 C26D C22K 106.7(12) . .
N110 C26D H26D 126.6 . .
C22K C26D H26D 126.6 . .
C30 C26H N16H 125.5(19) . .
C30 C26H C25P 118.0(17) . .
N16H C26H C25P 116.4(15) . .
C272 C26U C232 119.0(14) . .
C272 C26U H26U 120.5 . .
C232 C26U H26U 120.5 . .
C23Q C27 C42G 116.4(15) . .
C23Q C27 H27 121.8 . .
C42G C27 H27 121.8 . .
C24P C27E C25E 114(3) . .
C24P C27E H27E 123.0 . .
C25E C27E H27E 123.0 . .
C91A C27M C216 108.4(15) . .
C91A C27M H27M 125.8 . .
C216 C27M H27M 125.8 . .
N53 C27Y C19F 108.3(11) . .
N53 C27Y H27Y 125.8 . .
C19F C27Y H27Y 125.8 . .
O151 C28F O20O 127.6(16) . .
O151 C28F C55D 119.1(14) . .
O20O C28F C55D 113.2(17) . .
O7 C28X O4 119.3(11) . .
O7 C28X C20C 121.4(10) . .
O4 C28X C20C 119.3(11) . .
O7 C28X Tb1 61.0(6) . .
O4 C28X Tb1 59.3(6) . .
C20C C28X Tb1 167.3(8) . .
O118 C29 O20F 119.7(15) . .
O118 C29 C75E 120.6(18) . .
O20F C29 C75E 119.2(18) . .
O118 C29 Tb7 56.6(8) . 2_556
O20F C29 Tb7 63.5(10) . 2_556
C75E C29 Tb7 165.4(15) . 2_556
C17C C29D C23F 121.0(14) . .
C17C C29D H29D 119.5 . .
C23F C29D H29D 119.5 . .
C25R C29K C106 120.4(17) . .
C25R C29K H29K 119.8 . .
C106 C29K H29K 119.8 . .
C23F C29U C97E 120.1(14) . .
C23F C29U N263 122.7(15) . .
C97E C29U N263 117.2(14) . .
C26H C30 C30F 124(2) . .
C26H C30 H30 118.1 . .
C30F C30 H30 118.1 . .
C55D C30F C30 113(2) . .
C55D C30F H30F 123.7 . .
C30 C30F H30F 123.7 . .
C2F C30M C75E 115(2) . .
C2F C30M H30M 122.7 . .
C75E C30M H30M 122.7 . .
C184 C30S C62 120.1(13) . .
C184 C30S H30S 119.9 . .
C62 C30S H30S 119.9 . .
C16D C30Y C17J 120.2(15) . .
C16D C30Y H30Y 119.9 . .
C17J C30Y H30Y 119.9 . .
N22 C32T C37O 108.3(16) . .
N22 C32T H32T 125.8 . .
C37O C32T H32T 125.8 . .
C16D C34D C35 120.1(18) . .
C16D C34D H34D 120.0 . .
C35 C34D H34D 120.0 . .
C220 C35 C34D 119.9(19) . .
C220 C35 H35 120.1 . .
C34D C35 H35 120.1 . .
C154 C36P C39 117.5(12) . .
C154 C36P C134 121.8(11) . .
C39 C36P C134 120.6(10) . .
C17O C37 C22S 118.8(10) . .
C17O C37 C11 122.8(10) . .
C22S C37 C11 118.4(9) . .
C32T C37O C97 104.1(15) . .
C32T C37O H37O 128.0 . .
C97 C37O H37O 128.0 . .
C13X C37R C243 118.5(13) . .
C13X C37R H37R 120.8 . .
C243 C37R H37R 120.8 . .
N19 C38F C183 111.6(12) . .
N19 C38F C67 116.6(11) . .
C183 C38F C67 131.8(12) . .
C111 C39 C36P 120.8(11) . .
C111 C39 H39 119.6 . .
C36P C39 H39 119.6 . .
C137 C40 C96 120.1(11) . .
C137 C40 H40 120.0 . .
C96 C40 H40 120.0 . .
C173 C40W C24M 119.7(13) . .
C173 C40W H40W 120.2 . .
C24M C40W H40W 120.2 . .
C17 C42G C27 117.3(17) . .
C17 C42G H42G 121.3 . .
C27 C42G H42G 121.3 . .
C58 C43 C55 121.7(11) . .
C58 C43 H43 119.1 . .
C55 C43 H43 119.1 . .
C97E C44T C17C 123.5(16) . .
C97E C44T H44T 118.2 . .
C17C C44T H44T 118.2 . .
C225 C48X C171 119.3(12) . .
C225 C48X H48X 120.3 . .
C171 C48X H48X 120.3 . .
O8 C49 O27 119.7(11) . .
O8 C49 C68 118.6(10) . .
O27 C49 C68 121.5(10) . .
O8 C49 Tb2 59.1(6) . .
O27 C49 Tb2 61.5(6) . .
C68 C49 Tb2 167.1(8) . .
C22S C50K C69 120.5(11) . .
C22S C50K H50K 119.7 . .
C69 C50K H50K 119.7 . .
C156 C51 C79 118.5(11) . .
C156 C51 C85 121.8(10) . .
C79 C51 C85 119.7(11) . .
C137 C52 C157 120.4(11) . .
C137 C52 N29 120.3(11) . .
C157 C52 N29 119.1(11) . .
C43 C55 C93 118.9(10) . .
C43 C55 H55 120.6 . .
C93 C55 H55 120.6 . .
C30F C55D C24H 127.6(19) . .
C30F C55D C28F 113.9(17) . .
C24H C55D C28F 117.9(17) . .
C43 C58 C207 119.8(10) . .
C43 C58 N59 122.3(10) . .
C207 C58 N59 117.9(10) . .
C176 C59T C23 102.9(14) . .
C176 C59T H59T 128.6 . .
C23 C59T H59T 128.6 . .
C274 C60 C260 120.3(11) . .
C274 C60 H60 119.8 . .
C260 C60 H60 119.8 . .
C22F C61D C10W 105.9(15) . .
C22F C61D H61D 127.1 . .
C10W C61D H61D 127.1 . .
C30S C62 C247 119.3(12) . .
C30S C62 N110 120.6(12) . .
C247 C62 N110 120.1(11) . .
C123 C67 C125 117.8(11) . .
C123 C67 C38F 117.6(11) . .
C125 C67 C38F 124.4(11) . .
C117 C68 C115 119.3(11) . .
C117 C68 C49 120.5(10) . .
C115 C68 C49 120.2(11) . .
C50K C69 C119 119.3(10) . .
C50K C69 N24 119.4(10) . .
C119 C69 N24 121.2(11) . .
N66 C73 C230 111.0(11) . .
N66 C73 C190 119.2(11) . .
C230 C73 C190 129.9(12) . .
C26 C73F C25S 120.1(13) . .
C26 C73F H73F 119.9 . .
C25S C73F H73F 119.9 . .
C25E C75E C30M 127.1(17) . .
C25E C75E C29 113.4(17) . .
C30M C75E C29 117.6(19) . .
N195 C77 C250 111.6(11) . .
N195 C77 C259 118.3(12) . .
C250 C77 C259 130.1(12) . .
C180 C78 C20M 121.3(12) . .
C180 C78 N35 121.4(11) . .
C20M C78 N35 117.4(11) . .
C23E C78D C148 106.9(15) . .
C23E C78D H78D 126.5 . .
C148 C78D H78D 126.5 . .
C190 C79 C51 120.9(11) . .
C190 C79 H79 119.6 . .
C51 C79 H79 119.6 . .
C227 C82 C109 122.7(11) . .
C227 C82 N71 120.9(11) . .
C109 C82 N71 116.3(10) . .
N16 C83 C140 111.6(11) . .
N16 C83 C171 120.0(11) . .
C140 C83 C171 128.2(11) . .
O2 C84 O20R 123.0(11) . .
O2 C84 C96 118.4(10) . .
O20R C84 C96 118.6(11) . .
N26 C85 C17F 109.1(11) . .
N26 C85 C51 122.8(10) . .
C17F C85 C51 128.1(11) . .
C156 C86 C179 118.6(11) . .
C156 C86 C142 124.0(10) . .
C179 C86 C142 117.4(11) . .
C27M C91A N16H 106.0(14) . .
C27M C91A H91A 127.0 . .
N16H C91A H91A 127.0 . .
C141 C92 C109 122.0(11) . .
C141 C92 H92 119.0 . .
C109 C92 H92 119.0 . .
C149 C93 C55 119.6(10) . .
C149 C93 C136 118.8(10) . .
C55 C93 C136 121.5(10) . .
N108 C94 C20 111.3(12) . .
N108 C94 C188 122.3(11) . .
C20 C94 C188 126.3(12) . .
N87 C95 C22K 110.7(13) . .
N87 C95 C170 122.4(12) . .
C22K C95 C170 126.9(14) . .
C192 C96 C40 119.3(11) . .
C192 C96 C84 121.0(11) . .
C40 C96 C84 119.7(10) . .
N264 C97 C37O 111.3(14) . .
N264 C97 C205 122.2(15) . .
C37O C97 C205 126.5(14) . .
C44T C97E C29U 118.3(16) . .
C44T C97E H97E 120.9 . .
C29U C97E H97E 120.9 . .
O54 C98 O126 117.2(11) . .
O54 C98 C20F 120.2(12) . .
O126 C98 C20F 122.5(11) . .
O54 C98 Tb2 57.4(6) . 8_564
O126 C98 Tb2 60.7(6) . 8_564
C20F C98 Tb2 172.2(9) . 8_564
N72 C99 C20B 110.3(12) . .
N72 C99 C204 116.8(13) . .
C20B C99 C204 132.8(13) . .
C20T C99L C133 104.4(12) . .
C20T C99L H99L 127.8 . .
C133 C99L H99L 127.8 . .
O122 C102 O210 120.2(14) . .
O122 C102 C19T 122.3(13) . .
O210 C102 C19T 117.4(13) . .
O122 C102 Tb6 61.9(8) . .
O210 C102 Tb6 58.2(7) . .
C19T C102 Tb6 173.4(12) . .
N71 C103 C169 109.0(11) . .
N71 C103 H103 125.5 . .
C169 C103 H103 125.5 . .
C29K C106 C198 118.5(15) . .
C29K C106 C226 120.6(15) . .
C198 C106 C226 120.8(13) . .
C188 C107 C150 119.1(12) . .
C188 C107 H107 120.4 . .
C150 C107 H107 120.4 . .
C92 C109 C82 116.2(11) . .
C92 C109 H109 121.9 . .
C82 C109 H109 121.9 . .
C120 C111 C39 120.3(11) . .
C120 C111 H111 119.8 . .
C39 C111 H111 119.8 . .
C141 C114 C227 119.7(12) . .
C141 C114 H114 120.2 . .
C227 C114 H114 120.2 . .
C68 C115 C180 121.8(12) . .
C68 C115 H115 119.1 . .
C180 C115 H115 119.1 . .
C171 C116 C158 119.9(11) . .
C171 C116 H116 120.1 . .
C158 C116 H116 120.0 . .
C68 C117 C20M 121.1(12) . .
C68 C117 H117 119.5 . .
C20M C117 H117 119.5 . .
C17O C119 C69 120.0(10) . .
C17O C119 H119 120.0 . .
C69 C119 H119 120.0 . .
C111 C120 C257 120.3(11) . .
C111 C120 N15 120.7(11) . .
C257 C120 N15 119.0(11) . .
C259 C123 C67 122.5(12) . .
C259 C123 H123 118.7 . .
C67 C123 H123 118.7 . .
C165 C125 C67 120.9(11) . .
C165 C125 H125 119.6 . .
C67 C125 H125 119.6 . .
C242 C127 C170 117.5(13) . .
C242 C127 H127 121.3 . .
C170 C127 H127 121.3 . .
C260 C128 C254 120.8(11) . .
C260 C128 H128 119.6 . .
C254 C128 H128 119.6 . .
C241 C130 C25R 118.9(14) . .
C241 C130 N61 120.9(15) . .
C25R C130 N61 120.2(13) . .
C255 C131 C186 118.6(12) . .
C255 C131 C229 120.4(13) . .
C186 C131 C229 120.7(13) . .
C20A C132 C272 119.4(12) . .
C20A C132 N57 120.5(13) . .
C272 C132 N57 120.0(11) . .
N81 C133 C99L 111.7(11) . .
N81 C133 C158 116.4(11) . .
C99L C133 C158 131.8(12) . .
O14 C134 O3 123.8(11) . .
O14 C134 C36P 118.7(10) . .
O3 C134 C36P 117.5(11) . .
N221 C135 C17V 110.6(13) . .
N221 C135 C238 122.6(14) . .
C17V C135 C238 126.8(13) . .
O23 C136 O10 124.4(11) . .
O23 C136 C93 120.3(11) . .
O10 C136 C93 115.3(10) . .
C52 C137 C40 120.0(11) . .
C52 C137 H137 120.0 . .
C40 C137 H137 120.0 . .
O182 C138 O9 123.5(11) . .
O182 C138 C260 121.5(11) . .
O9 C138 C260 115.0(10) . .
C206 C140 C83 105.7(12) . .
C206 C140 H140 127.1 . .
C83 C140 H140 127.1 . .
C92 C141 C114 120.1(12) . .
C92 C141 C21E 119.4(11) . .
C114 C141 C21E 120.2(11) . .
N32 C142 C19F 110.0(10) . .
N32 C142 C86 116.0(10) . .
C19F C142 C86 134.0(11) . .
C196 C143 C191 119.4(13) . .
C196 C143 C164 123.2(13) . .
C191 C143 C164 117.3(13) . .
O44 C144 O80 117.9(13) . .
O44 C144 C220 120.2(12) . .
O80 C144 C220 121.8(13) . .
O44 C144 Tb4 57.4(7) . .
O80 C144 Tb4 60.5(7) . .
C220 C144 Tb4 176.2(10) . .
C188 C145 C238 122.8(13) . 8_554
C188 C145 H145 118.6 . .
C238 C145 H145 118.6 8_554 .
C246 C147 C18O 118.8(12) . .
C246 C147 N89 121.7(12) . .
C18O C147 N89 119.5(11) . .
N124 C148 C78D 109.0(13) . .
N124 C148 C251 118.9(14) . .
C78D C148 C251 132.1(14) . .
C93 C149 C207 120.3(11) . .
C93 C149 H149 119.9 . .
C207 C149 H149 119.9 . .
C107 C150 C199 120.5(12) . .
C107 C150 C194 121.9(13) . .
C199 C150 C194 117.5(13) . .
C36P C154 C257 122.8(12) . .
C36P C154 H154 118.6 . .
C257 C154 H154 118.6 . .
C86 C156 C51 121.9(10) . .
C86 C156 H156 119.1 . .
C51 C156 H156 119.1 . .
C192 C157 C52 119.1(12) . .
C192 C157 H157 120.5 . .
C52 C157 H157 120.5 . .
C116 C158 C160 118.6(11) . .
C116 C158 C133 124.7(11) . .
C160 C158 C133 116.6(11) . .
C225 C160 C158 120.9(11) . .
C225 C160 H160 119.5 . .
C158 C160 H160 119.5 . .
C274 C163 C254 119.9(10) . .
C274 C163 N104 120.5(10) . .
C254 C163 N104 119.5(10) . .
N75 C164 C267 109.0(12) . .
N75 C164 C143 123.1(13) . .
C267 C164 C143 127.9(13) . .
C125 C165 C213 119.6(11) . .
C125 C165 C240 122.4(11) . .
C213 C165 C240 118.1(11) . .
C103 C169 C25G 104.0(11) . .
C103 C169 H169 128.0 . .
C25G C169 H169 128.0 . .
C231 C170 C127 121.2(12) . .
C231 C170 C95 120.9(13) . .
C127 C170 C95 117.9(13) . .
C116 C171 C48X 121.2(12) . .
C116 C171 C83 122.0(11) . .
C48X C171 C83 116.9(11) . .
C40W C173 C244 119.0(11) . .
C40W C173 N46 120.4(12) . .
C244 C173 N46 120.5(11) . .
N271 C176 C59T 114.1(13) . .
N271 C176 C242 116.0(14) . .
C59T C176 C242 129.8(13) . .
O152 C177 O33V 119.0(12) . .
O152 C177 C236 119.5(12) . .
O33V C177 C236 121.3(12) . .
O152 C177 Tb5 58.4(7) . .
O33V C177 Tb5 61.0(7) . .
C236 C177 Tb5 169.1(9) . .
C190 C179 C86 121.0(11) . .
C190 C179 H179 119.5 . .
C86 C179 H179 119.5 . .
C78 C180 C115 118.2(12) . .
C78 C180 H180 120.9 . .
C115 C180 H180 120.9 . .
N57 C181 C250 106.8(12) . .
N57 C181 H181 126.6 . .
C250 C181 H181 126.6 . .
C18S C183 C38F 105.6(12) . .
C18S C183 H183 127.2 . .
C38F C183 H183 127.2 . .
C30S C184 C276 122.2(13) . .
C30S C184 H184 118.9 . .
C276 C184 H184 118.9 . .
C249 C185 N113 120.2(11) . .
C249 C185 C26 121.2(12) . .
N113 C185 C26 118.5(12) . .
C131 C186 C251 120.2(13) . .
C131 C186 H186 119.9 . .
C251 C186 H186 119.9 . .
C242 C187 C204 121.0(13) . .
C242 C187 H187 119.5 . .
C204 C187 H187 119.5 . .
C145 C188 C107 119.5(12) . .
C145 C188 C94 119.3(12) . .
C107 C188 C94 120.9(12) . .
O234 C189 O167 118.5(13) . .
O234 C189 C232 120.4(14) . .
O167 C189 C232 121.0(13) . .
O234 C189 Tb5 56.5(7) . 2
O167 C189 Tb5 63.5(7) . 2
C232 C189 Tb5 169.5(10) . 2
C79 C190 C179 119.1(11) . .
C79 C190 C73 122.7(11) . .
C179 C190 C73 118.3(11) . .
C143 C191 C279 120.6(13) . .
C143 C191 H191 119.7 . .
C279 C191 H191 119.7 . .
C157 C192 C96 121.2(12) . .
C157 C192 H192 119.4 . .
C96 C192 H192 119.4 . .
N112 C194 C19 111.6(13) . .
N112 C194 C150 118.0(13) . .
C19 C194 C150 130.3(14) . .
C143 C196 C17X 120.0(13) . .
C143 C196 H196 120.0 . .
C17X C196 H196 120.0 . .
C20A C197 C232 119.7(12) . .
C20A C197 H197 120.1 . .
C232 C197 H197 120.1 . .
C106 C198 C241 120.4(13) . .
C106 C198 H198 119.8 . .
C241 C198 H198 119.8 . .
C238 C199 C150 119.5(13) 8_554 .
C238 C199 H199 120.3 8_554 .
C150 C199 H199 120.3 . .
N46 C203 C230 107.6(11) . .
N46 C203 H203 126.2 . .
C230 C203 H203 126.2 . .
C187 C204 C231 119.6(13) . .
C187 C204 C99 116.8(12) . .
C231 C204 C99 123.6(13) . .
C255 C205 C228 118.4(13) . .
C255 C205 C97 121.9(14) . .
C228 C205 C97 119.6(14) . .
N24 C206 C140 107.0(12) . .
N24 C206 H206 126.5 . .
C140 C206 H206 126.5 . .
C149 C207 C58 119.7(10) . .
C149 C207 H207 120.1 . .
C58 C207 H207 120.1 . .
O64 C208 O30 119.7(12) . .
O64 C208 C17C 121.9(12) . .
O30 C208 C17C 118.4(12) . .
O64 C208 Tb3 61.6(7) . .
O30 C208 Tb3 58.1(6) . .
C17C C208 Tb3 176.4(9) . .
C246 C209 C236 120.6(12) . .
C246 C209 H209 119.7 . .
C236 C209 H209 119.7 . .
C19H C212 C243 120.9(14) . .
C19H C212 H212 119.5 . .
C243 C212 H212 119.5 . .
C259 C213 C165 120.3(12) . .
C259 C213 H213 119.9 . .
C165 C213 H213 119.9 . .
N15 C215 C267 105.2(13) . .
N15 C215 H215 127.4 . .
C267 C215 H215 127.4 . .
N223 C216 C27M 109.5(13) . .
N223 C216 C279 120.2(12) . 8
C27M C216 C279 130.0(13) . 8
C244 C219 C20F 120.3(14) . .
C244 C219 H219 119.8 . .
C20F C219 H219 119.8 . .
C35 C220 C17J 119.2(15) . .
C35 C220 C144 118.8(14) . .
C17J C220 C144 121.9(13) . .
C160 C225 C48X 119.9(11) . .
C160 C225 C25G 118.0(11) . .
C48X C225 C25G 122.1(11) . .
O162 C226 O222 120.5(13) . .
O162 C226 C106 117.9(14) . .
O222 C226 C106 121.4(14) . .
O162 C226 Tb7 59.1(7) . 2
O222 C226 Tb7 61.6(8) . 2
C106 C226 Tb7 168.8(15) . 2
C82 C227 C114 119.3(12) . .
C82 C227 H227 120.4 . .
C114 C227 H227 120.4 . .
C205 C228 C251 122.2(13) . .
C205 C228 H228 118.9 . .
C251 C228 H228 118.9 . .
N202 C229 C266 110.2(13) . .
N202 C229 C131 124.4(13) . .
C266 C229 C131 125.4(13) . .
C203 C230 C73 104.4(12) . .
C203 C230 H230 127.8 . .
C73 C230 H230 127.8 . .
C170 C231 C204 119.4(13) . .
C170 C231 H231 120.3 . .
C204 C231 H231 120.3 . .
C197 C232 C26U 119.5(12) . .
C197 C232 C189 118.9(12) . .
C26U C232 C189 121.2(13) . .
C209 C236 C6 118.7(12) . .
C209 C236 C177 120.2(12) . .
C6 C236 C177 121.0(11) . .
C19P C237 C18I 121.0(11) . .
C19P C237 N53 118.5(11) . 7_565
C18I C237 N53 120.4(11) . 7_565
C145 C238 C199 118.6(13) 8 8
C145 C238 C135 121.7(13) 8 .
C199 C238 C135 119.7(13) 8 .
C258 C239 C240 107.5(12) . .
C258 C239 H239 126.2 . .
C240 C239 H239 126.2 . .
N63 C240 C239 108.9(11) . .
N63 C240 C165 122.4(11) . .
C239 C240 C165 128.6(12) . .
C130 C241 C198 119.5(14) . .
C130 C241 H241 120.2 . .
C198 C241 H241 120.2 . .
C187 C242 C127 121.2(14) . .
C187 C242 C176 121.0(13) . .
C127 C242 C176 117.8(13) . .
C212 C243 C37R 120.8(13) . .
C212 C243 N47 119.7(12) . .
C37R C243 N47 119.4(12) . .
C219 C244 C173 120.6(12) . .
C219 C244 H244 119.7 . .
C173 C244 H244 119.7 . .
C147 C246 C209 120.8(13) . .
C147 C246 H246 119.6 . .
C209 C246 H246 119.6 . .
C262 C247 C62 119.6(12) . .
C262 C247 H247 120.2 . .
C62 C247 H247 120.2 . .
C185 C249 C280 119.8(12) . .
C185 C249 H249 120.1 . .
C280 C249 H249 120.1 . .
C181 C250 C77 105.9(12) . .
C181 C250 H250 127.1 . .
C77 C250 H250 127.1 . .
C228 C251 C186 117.7(14) . .
C228 C251 C148 119.1(13) . .
C186 C251 C148 123.1(14) . .
C128 C254 C163 119.2(10) . .
C128 C254 H254 120.4 . .
C163 C254 H254 120.4 . .
C205 C255 C131 122.8(14) . .
C205 C255 H255 118.6 . .
C131 C255 H255 118.6 . .
C154 C257 C120 118.2(11) . .
C154 C257 H257 120.9 . .
C120 C257 H257 120.9 . .
C239 C258 N104 107.9(13) . .
C239 C258 H258 126.1 . .
N104 C258 H258 126.1 . .
C123 C259 C213 118.9(12) . .
C123 C259 C77 120.4(11) . .
C213 C259 C77 120.7(12) . .
C128 C260 C60 119.3(11) . .
C128 C260 C138 119.9(11) . .
C60 C260 C138 120.7(11) . .
C247 C262 C276 120.7(13) . .
C247 C262 H262 119.6 . .
C276 C262 H262 119.6 . .
C24R C266 C229 105.2(14) . .
C24R C266 H266 127.4 . .
C229 C266 H266 127.4 . .
C215 C267 C164 106.9(12) . .
C215 C267 H267 126.6 . .
C164 C267 H267 126.6 . .
C132 C272 C26U 120.5(13) . .
C132 C272 H272 119.7 . .
C26U C272 H272 119.7 . .
C60 C274 C163 120.4(11) . .
C60 C274 H274 119.8 . .
C163 C274 H274 119.8 . .
C20B C275 N35 106.2(13) . .
C20B C275 H275 126.9 . .
N35 C275 H275 126.9 . .
C184 C276 C262 118.0(13) . .
C184 C276 C21F 120.8(12) . .
C262 C276 C21F 121.2(12) . .
C19M C279 C191 118.8(13) . .
C19M C279 C216 122.0(13) . 8_554
C191 C279 C216 119.1(12) . 8_554
C25S C280 C249 119.6(13) . .
C25S C280 H280 120.2 . .
C249 C280 H280 120.2 . .

loop_
_geom_bond_atom_site_label_1
_geom_bond_atom_site_label_2
_geom_bond_distance
_geom_bond_site_symmetry_2
C36E C48 1.3900 .
C36E C23X 1.3900 .
C36E C21 1.522(18) .
C48 C28 1.3900 .
C48 H48 0.9300 .
C28 C26K 1.3900 .
C28 H28 0.9300 .
C26K C27H 1.3900 .
C26K N22 1.429(18) .
C27H C23X 1.3900 .
C27H H27H 0.9300 .
C23X H23X 0.9300 .
Tb1 O23 2.349(8) .
Tb1 O41 2.361(10) .
Tb1 O74 2.371(10) .
Tb1 O4 2.390(9) .
Tb1 O1 2.405(9) .
Tb1 O7 2.426(8) .
Tb1 O12 2.474(9) 8_565
Tb1 O139 2.511(9) 8_565
Tb1 C28X 2.773(12) .
Tb1 C21E 2.863(12) 8_565
Tb2 O76 2.351(9) .
Tb2 O91 2.363(9) .
Tb2 O9 2.365(8) .
Tb2 O5 2.376(8) .
Tb2 O8 2.378(8) .
Tb2 O27 2.431(8) .
Tb2 O54 2.443(8) 8_565
Tb2 O126 2.508(8) 8_565
Tb2 C49 2.765(12) .
Tb2 C98 2.874(12) 8_565
Tb3 O151 2.285(9) .
Tb3 O14 2.311(8) .
Tb3 O2 2.378(9) .
Tb3 O265 2.392(10) .
Tb3 O30 2.409(9) .
Tb3 O261 2.424(11) .
Tb3 O13 2.466(8) .
Tb3 O64 2.486(9) .
Tb3 C208 2.825(12) .
Tb4 O146 2.279(10) 7_554
Tb4 O245 2.306(10) .
Tb4 O21I 2.338(18) .
Tb4 O3 2.376(9) 7_554
Tb4 O278 2.389(15) .
Tb4 O44 2.396(9) .
Tb4 O65 2.444(10) .
Tb4 O80 2.462(10) .
Tb4 C144 2.827(14) .
Tb5 O90 2.369(10) .
Tb5 O152 2.383(9) .
Tb5 O224 2.394(12) .
Tb5 O10 2.402(9) 7_565
Tb5 O234 2.432(10) 2
Tb5 O19 2.432(15) .
Tb5 O33V 2.438(10) .
Tb5 O5K 2.443(18) .
Tb5 O167 2.580(10) 2
Tb5 C177 2.786(13) .
Tb5 C189 2.883(13) 2
O5K C21 1.344(18) .
Tb6 O27X 2.322(10) .
Tb6 O20R 2.335(9) 2
Tb6 O20O 2.383(10) 2
Tb6 O31 2.385(10) .
Tb6 O175 2.389(15) .
Tb6 O210 2.396(10) .
Tb6 O122 2.479(9) .
Tb6 O56 2.484(10) .
Tb6 C102 2.809(15) .
Tb7 O182 2.330(9) .
Tb7 O162 2.374(9) 2
Tb7 O16 2.384(11) .
Tb7 O118 2.419(9) 2_556
Tb7 O101 2.424(13) 2
Tb7 O222 2.429(11) 2
Tb7 O166 2.484(14) .
Tb7 O20F 2.562(15) 2_556
Tb7 C226 2.759(14) 2
Tb7 C29 2.861(17) 2_556
O1 C11 1.247(13) .
O2 C84 1.254(14) .
O3 C134 1.270(13) .
O3 Tb4 2.377(9) 7_554
O4 C28X 1.261(13) .
O5 C11 1.233(13) .
O7 C28X 1.260(14) .
O8 C49 1.253(13) .
O9 C138 1.306(13) .
O10 C136 1.267(14) .
O10 Tb5 2.402(9) 7_565
O12 C21E 1.269(14) .
O12 Tb1 2.474(9) 8_564
O14 C134 1.242(14) .
O20F C29 1.32(2) .
O20F Tb7 2.562(15) 2_556
O20O C28F 1.305(19) .
O20O Tb6 2.383(10) 2
O20R C84 1.271(14) .
O20R Tb6 2.334(9) 2
O23 C136 1.258(14) .
O27 C49 1.254(13) .
O30 C208 1.277(14) .
O31 C21F 1.249(15) .
O27X C21 1.16(3) .
O33V C177 1.264(15) .
O44 C144 1.263(15) .
O54 C98 1.234(14) .
O54 Tb2 2.442(8) 8_564
O64 C208 1.249(15) .
O80 C144 1.282(16) .
O90 C21F 1.248(15) .
O101 C18Z 1.268(17) .
O101 Tb7 2.424(13) 2
O118 C29 1.20(2) .
O118 Tb7 2.419(9) 2_556
O118 H40I 0.96(2) .
O122 C102 1.255(16) .
O126 C98 1.287(15) .
O126 Tb2 2.508(8) 8_564
O139 C21E 1.279(15) .
O139 Tb1 2.511(9) 8_564
O146 C16R 1.323(18) .
O146 Tb4 2.279(9) 7_554
O151 C28F 1.27(2) .
O152 C177 1.237(15) .
O162 C226 1.252(17) .
O162 Tb7 2.374(9) 2
O167 C189 1.258(18) .
O167 Tb5 2.580(9) 2
O182 C138 1.244(14) .
O210 C102 1.289(16) .
O222 C226 1.255(18) .
O222 Tb7 2.429(11) 2
O234 C189 1.229(17) .
O234 Tb5 2.432(10) 2
O245 C18Z 1.272(16) .
O265 C16R 1.238(17) .
N15 C215 1.339(17) .
N15 N75 1.355(14) .
N15 C120 1.423(15) .
N15A C22D 1.340(19) .
N15A N221 1.380(17) .
N15A C23Q 1.413(19) .
N16 C83 1.324(14) .
N16 N24 1.386(13) .
N16H C91A 1.36(2) .
N16H N223 1.368(16) .
N16H C26H 1.389(17) .
N17 N18 1.358(15) .
N17 C22F 1.361(19) .
N17 C16D 1.428(16) .
N18 C10W 1.318(17) .
N19 C38F 1.321(15) .
N19 N47 1.350(14) .
N22 C32T 1.35(2) .
N22 N264 1.350(19) .
N24 C206 1.350(16) .
N24 C69 1.411(14) .
N26 C85 1.321(14) .
N26 N59 1.358(13) .
N29 C21V 1.355(17) .
N29 N108 1.358(13) .
N29 C52 1.411(15) .
N32 C142 1.345(14) .
N32 N53 1.352(13) .
N35 C275 1.364(17) .
N35 N72 1.366(14) .
N35 C78 1.431(15) .
N42 C25G 1.352(14) .
N42 N71 1.374(13) .
N46 C203 1.349(17) .
N46 N66 1.365(13) .
N46 C173 1.404(14) .
N47 C18S 1.365(17) .
N47 C243 1.423(16) .
N53 C27Y 1.356(15) .
N53 C237 1.420(15) 7_565
N57 C181 1.342(16) .
N57 N195 1.381(13) .
N57 C132 1.401(15) .
N59 C20E 1.345(14) .
N59 C58 1.412(13) .
N61 N112 1.331(16) .
N61 C24X 1.356(19) .
N61 C130 1.405(17) .
N63 C240 1.342(15) .
N63 N104 1.383(14) .
N66 C73 1.319(15) .
N71 C103 1.350(15) .
N71 C82 1.428(14) .
N72 C99 1.341(16) .
N75 C164 1.337(16) .
N81 C133 1.325(16) .
N81 N89 1.371(14) .
N87 C95 1.340(17) .
N87 N110 1.365(14) .
N89 C20T 1.343(15) .
N89 C147 1.413(15) .
N104 C258 1.357(16) .
N104 C163 1.404(14) .
N108 C94 1.311(15) .
N110 C26D 1.359(17) .
N110 C62 1.401(16) .
N112 C194 1.333(17) .
N113 C24R 1.351(18) .
N113 N202 1.360(14) .
N113 C185 1.406(16) .
N124 C148 1.341(16) .
N124 N263 1.342(16) .
N195 C77 1.337(16) .
N202 C229 1.322(17) .
N214 C23 1.31(2) .
N214 N271 1.382(18) .
N214 C24P 1.427(17) .
N221 C135 1.320(18) .
N223 C216 1.343(16) .
N263 C23E 1.340(19) .
N263 C29U 1.424(17) .
N264 C97 1.332(18) .
N271 C176 1.338(17) .
C2F C30M 1.41(2) .
C2F C24P 1.54(3) .
C2F H2F 0.9300 .
C6 C18O 1.379(17) .
C6 C236 1.393(17) .
C6 H6 0.9300 .
C10W C61D 1.43(2) .
C10W C17X 1.460(19) .
C11 C37 1.496(15) .
C13X C37R 1.361(18) .
C13X C19T 1.383(19) .
C13X H13X 0.9300 .
C16D C30Y 1.318(19) .
C16D C34D 1.38(2) .
C16R C17 1.57(2) .
C17 C42G 1.29(2) .
C17 C21S 1.36(2) .
C17C C29D 1.36(2) .
C17C C44T 1.37(2) .
C17C C208 1.490(17) .
C17F C20E 1.322(18) .
C17F C85 1.442(17) .
C17F H17F 0.9300 .
C17J C220 1.365(19) .
C17J C30Y 1.384(19) .
C17J H17J 0.9300 .
C17L C18I 1.378(16) .
C17L C20C 1.400(16) .
C17L H17L 0.9300 .
C17O C119 1.358(15) .
C17O C37 1.396(15) .
C17O H17O 0.9300 .
C17V C22D 1.328(19) .
C17V C135 1.40(2) .
C17V H17V 0.9300 .
C17X C19M 1.384(18) .
C17X C196 1.394(18) .
C18I C237 1.387(17) .
C18I H18I 0.9300 .
C18O C147 1.391(18) .
C18O H18O 0.9300 .
C18S C183 1.352(19) .
C18S H18S 0.9300 .
C18Z C25S 1.485(19) .
C19 C194 1.36(2) .
C19 C24X 1.38(2) .
C19 H19 0.9300 .
C19F C27Y 1.364(18) .
C19F C142 1.415(17) .
C19F H19F 0.9300 .
C19H C212 1.35(2) .
C19H C19T 1.42(2) .
C19H H19H 0.9300 .
C19M C279 1.380(18) .
C19M H19M 0.9300 .
C19P C20L 1.373(17) .
C19P C237 1.378(17) .
C19P H19P 0.9300 .
C19T C102 1.485(19) .
C20 C21V 1.35(2) .
C20 C94 1.408(18) .
C20 H20 0.9300 .
C20A C197 1.378(18) .
C20A C132 1.377(17) .
C20A H20A 0.9300 .
C20B C275 1.357(18) .
C20B C99 1.397(19) .
C20B H20B 0.9300 .
C20C C20L 1.373(16) .
C20C C28X 1.488(16) .
C20E H20E 0.9300 .
C20F C24M 1.348(18) .
C20F C219 1.421(17) .
C20F C98 1.475(16) .
C20L H20L 0.9300 .
C20M C117 1.384(17) .
C20M C78 1.416(17) .
C20M H20M 0.9300 .
C20T C99L 1.377(18) .
C20T H20T 0.9300 .
C21E C141 1.517(16) .
C21E Tb1 2.863(12) 8_564
C21F C276 1.490(19) .
C21S C22U 1.34(2) .
C21S H21S 0.9300 .
C21V H21V 0.9300 .
C22D H22D 0.9300 .
C22F C61D 1.36(2) .
C22F H22F 0.9300 .
C22K C26D 1.38(2) .
C22K C95 1.392(19) .
C22K H22K 0.9300 .
C22S C50K 1.363(16) .
C22S C37 1.413(15) .
C22S H22S 0.9300 .
C22U C23Q 1.35(3) .
C22U H22U 0.9300 .
C23 C59T 1.38(2) .
C23 H23 0.9300 .
C23E C78D 1.39(2) .
C23E H23E 0.9300 .
C23F C29U 1.36(2) .
C23F C29D 1.40(2) .
C23F H23F 0.9300 .
C23Q C27 1.29(2) .
C24H C55D 1.33(2) .
C24H C25P 1.39(2) .
C24H H24H 0.9300 .
C24M C40W 1.405(18) .
C24M H24M 0.9300 .
C24P C27E 1.33(3) .
C24R C266 1.34(2) .
C24R H24R 0.9300 .
C24X H24X 0.9300 .
C25E C75E 1.35(3) .
C25E C27E 1.55(3) .
C25E H25E 0.9300 .
C25G C169 1.399(17) .
C25G C225 1.480(15) .
C25P C26H 1.46(2) .
C25P H25P 0.9300 .
C25R C29K 1.37(2) .
C25R C130 1.38(2) .
C25R H25R 0.9300 .
C25S C73F 1.399(19) .
C25S C280 1.405(17) .
C26 C73F 1.378(19) .
C26 C185 1.414(18) .
C26 H26 0.9300 .
C26D H26D 0.9300 .
C26H C30 1.28(3) .
C26U C272 1.397(17) .
C26U C232 1.417(18) .
C26U H26U 0.9300 .
C27 C42G 1.59(2) .
C27 H27 0.9300 .
C27E H27E 0.9300 .
C27M C91A 1.33(2) .
C27M C216 1.375(19) .
C27M H27M 0.9300 .
C27Y H27Y 0.9300 .
C28F C55D 1.56(2) .
C29 C75E 1.54(2) .
C29 Tb7 2.861(17) 2_556
C29D H29D 0.9300 .
C29K C106 1.38(2) .
C29K H29K 0.9300 .
C29U C97E 1.39(2) .
C30 C30F 1.53(3) .
C30 H30 0.9300 .
C30F C55D 1.29(2) .
C30F H30F 0.9300 .
C30M C75E 1.45(3) .
C30M H30M 0.9300 .
C30S C184 1.355(18) .
C30S C62 1.385(17) .
C30S H30S 0.9300 .
C30Y H30Y 0.9300 .
C32T C37O 1.36(2) .
C32T H32T 0.9300 .
C34D C35 1.39(3) .
C34D H34D 0.9300 .
C35 C220 1.34(2) .
C35 H35 0.9300 .
C36P C154 1.365(16) .
C36P C39 1.396(15) .
C36P C134 1.494(17) .
C37O C97 1.41(2) .
C37O H37O 0.9300 .
C37R C243 1.385(18) .
C37R H37R 0.9300 .
C38F C183 1.384(17) .
C38F C67 1.491(17) .
C39 C111 1.382(16) .
C39 H39 0.9300 .
C40 C137 1.390(15) .
C40 C96 1.396(16) .
C40 H40 0.9300 .
C40W C173 1.386(17) .
C40W H40W 0.9300 .
C42G H42G 0.9300 .
C43 C58 1.360(15) .
C43 C55 1.374(16) .
C43 H43 0.9300 .
C44T C97E 1.36(2) .
C44T H44T 0.9300 .
C48X C225 1.395(16) .
C48X C171 1.410(16) .
C48X H48X 0.9300 .
C49 C68 1.490(16) .
C50K C69 1.400(17) .
C50K H50K 0.9300 .
C51 C156 1.392(16) .
C51 C79 1.408(15) .
C51 C85 1.467(16) .
C52 C137 1.380(16) .
C52 C157 1.407(17) .
C55 C93 1.420(15) .
C55 H55 0.9300 .
C58 C207 1.395(15) .
C59T C176 1.38(2) .
C59T H59T 0.9300 .
C60 C274 1.367(16) .
C60 C260 1.402(16) .
C60 H60 0.9300 .
C61D H61D 0.9300 .
C62 C247 1.400(17) .
C67 C123 1.398(16) .
C67 C125 1.398(16) .
C68 C117 1.366(16) .
C68 C115 1.381(16) .
C69 C119 1.405(15) .
C73 C230 1.412(17) .
C73 C190 1.462(16) .
C73F H73F 0.9300 .
C77 C250 1.394(18) .
C77 C259 1.481(16) .
C78 C180 1.365(17) .
C78D C148 1.39(2) .
C78D H78D 0.9300 .
C79 C190 1.388(16) .
C79 H79 0.9300 .
C82 C227 1.330(17) .
C82 C109 1.425(16) .
C83 C140 1.399(18) .
C83 C171 1.495(17) .
C84 C96 1.493(16) .
C86 C156 1.376(15) .
C86 C179 1.409(16) .
C86 C142 1.475(16) .
C91A H91A 0.9300 .
C92 C141 1.367(17) .
C92 C109 1.381(16) .
C92 H92 0.9300 .
C93 C149 1.372(15) .
C93 C136 1.513(16) .
C94 C188 1.492(17) .
C95 C170 1.475(18) .
C96 C192 1.394(17) .
C97 C205 1.46(2) .
C97E H97E 0.9300 .
C98 Tb2 2.874(12) 8_564
C99 C204 1.471(18) .
C99L C133 1.391(18) .
C99L H99L 0.9300 .
C103 C169 1.359(17) .
C103 H103 0.9300 .
C106 C198 1.39(2) .
C106 C226 1.486(19) .
C107 C188 1.392(17) .
C107 C150 1.410(17) .
C107 H107 0.9300 .
C109 H109 0.9300 .
C111 C120 1.354(16) .
C111 H111 0.9300 .
C114 C141 1.373(17) .
C114 C227 1.407(18) .
C114 H114 0.9300 .
C115 C180 1.388(16) .
C115 H115 0.9300 .
C116 C171 1.378(17) .
C116 C158 1.405(17) .
C116 H116 0.9300 .
C117 H117 0.9300 .
C119 H119 0.9300 .
C120 C257 1.397(17) .
C123 C259 1.370(17) .
C123 H123 0.9300 .
C125 C165 1.386(17) .
C125 H125 0.9300 .
C127 C242 1.409(18) .
C127 C170 1.415(19) .
C127 H127 0.9300 .
C128 C260 1.382(16) .
C128 C254 1.392(16) .
C128 H128 0.9300 .
C130 C241 1.376(19) .
C131 C255 1.391(18) .
C131 C186 1.393(18) .
C131 C229 1.486(18) .
C132 C272 1.384(19) .
C133 C158 1.472(17) .
C135 C238 1.481(18) .
C137 H137 0.9300 .
C138 C260 1.501(16) .
C140 C206 1.366(18) .
C140 H140 0.9300 .
C143 C196 1.384(18) .
C143 C191 1.398(18) .
C143 C164 1.456(18) .
C144 C220 1.466(19) .
C145 C188 1.378(17) .
C145 C238 1.388(18) 8_554
C145 H145 0.9300 .
C147 C246 1.373(17) .
C148 C251 1.432(19) .
C149 C207 1.392(16) .
C149 H149 0.9300 .
C150 C199 1.411(18) .
C150 C194 1.481(18) .
C154 C257 1.378(17) .
C154 H154 0.9300 .
C156 H156 0.9300 .
C157 C192 1.374(17) .
C157 H157 0.9300 .
C158 C160 1.421(16) .
C160 C225 1.385(17) .
C160 H160 0.9300 .
C163 C274 1.393(16) .
C163 C254 1.397(15) .
C164 C267 1.40(2) .
C165 C213 1.400(16) .
C165 C240 1.463(16) .
C169 H169 0.9300 .
C170 C231 1.392(18) .
C173 C244 1.396(18) .
C176 C242 1.519(19) .
C177 C236 1.477(17) .
C179 C190 1.391(16) .
C179 H179 0.9300 .
C180 H180 0.9300 .
C181 C250 1.366(18) .
C181 H181 0.9300 .
C183 H183 0.9300 .
C184 C276 1.386(18) .
C184 H184 0.9300 .
C185 C249 1.359(18) .
C186 C251 1.412(18) .
C186 H186 0.9300 .
C187 C242 1.366(19) .
C187 C204 1.392(19) .
C187 H187 0.9300 .
C189 C232 1.493(17) .
C189 Tb5 2.883(13) 2
C191 C279 1.406(18) .
C191 H191 0.9300 .
C192 H192 0.9300 .
C196 H196 0.9300 .
C197 C232 1.388(18) .
C197 H197 0.9300 .
C198 C241 1.426(19) .
C198 H198 0.9300 .
C199 C238 1.400(19) 8_554
C199 H199 0.9300 .
C203 C230 1.387(18) .
C203 H203 0.9300 .
C204 C231 1.397(17) .
C205 C255 1.353(18) .
C205 C228 1.38(2) .
C206 H206 0.9300 .
C207 H207 0.9300 .
C209 C246 1.382(17) .
C209 C236 1.388(17) .
C209 H209 0.9300 .
C212 C243 1.363(19) .
C212 H212 0.9300 .
C213 C259 1.394(16) .
C213 H213 0.9300 .
C215 C267 1.39(2) .
C215 H215 0.9300 .
C216 C279 1.466(18) 8
C219 C244 1.368(18) .
C219 H219 0.9300 .
C226 Tb7 2.759(14) 2
C227 H227 0.9300 .
C228 C251 1.40(2) .
C228 H228 0.9300 .
C229 C266 1.41(2) .
C230 H230 0.9300 .
C231 H231 0.9300 .
C237 N53 1.419(15) 7_565
C238 C145 1.388(18) 8
C238 C199 1.400(19) 8
C239 C258 1.318(19) .
C239 C240 1.423(18) .
C239 H239 0.9300 .
C241 H241 0.9300 .
C244 H244 0.9300 .
C246 H246 0.9300 .
C247 C262 1.387(18) .
C247 H247 0.9300 .
C249 C280 1.407(17) .
C249 H249 0.9300 .
C250 H250 0.9300 .
C254 H254 0.9300 .
C255 H255 0.9300 .
C257 H257 0.9300 .
C258 H258 0.9300 .
C262 C276 1.390(17) .
C262 H262 0.9300 .
C266 H266 0.9300 .
C267 H267 0.9300 .
C272 H272 0.9300 .
C274 H274 0.9300 .
C275 H275 0.9300 .
C279 C216 1.466(18) 8_554
C280 H280 0.9300 .

loop_
_geom_torsion_atom_site_label_1
_geom_torsion_atom_site_label_2
_geom_torsion_atom_site_label_3
_geom_torsion_atom_site_label_4
_geom_torsion
_geom_torsion_site_symmetry_1
_geom_torsion_site_symmetry_2
_geom_torsion_site_symmetry_3
_geom_torsion_site_symmetry_4
C23X C36E C48 C28 0.0 . . . .
C21 C36E C48 C28 -179(2) . . . .
C36E C48 C28 C26K 0.0 . . . .
C48 C28 C26K C27H 0.0 . . . .
C48 C28 C26K N22 175.2(14) . . . .
C28 C26K C27H C23X 0.0 . . . .
N22 C26K C27H C23X -174.4(16) . . . .
C26K C27H C23X C36E 0.0 . . . .
C48 C36E C23X C27H 0.0 . . . .
C21 C36E C23X C27H 179(2) . . . .
Tb6 O27X C21 O5K 4(6) . . . .
Tb6 O27X C21 C36E -169.9(14) . . . .
Tb5 O5K C21 O27X 85(6) . . . .
Tb5 O5K C21 C36E -101(4) . . . .
C48 C36E C21 O27X 157(2) . . . .
C23X C36E C21 O27X -22(4) . . . .
C48 C36E C21 O5K -18(3) . . . .
C23X C36E C21 O5K 163(2) . . . .
C22F N17 N18 C10W -1.8(18) . . . .
C16D N17 N18 C10W 180.0(13) . . . .
C28 C26K N22 C32T 8(2) . . . .
C27H C26K N22 C32T -177.4(17) . . . .
C28 C26K N22 N264 -169.0(14) . . . .
C27H C26K N22 N264 6(2) . . . .
C83 N16 N24 C206 0.9(15) . . . .
C83 N16 N24 C69 179.7(11) . . . .
C38F N19 N47 C18S 1.5(16) . . . .
C38F N19 N47 C243 -178.5(11) . . . .
C142 N32 N53 C27Y 0.5(15) . . . .
C142 N32 N53 C237 -175.9(11) . . . 7_565
C85 N26 N59 C20E 1.9(15) . . . .
C85 N26 N59 C58 178.8(11) . . . .
C203 N46 N66 C73 1.3(15) . . . .
C173 N46 N66 C73 178.9(11) . . . .
C25G N42 N71 C103 1.3(13) . . . .
C25G N42 N71 C82 179.2(10) . . . .
C275 N35 N72 C99 0.8(15) . . . .
C78 N35 N72 C99 175.7(11) . . . .
C215 N15 N75 C164 0.8(17) . . . .
C120 N15 N75 C164 179.4(11) . . . .
C133 N81 N89 C20T -1.2(15) . . . .
C133 N81 N89 C147 -178.2(11) . . . .
C240 N63 N104 C258 -0.4(16) . . . .
C240 N63 N104 C163 -179.4(12) . . . .
C21V N29 N108 C94 3.0(18) . . . .
C52 N29 N108 C94 177.3(13) . . . .
C95 N87 N110 C26D 2.6(18) . . . .
C95 N87 N110 C62 179.9(13) . . . .
C24X N61 N112 C194 -2.2(18) . . . .
C130 N61 N112 C194 175.9(13) . . . .
C181 N57 N195 C77 0.1(15) . . . .
C132 N57 N195 C77 178.4(11) . . . .
C24R N113 N202 C229 -0.3(18) . . . .
C185 N113 N202 C229 -179.8(13) . . . .
C22D N15A N221 C135 0.6(18) . . . .
C23Q N15A N221 C135 178.1(14) . . . .
C91A N16H N223 C216 1.9(18) . . . .
C26H N16H N223 C216 178.1(14) . . . .
C148 N124 N263 C23E -1.0(17) . . . .
C148 N124 N263 C29U 177.2(12) . . . .
C32T N22 N264 C97 1(2) . . . .
C26K N22 N264 C97 178.7(16) . . . .
C23 N214 N271 C176 2(2) . . . .
C24P N214 N271 C176 -175.7(15) . . . .
N17 N18 C10W C61D 0.3(18) . . . .
N17 N18 C10W C17X 179.9(13) . . . .
Tb2 O5 C11 O1 71(3) . . . .
Tb2 O5 C11 C37 -110(3) . . . .
Tb1 O1 C11 O5 -93.2(14) . . . .
Tb1 O1 C11 C37 87.5(12) . . . .
N18 N17 C16D C30Y -171.2(15) . . . .
C22F N17 C16D C30Y 11(3) . . . .
N18 N17 C16D C34D 6(2) . . . .
C22F N17 C16D C34D -172(2) . . . .
Tb3 O265 C16R O146 28(6) . . . .
Tb3 O265 C16R C17 -158(4) . . . .
Tb4 O146 C16R O265 14(3) 7_554 . . .
Tb4 O146 C16R C17 -159.8(11) 7_554 . . .
O265 C16R C17 C42G 167.5(16) . . . .
O146 C16R C17 C42G -17(2) . . . .
O265 C16R C17 C21S -5(2) . . . .
O146 C16R C17 C21S 170.7(16) . . . .
N18 C10W C17X C19M -4(2) . . . .
C61D C10W C17X C19M 175.8(17) . . . .
N18 C10W C17X C196 179.0(14) . . . .
C61D C10W C17X C196 -2(3) . . . .
C20C C17L C18I C237 -0.4(18) . . . .
C236 C6 C18O C147 -1(2) . . . .
N19 N47 C18S C183 -2.3(18) . . . .
C243 N47 C18S C183 177.6(14) . . . .
Tb7 O101 C18Z O245 -94(2) 2 . . .
Tb7 O101 C18Z C25S 90.3(19) 2 . . .
Tb4 O245 C18Z O101 83(3) . . . .
Tb4 O245 C18Z C25S -102(3) . . . .
C196 C17X C19M C279 0(2) . . . .
C10W C17X C19M C279 -177.0(14) . . . .
C37R C13X C19T C19H 1(3) . . . .
C37R C13X C19T C102 -174.8(16) . . . .
C212 C19H C19T C13X -1(3) . . . .
C212 C19H C19T C102 174.9(17) . . . .
C18I C17L C20C C20L 1.4(18) . . . .
C18I C17L C20C C28X 173.7(11) . . . .
C85 C17F C20E N59 0.3(19) . . . .
N26 N59 C20E C17F -1.4(18) . . . .
C58 N59 C20E C17F -178.0(14) . . . .
C237 C19P C20L C20C 3(2) . . . .
C17L C20C C20L C19P -3(2) . . . .
C28X C20C C20L C19P -174.8(12) . . . .
N81 N89 C20T C99L 1.8(16) . . . .
C147 N89 C20T C99L 178.1(13) . . . .
Tb1 O12 C21E O139 -9.2(13) 8_564 . . .
Tb1 O12 C21E C141 168.8(10) 8_564 . . .
Tb1 O139 C21E O12 9.1(13) 8_564 . . .
Tb1 O139 C21E C141 -168.9(11) 8_564 . . .
Tb5 O90 C21F O31 -61(3) . . . .
Tb5 O90 C21F C276 121.8(19) . . . .
Tb6 O31 C21F O90 99.5(19) . . . .
Tb6 O31 C21F C276 -83.2(18) . . . .
C42G C17 C21S C22U 4(3) . . . .
C16R C17 C21S C22U 175.8(19) . . . .
C94 C20 C21V N29 2(2) . . . .
N108 N29 C21V C20 -3(2) . . . .
C52 N29 C21V C20 -177.4(16) . . . .
C135 C17V C22D N15A -1.8(19) . . . .
N221 N15A C22D C17V 0.8(19) . . . .
C23Q N15A C22D C17V -176.7(15) . . . .
N18 N17 C22F C61D 3(2) . . . .
C16D N17 C22F C61D -179.4(15) . . . .
C17 C21S C22U C23Q -5(4) . . . .
N271 N214 C23 C59T -2(2) . . . .
C24P N214 C23 C59T 175.4(17) . . . .
N124 N263 C23E C78D 1(2) . . . .
C29U N263 C23E C78D -177.3(15) . . . .
C21S C22U C23Q C27 1(4) . . . .
C21S C22U C23Q N15A -176(2) . . . .
C22D N15A C23Q C27 175.6(18) . . . .
N221 N15A C23Q C27 -2(3) . . . .
C22D N15A C23Q C22U -7(3) . . . .
N221 N15A C23Q C22U 175.9(18) . . . .
C219 C20F C24M C40W 6(2) . . . .
C98 C20F C24M C40W -170.3(14) . . . .
C23 N214 C24P C27E -8(3) . . . .
N271 N214 C24P C27E 169.2(19) . . . .
C23 N214 C24P C2F 161.2(19) . . . .
N271 N214 C24P C2F -22(2) . . . .
C30M C2F C24P C27E -14(3) . . . .
C30M C2F C24P N214 177.4(19) . . . .
N202 N113 C24R C266 0(2) . . . .
C185 N113 C24R C266 179.5(16) . . . .
N112 N61 C24X C19 1(2) . . . .
C130 N61 C24X C19 -176.5(16) . . . .
C194 C19 C24X N61 0(2) . . . .
N71 N42 C25G C169 -0.5(14) . . . .
N71 N42 C25G C225 178.0(10) . . . .
C55D C24H C25P C26H -6(3) . . . .
O101 C18Z C25S C73F 11(3) . . . .
O245 C18Z C25S C73F -164.3(17) . . . .
O101 C18Z C25S C280 -164.1(17) . . . .
O245 C18Z C25S C280 20(3) . . . .
N87 N110 C26D C22K -3(2) . . . .
C62 N110 C26D C22K 179.8(16) . . . .
C95 C22K C26D N110 2(2) . . . .
C91A N16H C26H C30 175(2) . . . .
N223 N16H C26H C30 -1(3) . . . .
C91A N16H C26H C25P -2(3) . . . .
N223 N16H C26H C25P -177.9(16) . . . .
C24H C25P C26H C30 4(3) . . . .
C24H C25P C26H N16H -179.3(19) . . . .
C22U C23Q C27 C42G 3(3) . . . .
N15A C23Q C27 C42G -179.7(14) . . . .
N214 C24P C27E C25E -177.4(16) . . . .
C2F C24P C27E C25E 15(3) . . . .
C75E C25E C27E C24P -2(3) . . . .
N32 N53 C27Y C19F -0.3(17) . . . .
C237 N53 C27Y C19F 175.4(13) 7_565 . . .
C142 C19F C27Y N53 0.0(17) . . . .
Tb3 O151 C28F O20O 24(3) . . . .
Tb3 O151 C28F C55D -153.8(12) . . . .
Tb6 O20O C28F O151 53(6) 2 . . .
Tb6 O20O C28F C55D -129(4) 2 . . .
Tb1 O7 C28X O4 -11.3(12) . . . .
Tb1 O7 C28X C20C 165.5(10) . . . .
Tb1 O4 C28X O7 11.5(12) . . . .
Tb1 O4 C28X C20C -165.4(10) . . . .
C20L C20C C28X O7 -1.6(19) . . . .
C17L C20C C28X O7 -173.5(11) . . . .
C20L C20C C28X O4 175.3(12) . . . .
C17L C20C C28X O4 3.3(18) . . . .
C20L C20C C28X Tb1 95(4) . . . .
C17L C20C C28X Tb1 -77(4) . . . .
Tb7 O118 C29 O20F 8(2) 2_556 . . .
Tb7 O118 C29 C75E -163.1(17) 2_556 . . .
Tb7 O20F C29 O118 -8(2) 2_556 . . .
Tb7 O20F C29 C75E 163.8(18) 2_556 . . .
C44T C17C C29D C23F 3(3) . . . .
C208 C17C C29D C23F -176.1(17) . . . .
C29U C23F C29D C17C -1(3) . . . .
C130 C25R C29K C106 0(4) . . . .
C29D C23F C29U C97E -2(3) . . . .
C29D C23F C29U N263 179.3(16) . . . .
C23E N263 C29U C23F -1(3) . . . .
N124 N263 C29U C23F -178.8(15) . . . .
C23E N263 C29U C97E -179.5(17) . . . .
N124 N263 C29U C97E 3(2) . . . .
N16H C26H C30 C30F -179(2) . . . .
C25P C26H C30 C30F -3(4) . . . .
C26H C30 C30F C55D 4(4) . . . .
C24P C2F C30M C75E 0(3) . . . .
C34D C16D C30Y C17J 4(3) . . . .
N17 C16D C30Y C17J -179.5(15) . . . .
C220 C17J C30Y C16D -1(3) . . . .
N264 N22 C32T C37O 1(2) . . . .
C26K N22 C32T C37O -176.4(17) . . . .
C30Y C16D C34D C35 -4(4) . . . .
N17 C16D C34D C35 178(2) . . . .
C16D C34D C35 C220 2(5) . . . .
C119 C17O C37 C22S -0.2(17) . . . .
C119 C17O C37 C11 179.6(11) . . . .
C50K C22S C37 C17O 1.1(18) . . . .
C50K C22S C37 C11 -178.7(11) . . . .
O5 C11 C37 C17O 13.6(17) . . . .
O1 C11 C37 C17O -167.1(11) . . . .
O5 C11 C37 C22S -166.6(11) . . . .
O1 C11 C37 C22S 12.8(16) . . . .
N22 C32T C37O C97 -2(2) . . . .
C19T C13X C37R C243 0(3) . . . .
N47 N19 C38F C183 -0.1(16) . . . .
N47 N19 C38F C67 -179.9(11) . . . .
C154 C36P C39 C111 -1(2) . . . .
C134 C36P C39 C111 -176.9(12) . . . .
C20F C24M C40W C173 -6(2) . . . .
C21S C17 C42G C27 0(3) . . . .
C16R C17 C42G C27 -171.8(15) . . . .
C23Q C27 C42G C17 -3(3) . . . .
C29D C17C C44T C97E -1(3) . . . .
C208 C17C C44T C97E 177.8(18) . . . .
Tb2 O8 C49 O27 10.8(12) . . . .
Tb2 O8 C49 C68 -165.4(10) . . . .
Tb2 O27 C49 O8 -10.5(12) . . . .
Tb2 O27 C49 C68 165.6(10) . . . .
C37 C22S C50K C69 -0.4(19) . . . .
C21V N29 C52 C137 -8(2) . . . .
N108 N29 C52 C137 178.4(12) . . . .
C21V N29 C52 C157 175.7(16) . . . .
N108 N29 C52 C157 2(2) . . . .
C58 C43 C55 C93 -0.2(19) . . . .
C30 C30F C55D C24H -7(4) . . . .
C30 C30F C55D C28F -177.9(18) . . . .
C25P C24H C55D C30F 9(4) . . . .
C25P C24H C55D C28F 179.1(19) . . . .
O151 C28F C55D C30F -19(3) . . . .
O20O C28F C55D C30F 163(2) . . . .
O151 C28F C55D C24H 169.2(19) . . . .
O20O C28F C55D C24H -9(3) . . . .
C55 C43 C58 C207 0.7(19) . . . .
C55 C43 C58 N59 -180.0(11) . . . .
C20E N59 C58 C43 179.8(14) . . . .
N26 N59 C58 C43 3.5(18) . . . .
C20E N59 C58 C207 -1(2) . . . .
N26 N59 C58 C207 -177.2(11) . . . .
N214 C23 C59T C176 1(2) . . . .
N17 C22F C61D C10W -2(2) . . . .
N18 C10W C61D C22F 1(2) . . . .
C17X C10W C61D C22F -178.3(17) . . . .
C184 C30S C62 C247 1(3) . . . .
C184 C30S C62 N110 -176.4(16) . . . .
C26D N110 C62 C30S -2(3) . . . .
N87 N110 C62 C30S -179.3(15) . . . .
C26D N110 C62 C247 179.8(16) . . . .
N87 N110 C62 C247 3(2) . . . .
N19 C38F C67 C123 1.8(18) . . . .
C183 C38F C67 C123 -178.1(14) . . . .
N19 C38F C67 C125 177.0(12) . . . .
C183 C38F C67 C125 -3(2) . . . .
O8 C49 C68 C117 178.4(12) . . . .
O27 C49 C68 C117 2.3(19) . . . .
Tb2 C49 C68 C117 102(4) . . . .
O8 C49 C68 C115 0.9(19) . . . .
O27 C49 C68 C115 -175.3(12) . . . .
Tb2 C49 C68 C115 -75(4) . . . .
C22S C50K C69 C119 -1.2(18) . . . .
C22S C50K C69 N24 -178.7(11) . . . .
C206 N24 C69 C50K 3(2) . . . .
N16 N24 C69 C50K -175.7(11) . . . .
C206 N24 C69 C119 -174.6(13) . . . .
N16 N24 C69 C119 6.9(17) . . . .
N46 N66 C73 C230 -2.1(15) . . . .
N46 N66 C73 C190 179.0(10) . . . .
C185 C26 C73F C25S 3(3) . . . .
C280 C25S C73F C26 -3(3) . . . .
C18Z C25S C73F C26 -178.4(17) . . . .
C27E C25E C75E C30M -13(4) . . . .
C27E C25E C75E C29 -177.1(18) . . . .
C2F C30M C75E C25E 14(4) . . . .
C2F C30M C75E C29 177.1(19) . . . .
O118 C29 C75E C25E -4(3) . . . .
O20F C29 C75E C25E -175(2) . . . .
Tb7 C29 C75E C25E -79(6) 2_556 . . .
O118 C29 C75E C30M -169.6(19) . . . .
O20F C29 C75E C30M 19(3) . . . .
Tb7 C29 C75E C30M 116(6) 2_556 . . .
N57 N195 C77 C250 0.6(15) . . . .
N57 N195 C77 C259 178.2(11) . . . .
C117 C20M C78 C180 1(2) . . . .
C117 C20M C78 N35 -178.6(12) . . . .
C275 N35 C78 C180 8(2) . . . .
N72 N35 C78 C180 -165.5(12) . . . .
C275 N35 C78 C20M -172.0(14) . . . .
N72 N35 C78 C20M 14.1(17) . . . .
N263 C23E C78D C148 0(2) . . . .
C156 C51 C79 C190 -1.0(18) . . . .
C85 C51 C79 C190 -178.5(11) . . . .
C103 N71 C82 C227 -170.8(14) . . . .
N42 N71 C82 C227 11.8(17) . . . .
C103 N71 C82 C109 13.1(19) . . . .
N42 N71 C82 C109 -164.3(10) . . . .
N24 N16 C83 C140 -1.1(15) . . . .
N24 N16 C83 C171 -177.8(11) . . . .
Tb3 O2 C84 O20R 99.4(15) . . . .
Tb3 O2 C84 C96 -80.7(14) . . . .
Tb6 O20R C84 O2 -60(2) 2 . . .
Tb6 O20R C84 C96 120.1(14) 2 . . .
N59 N26 C85 C17F -1.6(15) . . . .
N59 N26 C85 C51 179.3(11) . . . .
C20E C17F C85 N26 0.8(18) . . . .
C20E C17F C85 C51 179.8(14) . . . .
C156 C51 C85 N26 5(2) . . . .
C79 C51 C85 N26 -177.1(12) . . . .
C156 C51 C85 C17F -173.5(14) . . . .
C79 C51 C85 C17F 4(2) . . . .
C216 C27M C91A N16H -5(2) . . . .
N223 N16H C91A C27M 2(2) . . . .
C26H N16H C91A C27M -174.0(16) . . . .
C43 C55 C93 C149 0.6(18) . . . .
C43 C55 C93 C136 177.9(11) . . . .
N29 N108 C94 C20 -1.6(18) . . . .
N29 N108 C94 C188 178.6(13) . . . .
C21V C20 C94 N108 0(2) . . . .
C21V C20 C94 C188 179.5(16) . . . .
N110 N87 C95 C22K -1.0(19) . . . .
N110 N87 C95 C170 178.3(14) . . . .
C26D C22K C95 N87 -1(2) . . . .
C26D C22K C95 C170 179.9(16) . . . .
C137 C40 C96 C192 0(2) . . . .
C137 C40 C96 C84 178.2(12) . . . .
O2 C84 C96 C192 156.6(13) . . . .
O20R C84 C96 C192 -23(2) . . . .
O2 C84 C96 C40 -21.3(19) . . . .
O20R C84 C96 C40 158.6(12) . . . .
N22 N264 C97 C37O -3(2) . . . .
N22 N264 C97 C205 179.4(15) . . . .
C32T C37O C97 N264 3(2) . . . .
C32T C37O C97 C205 -179.1(16) . . . .
C17C C44T C97E C29U -2(3) . . . .
C23F C29U C97E C44T 4(3) . . . .
N263 C29U C97E C44T -177.6(17) . . . .
Tb2 O54 C98 O126 -10.8(13) 8_564 . . .
Tb2 O54 C98 C20F 171.2(10) 8_564 . . .
Tb2 O126 C98 O54 10.5(13) 8_564 . . .
Tb2 O126 C98 C20F -171.6(11) 8_564 . . .
C24M C20F C98 O54 0(2) . . . .
C219 C20F C98 O54 -176.5(12) . . . .
C24M C20F C98 O126 -178.3(14) . . . .
C219 C20F C98 O126 6(2) . . . .
N35 N72 C99 C20B -0.8(15) . . . .
N35 N72 C99 C204 -177.8(11) . . . .
C275 C20B C99 N72 0.6(18) . . . .
C275 C20B C99 C204 176.9(15) . . . .
N89 C20T C99L C133 -1.6(16) . . . .
Tb6 O122 C102 O210 1.1(17) . . . .
Tb6 O122 C102 C19T -174.1(15) . . . .
Tb6 O210 C102 O122 -1.1(18) . . . .
Tb6 O210 C102 C19T 174.3(13) . . . .
C13X C19T C102 O122 171.0(16) . . . .
C19H C19T C102 O122 -5(3) . . . .
C13X C19T C102 O210 -4(2) . . . .
C19H C19T C102 O210 -179.9(16) . . . .
N42 N71 C103 C169 -1.7(15) . . . .
C82 N71 C103 C169 -179.1(12) . . . .
C25R C29K C106 C198 2(4) . . . .
C25R C29K C106 C226 179(2) . . . .
C141 C92 C109 C82 -1.8(19) . . . .
C227 C82 C109 C92 0.8(19) . . . .
N71 C82 C109 C92 176.8(11) . . . .
C36P C39 C111 C120 0(2) . . . .
C117 C68 C115 C180 -2(2) . . . .
C49 C68 C115 C180 175.5(12) . . . .
C115 C68 C117 C20M 3(2) . . . .
C49 C68 C117 C20M -174.8(12) . . . .
C78 C20M C117 C68 -2(2) . . . .
C37 C17O C119 C69 -1.4(18) . . . .
C50K C69 C119 C17O 2.1(17) . . . .
N24 C69 C119 C17O 179.5(11) . . . .
C39 C111 C120 C257 -1(2) . . . .
C39 C111 C120 N15 -178.3(12) . . . .
C215 N15 C120 C111 168.4(15) . . . .
N75 N15 C120 C111 -10.1(18) . . . .
C215 N15 C120 C257 -9(2) . . . .
N75 N15 C120 C257 172.2(12) . . . .
C125 C67 C123 C259 1(2) . . . .
C38F C67 C123 C259 176.9(12) . . . .
C123 C67 C125 C165 1(2) . . . .
C38F C67 C125 C165 -174.2(12) . . . .
C29K C25R C130 C241 -2(3) . . . .
C29K C25R C130 N61 -180(2) . . . .
N112 N61 C130 C241 -167.3(14) . . . .
C24X N61 C130 C241 10(3) . . . .
N112 N61 C130 C25R 11(2) . . . .
C24X N61 C130 C25R -171.6(19) . . . .
C197 C20A C132 C272 1(2) . . . .
C197 C20A C132 N57 177.1(13) . . . .
C181 N57 C132 C20A 17(2) . . . .
N195 N57 C132 C20A -161.4(12) . . . .
C181 N57 C132 C272 -167.6(15) . . . .
N195 N57 C132 C272 14.5(18) . . . .
N89 N81 C133 C99L 0.1(15) . . . .
N89 N81 C133 C158 -179.1(11) . . . .
C20T C99L C133 N81 0.9(17) . . . .
C20T C99L C133 C158 -180.0(14) . . . .
Tb3 O14 C134 O3 -64(2) . . . .
Tb3 O14 C134 C36P 116.0(15) . . . .
Tb4 O3 C134 O14 94.9(15) 7_554 . . .
Tb4 O3 C134 C36P -85.1(14) 7_554 . . .
C154 C36P C134 O14 161.4(13) . . . .
C39 C36P C134 O14 -22.5(19) . . . .
C154 C36P C134 O3 -18.6(19) . . . .
C39 C36P C134 O3 157.5(12) . . . .
N15A N221 C135 C17V -1.7(18) . . . .
N15A N221 C135 C238 180.0(13) . . . .
C22D C17V C135 N221 2(2) . . . .
C22D C17V C135 C238 -179.5(15) . . . .
Tb1 O23 C136 O10 67(3) . . . .
Tb1 O23 C136 C93 -112(2) . . . .
Tb5 O10 C136 O23 -90.6(16) 7_565 . . .
Tb5 O10 C136 C93 88.6(13) 7_565 . . .
C149 C93 C136 O23 -164.9(12) . . . .
C55 C93 C136 O23 17.8(18) . . . .
C149 C93 C136 O10 15.9(18) . . . .
C55 C93 C136 O10 -161.4(12) . . . .
C157 C52 C137 C40 -1(2) . . . .
N29 C52 C137 C40 -176.7(12) . . . .
C96 C40 C137 C52 -0.2(19) . . . .
Tb7 O182 C138 O9 82(3) . . . .
Tb7 O182 C138 C260 -96(3) . . . .
Tb2 O9 C138 O182 -87.6(15) . . . .
Tb2 O9 C138 C260 90.9(12) . . . .
N16 C83 C140 C206 1.0(19) . . . .
C171 C83 C140 C206 177.2(14) . . . .
C109 C92 C141 C114 2(2) . . . .
C109 C92 C141 C21E -172.3(12) . . . .
C227 C114 C141 C92 -1(2) . . . .
C227 C114 C141 C21E 173.2(13) . . . .
O12 C21E C141 C92 2.9(18) . . . .
O139 C21E C141 C92 -179.1(12) . . . .
Tb1 C21E C141 C92 77(5) 8_564 . . .
O12 C21E C141 C114 -171.4(12) . . . .
O139 C21E C141 C114 7(2) . . . .
Tb1 C21E C141 C114 -98(5) 8_564 . . .
N53 N32 C142 C19F -0.5(14) . . . .
N53 N32 C142 C86 178.5(10) . . . .
C27Y C19F C142 N32 0.3(16) . . . .
C27Y C19F C142 C86 -178.4(14) . . . .
C156 C86 C142 N32 -175.6(12) . . . .
C179 C86 C142 N32 6.5(17) . . . .
C156 C86 C142 C19F 3(2) . . . .
C179 C86 C142 C19F -174.8(14) . . . .
Tb4 O44 C144 O80 0.2(15) . . . .
Tb4 O44 C144 C220 -176.5(12) . . . .
Tb4 O80 C144 O44 -0.2(14) . . . .
Tb4 O80 C144 C220 176.5(13) . . . .
C6 C18O C147 C246 3(2) . . . .
C6 C18O C147 N89 -178.4(12) . . . .
C20T N89 C147 C246 -2(2) . . . .
N81 N89 C147 C246 174.3(12) . . . .
C20T N89 C147 C18O 179.2(14) . . . .
N81 N89 C147 C18O -4.7(18) . . . .
N263 N124 C148 C78D 0.9(17) . . . .
N263 N124 C148 C251 -179.7(12) . . . .
C23E C78D C148 N124 0(2) . . . .
C23E C78D C148 C251 -179.8(16) . . . .
C55 C93 C149 C207 -2(2) . . . .
C136 C93 C149 C207 -179.0(12) . . . .
C188 C107 C150 C199 0(2) . . . .
C188 C107 C150 C194 -178.0(13) . . . .
C39 C36P C154 C257 3(2) . . . .
C134 C36P C154 C257 179.0(13) . . . .
C179 C86 C156 C51 -2.5(18) . . . .
C142 C86 C156 C51 179.6(11) . . . .
C79 C51 C156 C86 1.5(19) . . . .
C85 C51 C156 C86 179.0(12) . . . .
C137 C52 C157 C192 2(2) . . . .
N29 C52 C157 C192 177.6(13) . . . .
C171 C116 C158 C160 4.5(19) . . . .
C171 C116 C158 C133 -176.5(12) . . . .
N81 C133 C158 C116 -176.1(12) . . . .
C99L C133 C158 C116 5(2) . . . .
N81 C133 C158 C160 2.9(18) . . . .
C99L C133 C158 C160 -176.2(14) . . . .
C116 C158 C160 C225 -2(2) . . . .
C133 C158 C160 C225 178.6(12) . . . .
C258 N104 C163 C274 -170.8(15) . . . .
N63 N104 C163 C274 8.0(19) . . . .
C258 N104 C163 C254 7(2) . . . .
N63 N104 C163 C254 -174.0(12) . . . .
N15 N75 C164 C267 -1.6(17) . . . .
N15 N75 C164 C143 178.1(13) . . . .
C196 C143 C164 N75 -4(2) . . . .
C191 C143 C164 N75 179.1(13) . . . .
C196 C143 C164 C267 175.9(17) . . . .
C191 C143 C164 C267 -1(2) . . . .
C67 C125 C165 C213 -4(2) . . . .
C67 C125 C165 C240 177.5(13) . . . .
N71 C103 C169 C25G 1.2(15) . . . .
N42 C25G C169 C103 -0.4(16) . . . .
C225 C25G C169 C103 -178.7(13) . . . .
C242 C127 C170 C231 -2(2) . . . .
C242 C127 C170 C95 178.0(14) . . . .
N87 C95 C170 C231 -8(2) . . . .
C22K C95 C170 C231 171.0(17) . . . .
N87 C95 C170 C127 172.2(14) . . . .
C22K C95 C170 C127 -9(3) . . . .
C158 C116 C171 C48X -5(2) . . . .
C158 C116 C171 C83 176.0(12) . . . .
C225 C48X C171 C116 2(2) . . . .
C225 C48X C171 C83 -178.3(12) . . . .
N16 C83 C171 C116 -1(2) . . . .
C140 C83 C171 C116 -176.6(15) . . . .
N16 C83 C171 C48X 179.9(12) . . . .
C140 C83 C171 C48X 4(2) . . . .
C24M C40W C173 C244 2(2) . . . .
C24M C40W C173 N46 179.9(14) . . . .
C203 N46 C173 C40W 14(2) . . . .
N66 N46 C173 C40W -162.7(13) . . . .
C203 N46 C173 C244 -168.1(15) . . . .
N66 N46 C173 C244 14.8(19) . . . .
N214 N271 C176 C59T -1(2) . . . .
N214 N271 C176 C242 -178.5(13) . . . .
C23 C59T C176 N271 0(2) . . . .
C23 C59T C176 C242 177.0(16) . . . .
Tb5 O152 C177 O33V -7.6(14) . . . .
Tb5 O152 C177 C236 167.6(10) . . . .
Tb5 O33V C177 O152 7.4(13) . . . .
Tb5 O33V C177 C236 -167.7(11) . . . .
C156 C86 C179 C190 3.1(18) . . . .
C142 C86 C179 C190 -178.9(11) . . . .
C20M C78 C180 C115 0(2) . . . .
N35 C78 C180 C115 179.2(12) . . . .
C68 C115 C180 C78 1(2) . . . .
N195 N57 C181 C250 -0.8(17) . . . .
C132 N57 C181 C250 -178.8(13) . . . .
N47 C18S C183 C38F 2.2(17) . . . .
N19 C38F C183 C18S -1.3(17) . . . .
C67 C38F C183 C18S 178.5(14) . . . .
C62 C30S C184 C276 -2(3) . . . .
C24R N113 C185 C249 -165.6(17) . . . .
N202 N113 C185 C249 14(2) . . . .
C24R N113 C185 C26 11(3) . . . .
N202 N113 C185 C26 -169.5(14) . . . .
C73F C26 C185 C249 -3(3) . . . .
C73F C26 C185 N113 -179.3(15) . . . .
C255 C131 C186 C251 -1(2) . . . .
C229 C131 C186 C251 173.7(13) . . . .
C238 C145 C188 C107 0(2) 8_554 . . .
C238 C145 C188 C94 174.9(14) 8_554 . . .
C150 C107 C188 C145 -1(2) . . . .
C150 C107 C188 C94 -175.5(13) . . . .
N108 C94 C188 C145 173.4(14) . . . .
C20 C94 C188 C145 -6(2) . . . .
N108 C94 C188 C107 -12(2) . . . .
C20 C94 C188 C107 168.3(17) . . . .
Tb5 O234 C189 O167 -14.1(17) 2 . . .
Tb5 O234 C189 C232 168.1(11) 2 . . .
Tb5 O167 C189 O234 13.1(16) 2 . . .
Tb5 O167 C189 C232 -169.1(12) 2 . . .
C51 C79 C190 C179 1.6(18) . . . .
C51 C79 C190 C73 179.7(11) . . . .
C86 C179 C190 C79 -2.6(18) . . . .
C86 C179 C190 C73 179.2(11) . . . .
N66 C73 C190 C79 167.1(12) . . . .
C230 C73 C190 C79 -11(2) . . . .
N66 C73 C190 C179 -14.8(17) . . . .
C230 C73 C190 C179 166.6(14) . . . .
C196 C143 C191 C279 0(2) . . . .
C164 C143 C191 C279 177.1(13) . . . .
C52 C157 C192 C96 -1(2) . . . .
C40 C96 C192 C157 1(2) . . . .
C84 C96 C192 C157 -177.3(13) . . . .
N61 N112 C194 C19 2.3(18) . . . .
N61 N112 C194 C150 178.6(12) . . . .
C24X C19 C194 N112 -1(2) . . . .
C24X C19 C194 C150 -177.2(16) . . . .
C107 C150 C194 N112 175.0(13) . . . .
C199 C150 C194 N112 -3(2) . . . .
C107 C150 C194 C19 -9(3) . . . .
C199 C150 C194 C19 172.2(17) . . . .
C191 C143 C196 C17X 1(2) . . . .
C164 C143 C196 C17X -176.4(14) . . . .
C19M C17X C196 C143 -1(2) . . . .
C10W C17X C196 C143 176.5(14) . . . .
C132 C20A C197 C232 -4(2) . . . .
C29K C106 C198 C241 -3(3) . . . .
C226 C106 C198 C241 -179.5(17) . . . .
C107 C150 C199 C238 1(2) . . . 8_554
C194 C150 C199 C238 179.2(13) . . . 8_554
N66 N46 C203 C230 0.1(18) . . . .
C173 N46 C203 C230 -177.3(14) . . . .
C242 C187 C204 C231 1(2) . . . .
C242 C187 C204 C99 178.7(13) . . . .
N72 C99 C204 C187 -7.8(19) . . . .
C20B C99 C204 C187 176.1(15) . . . .
N72 C99 C204 C231 169.7(13) . . . .
C20B C99 C204 C231 -6(3) . . . .
N264 C97 C205 C255 164.4(16) . . . .
C37O C97 C205 C255 -13(3) . . . .
N264 C97 C205 C228 -20(2) . . . .
C37O C97 C205 C228 163.1(16) . . . .
N16 N24 C206 C140 -0.4(18) . . . .
C69 N24 C206 C140 -179.0(13) . . . .
C83 C140 C206 N24 -0.3(19) . . . .
C93 C149 C207 C58 2(2) . . . .
C43 C58 C207 C149 -2(2) . . . .
N59 C58 C207 C149 179.0(12) . . . .
Tb3 O64 C208 O30 -0.3(14) . . . .
Tb3 O64 C208 C17C -178.8(12) . . . .
Tb3 O30 C208 O64 0.3(14) . . . .
Tb3 O30 C208 C17C 178.9(11) . . . .
C29D C17C C208 O64 170.0(16) . . . .
C44T C17C C208 O64 -9(2) . . . .
C29D C17C C208 O30 -9(2) . . . .
C44T C17C C208 O30 172.5(15) . . . .
C19T C19H C212 C243 0(3) . . . .
C125 C165 C213 C259 5(2) . . . .
C240 C165 C213 C259 -176.9(13) . . . .
N75 N15 C215 C267 0(2) . . . .
C120 N15 C215 C267 -178.2(14) . . . .
N16H N223 C216 C27M -5.0(17) . . . .
N16H N223 C216 C279 -179.9(13) . . . 8
C91A C27M C216 N223 7(2) . . . .
C91A C27M C216 C279 -179.2(16) . . . 8
C24M C20F C219 C244 -2(2) . . . .
C98 C20F C219 C244 173.8(12) . . . .
C34D C35 C220 C17J 1(4) . . . .
C34D C35 C220 C144 178(2) . . . .
C30Y C17J C220 C35 -2(3) . . . .
C30Y C17J C220 C144 -178.8(16) . . . .
O44 C144 C220 C35 -174(2) . . . .
O80 C144 C220 C35 10(3) . . . .
O44 C144 C220 C17J 3(2) . . . .
O80 C144 C220 C17J -173.1(16) . . . .
C158 C160 C225 C48X 0(2) . . . .
C158 C160 C225 C25G -178.3(12) . . . .
C171 C48X C225 C160 0.0(19) . . . .
C171 C48X C225 C25G 178.3(12) . . . .
N42 C25G C225 C160 -12.4(18) . . . .
C169 C25G C225 C160 165.9(13) . . . .
N42 C25G C225 C48X 169.3(12) . . . .
C169 C25G C225 C48X -12(2) . . . .
Tb7 O162 C226 O222 6(2) 2 . . .
Tb7 O162 C226 C106 -167.6(17) 2 . . .
Tb7 O222 C226 O162 -6(2) 2 . . .
Tb7 O222 C226 C106 167.5(19) 2 . . .
C29K C106 C226 O162 -178(2) . . . .
C198 C106 C226 O162 -1(3) . . . .
C29K C106 C226 O222 8(3) . . . .
C198 C106 C226 O222 -175(2) . . . .
C29K C106 C226 Tb7 111(6) . . . 2
C198 C106 C226 Tb7 -73(6) . . . 2
C109 C82 C227 C114 0(2) . . . .
N71 C82 C227 C114 -175.7(12) . . . .
C141 C114 C227 C82 0(2) . . . .
C255 C205 C228 C251 -1(2) . . . .
C97 C205 C228 C251 -176.8(13) . . . .
N113 N202 C229 C266 0.4(19) . . . .
N113 N202 C229 C131 -178.0(13) . . . .
C255 C131 C229 N202 175.9(15) . . . .
C186 C131 C229 N202 2(2) . . . .
C255 C131 C229 C266 -2(2) . . . .
C186 C131 C229 C266 -176.6(16) . . . .
N46 C203 C230 C73 -1.3(18) . . . .
N66 C73 C230 C203 2.1(17) . . . .
C190 C73 C230 C203 -179.2(14) . . . .
C127 C170 C231 C204 2(2) . . . .
C95 C170 C231 C204 -177.3(14) . . . .
C187 C204 C231 C170 -2(2) . . . .
C99 C204 C231 C170 -179.5(14) . . . .
C20A C197 C232 C26U 4(2) . . . .
C20A C197 C232 C189 -168.9(14) . . . .
C272 C26U C232 C197 -2(2) . . . .
C272 C26U C232 C189 171.0(15) . . . .
O234 C189 C232 C197 5(2) . . . .
O167 C189 C232 C197 -172.9(14) . . . .
Tb5 C189 C232 C197 75(6) 2 . . .
O234 C189 C232 C26U -168.2(16) . . . .
O167 C189 C232 C26U 14(2) . . . .
Tb5 C189 C232 C26U -98(6) 2 . . .
C246 C209 C236 C6 2(2) . . . .
C246 C209 C236 C177 -174.5(12) . . . .
C18O C6 C236 C209 -2(2) . . . .
C18O C6 C236 C177 175.0(12) . . . .
O152 C177 C236 C209 1(2) . . . .
O33V C177 C236 C209 176.3(13) . . . .
Tb5 C177 C236 C209 77(5) . . . .
O152 C177 C236 C6 -175.6(13) . . . .
O33V C177 C236 C6 -1(2) . . . .
Tb5 C177 C236 C6 -100(5) . . . .
C20L C19P C237 C18I -1(2) . . . .
C20L C19P C237 N53 179.0(12) . . . 7_565
C17L C18I C237 C19P 0.4(19) . . . .
C17L C18I C237 N53 179.9(11) . . . 7_565
N221 C135 C238 C145 160.4(15) . . . 8
C17V C135 C238 C145 -18(2) . . . 8
N221 C135 C238 C199 -20(2) . . . 8
C17V C135 C238 C199 161.6(15) . . . 8
N104 N63 C240 C239 0.6(17) . . . .
N104 N63 C240 C165 -175.2(13) . . . .
C258 C239 C240 N63 -1(2) . . . .
C258 C239 C240 C165 174.8(16) . . . .
C125 C165 C240 N63 -2(2) . . . .
C213 C165 C240 N63 179.1(13) . . . .
C125 C165 C240 C239 -177.2(16) . . . .
C213 C165 C240 C239 4(2) . . . .
C25R C130 C241 C198 1(3) . . . .
N61 C130 C241 C198 179.0(14) . . . .
C106 C198 C241 C130 1(2) . . . .
C204 C187 C242 C127 0(2) . . . .
C204 C187 C242 C176 -179.2(14) . . . .
C170 C127 C242 C187 1(2) . . . .
C170 C127 C242 C176 179.5(13) . . . .
N271 C176 C242 C187 12(2) . . . .
C59T C176 C242 C187 -164.3(17) . . . .
N271 C176 C242 C127 -166.4(15) . . . .
C59T C176 C242 C127 17(3) . . . .
C19H C212 C243 C37R 0(3) . . . .
C19H C212 C243 N47 -177.1(16) . . . .
C13X C37R C243 C212 0(2) . . . .
C13X C37R C243 N47 177.1(14) . . . .
N19 N47 C243 C212 1(2) . . . .
C18S N47 C243 C212 -178.6(16) . . . .
N19 N47 C243 C37R -176.0(13) . . . .
C18S N47 C243 C37R 4(2) . . . .
C20F C219 C244 C173 -1(2) . . . .
C40W C173 C244 C219 1(2) . . . .
N46 C173 C244 C219 -176.5(13) . . . .
C18O C147 C246 C209 -2(2) . . . .
N89 C147 C246 C209 179.0(12) . . . .
C236 C209 C246 C147 -1(2) . . . .
C30S C62 C247 C262 1(2) . . . .
N110 C62 C247 C262 178.8(14) . . . .
N113 C185 C249 C280 179.1(14) . . . .
C26 C185 C249 C280 3(2) . . . .
N57 C181 C250 C77 1.1(17) . . . .
N195 C77 C250 C181 -1.1(17) . . . .
C259 C77 C250 C181 -178.3(14) . . . .
C205 C228 C251 C186 -1(2) . . . .
C205 C228 C251 C148 175.6(13) . . . .
C131 C186 C251 C228 2(2) . . . .
C131 C186 C251 C148 -174.8(13) . . . .
N124 C148 C251 C228 5(2) . . . .
C78D C148 C251 C228 -175.8(16) . . . .
N124 C148 C251 C186 -178.7(13) . . . .
C78D C148 C251 C186 1(3) . . . .
C260 C128 C254 C163 1(2) . . . .
C274 C163 C254 C128 -1(2) . . . .
N104 C163 C254 C128 -179.2(12) . . . .
C228 C205 C255 C131 1(2) . . . .
C97 C205 C255 C131 177.6(14) . . . .
C186 C131 C255 C205 -1(2) . . . .
C229 C131 C255 C205 -175.3(14) . . . .
C36P C154 C257 C120 -4(2) . . . .
C111 C120 C257 C154 3(2) . . . .
N15 C120 C257 C154 -179.6(13) . . . .
C240 C239 C258 N104 0(2) . . . .
N63 N104 C258 C239 0(2) . . . .
C163 N104 C258 C239 179.0(15) . . . .
C67 C123 C259 C213 -1(2) . . . .
C67 C123 C259 C77 -179.4(12) . . . .
C165 C213 C259 C123 -2(2) . . . .
C165 C213 C259 C77 176.4(12) . . . .
N195 C77 C259 C123 -12.6(19) . . . .
C250 C77 C259 C123 164.5(15) . . . .
N195 C77 C259 C213 168.8(12) . . . .
C250 C77 C259 C213 -14(2) . . . .
C254 C128 C260 C60 -1(2) . . . .
C254 C128 C260 C138 -179.2(12) . . . .
C274 C60 C260 C128 1(2) . . . .
C274 C60 C260 C138 179.0(12) . . . .
O182 C138 C260 C128 -167.3(13) . . . .
O9 C138 C260 C128 14.2(18) . . . .
O182 C138 C260 C60 14.8(19) . . . .
O9 C138 C260 C60 -163.7(12) . . . .
C62 C247 C262 C276 -3(2) . . . .
N113 C24R C266 C229 0(2) . . . .
N202 C229 C266 C24R 0(2) . . . .
C131 C229 C266 C24R 178.0(16) . . . .
N15 C215 C267 C164 -1(2) . . . .
N75 C164 C267 C215 2(2) . . . .
C143 C164 C267 C215 -177.8(16) . . . .
C20A C132 C272 C26U 1(2) . . . .
N57 C132 C272 C26U -174.8(14) . . . .
C232 C26U C272 C132 -1(3) . . . .
C260 C60 C274 C163 -1(2) . . . .
C254 C163 C274 C60 1(2) . . . .
N104 C163 C274 C60 179.1(13) . . . .
C99 C20B C275 N35 -0.1(17) . . . .
N72 N35 C275 C20B -0.4(17) . . . .
C78 N35 C275 C20B -174.6(13) . . . .
C30S C184 C276 C262 0(3) . . . .
C30S C184 C276 C21F 178.9(17) . . . .
C247 C262 C276 C184 2(3) . . . .
C247 C262 C276 C21F -176.4(16) . . . .
O90 C21F C276 C184 159.5(17) . . . .
O31 C21F C276 C184 -18(3) . . . .
O90 C21F C276 C262 -22(3) . . . .
O31 C21F C276 C262 160.9(16) . . . .
C17X C19M C279 C191 0(2) . . . .
C17X C19M C279 C216 177.0(14) . . . 8_554
C143 C191 C279 C19M 0(2) . . . .
C143 C191 C279 C216 -177.2(13) . . . 8_554
C73F C25S C280 C249 3(3) . . . .
C18Z C25S C280 C249 178.2(16) . . . .
C185 C249 C280 C25S -3(2) . . . .
